data_7207718
loop_
_publ_author_name
'Cunha-Silva, Lu\'is'
'Hardie, Michaele J.'

_publ_section_title
;
 Exploring Ag&#x22EF;H--B interactions in coordination polymers:
 silver--alkanedinitrile networks with cobalt carbaborane anions
;
_journal_issue 10
_journal_name_full CrystEngComm
_journal_page_first 3367
_journal_paper_doi 10.1039/c2ce00003b
_journal_volume 14
_journal_year 2012
_chemical_formula_moiety 'C4 H22 Ag B18 Co, C11 H32 Ag B18 Co N2'
_chemical_formula_sum 'C15 H54 Ag2 B36 Co2 N2'
_chemical_formula_weight 985.36
_chemical_name_systematic
;
?
;
_space_group_IT_number 14
_symmetry_cell_setting monoclinic
_symmetry_space_group_name_Hall '-P 2yn'
_symmetry_space_group_name_H-M 'P 1 21/n 1'
_atom_sites_solution_hydrogens geom
_atom_sites_solution_primary direct
_atom_sites_solution_secondary difmap
_audit_creation_date '22 December 2011'
_audit_creation_method 'SHELXL-97, manual editing plus enCIFer'
_cell_angle_alpha 90.00
_cell_angle_beta 97.857(2)
_cell_angle_gamma 90.00
_cell_formula_units_Z 4
_cell_length_a 6.7907(3)
_cell_length_b 39.3289(18)
_cell_length_c 15.5070(7)
_cell_measurement_reflns_used 1928
_cell_measurement_temperature 173(2)
_cell_measurement_theta_max 25.32
_cell_measurement_theta_min 3.73
_cell_volume 4102.6(3)
_computing_cell_refinement 'APEX2 '
_computing_data_collection 'APEX2 (Bruker, 2006)'
_computing_data_reduction 'SAINT+ (Bruker, 1997-2005)'
_computing_molecular_graphics 'DIAMOND (Brandenburg, 2006)'
_computing_publication_material 'SHELXTL '
_computing_structure_refinement 'SHELXTL '
_computing_structure_solution 'SHELXTL (Bruker 2001)'
_diffrn_ambient_temperature 173(2)
_diffrn_measured_fraction_theta_full 0.996
_diffrn_measured_fraction_theta_max 0.996
_diffrn_measurement_device_type 'Bruker X8 Kappa CCD APEX II'
_diffrn_measurement_method 'omega/phi scans'
_diffrn_radiation_monochromator graphite
_diffrn_radiation_source 'fine-focus sealed tube'
_diffrn_radiation_type MoK\a
_diffrn_radiation_wavelength 0.71073
_diffrn_reflns_av_R_equivalents 0.0314
_diffrn_reflns_av_sigmaI/netI 0.0234
_diffrn_reflns_limit_h_max 8
_diffrn_reflns_limit_h_min -8
_diffrn_reflns_limit_k_max 48
_diffrn_reflns_limit_k_min -51
_diffrn_reflns_limit_l_max 19
_diffrn_reflns_limit_l_min -20
_diffrn_reflns_number 66113
_diffrn_reflns_theta_full 27.48
_diffrn_reflns_theta_max 27.48
_diffrn_reflns_theta_min 3.62
_exptl_absorpt_coefficient_mu 1.757
_exptl_absorpt_correction_T_max 0.9173
_exptl_absorpt_correction_T_min 0.7663
_exptl_absorpt_correction_type multi-scan
_exptl_absorpt_process_details
;
SADABS (Sheldrick, 1997)
;
_exptl_crystal_colour orange
_exptl_crystal_density_diffrn 1.595
_exptl_crystal_density_method 'not measured'
_exptl_crystal_description prism
_exptl_crystal_F_000 1944
_exptl_crystal_size_max 0.16
_exptl_crystal_size_mid 0.12
_exptl_crystal_size_min 0.05
_refine_diff_density_max 0.745
_refine_diff_density_min -1.039
_refine_diff_density_rms 0.220
_refine_ls_extinction_method none
_refine_ls_goodness_of_fit_ref 1.128
_refine_ls_hydrogen_treatment constr
_refine_ls_matrix_type full
_refine_ls_number_parameters 698
_refine_ls_number_reflns 9358
_refine_ls_number_restraints 0
_refine_ls_restrained_S_all 1.128
_refine_ls_R_factor_all 0.0361
_refine_ls_R_factor_gt 0.0273
_refine_ls_shift/su_max 0.001
_refine_ls_shift/su_mean 0.000
_refine_ls_structure_factor_coef Fsqd
_refine_ls_weighting_details 'calc w=1/[\s^2^(Fo^2^)+(0.0475P)^2^+1.7113P] where P=(Fo^2^+2Fc^2^)/3'
_refine_ls_weighting_scheme calc
_refine_ls_wR_factor_gt 0.0749
_refine_ls_wR_factor_ref 0.0868
_reflns_number_gt 8068
_reflns_number_total 9358
_reflns_threshold_expression >2sigma(I)
_cod_data_source_file c2ce00003b.txt
_cod_data_source_block Comp1
_cod_original_sg_symbol_H-M 'P 21/n'
_cod_database_code 7207718

loop_
_symmetry_equiv_pos_as_xyz
'x, y, z'
'-x+1/2, y+1/2, -z+1/2'
'-x, -y, -z'
'x-1/2, -y-1/2, z-1/2'

loop_
_atom_site_label
_atom_site_type_symbol
_atom_site_fract_x
_atom_site_fract_y
_atom_site_fract_z
_atom_site_U_iso_or_equiv
_atom_site_adp_type
_atom_site_occupancy
_atom_site_symmetry_multiplicity
_atom_site_calc_flag
_atom_site_refinement_flags
_atom_site_disorder_assembly
_atom_site_disorder_group
Ag1 Ag 0.26179(3) 0.224312(5) 0.497983(12) 0.03079(7) Uani 1 1 d . . .
Ag2A Ag 0.37968(6) -0.038253(12) 0.10450(3) 0.03995(12) Uani 0.50 1 d P . 1
Ag2B Ag 0.65169(6) -0.059808(12) 0.03555(3) 0.04291(12) Uani 0.50 1 d P . 2
Co2 Co 0.87680(4) 0.036693(7) 0.176909(16) 0.01390(7) Uani 1 1 d . . .
Co1 Co 0.54429(4) 0.141558(7) 0.593582(16) 0.01366(7) Uani 1 1 d . . .
N2 N -1.0133(3) 0.23390(6) 0.00758(14) 0.0321(5) Uani 1 1 d . . .
N1 N -0.0294(3) 0.22556(5) 0.41214(13) 0.0305(5) Uani 1 1 d . . .
C2 C -0.3715(4) 0.22101(7) 0.31171(15) 0.0275(5) Uani 1 1 d . . .
H1 H -0.4516 0.2416 0.3189 0.033 Uiso 1 1 calc R . .
H2 H -0.4443 0.2012 0.3309 0.033 Uiso 1 1 calc R . .
C15B C 1.0847(7) 0.00670(12) 0.2575(3) 0.0128(8) Uani 0.50 1 d P A 2
H51B H 1.2265 0.0216 0.2658 0.015 Uiso 0.50 1 calc PR A 2
C11 C 0.4432(3) 0.09330(5) 0.56238(13) 0.0183(4) Uani 1 1 d . . .
H32 H 0.4227 0.0804 0.6249 0.022 Uiso 1 1 calc R . .
C8 C 0.7960(3) 0.15806(6) 0.67121(13) 0.0200(4) Uani 1 1 d . . .
H21 H 0.9268 0.1478 0.6426 0.024 Uiso 1 1 calc R . .
B32B B 1.0412(9) -0.01670(13) 0.3482(3) 0.0189(10) Uani 0.50 1 d P A 2
H47B H 1.1404 -0.0178 0.4121 0.023 Uiso 0.50 1 calc PR A 2
C9 C 0.6588(3) 0.13341(6) 0.72219(13) 0.0203(4) Uani 1 1 d . . .
H20 H 0.6915 0.1056 0.7298 0.024 Uiso 1 1 calc R . .
B33B B 0.7784(9) -0.01612(13) 0.3418(4) 0.0172(10) Uani 0.50 1 d P A 2
H46B H 0.7033 -0.0172 0.4017 0.021 Uiso 0.50 1 calc PR A 2
B21B B 0.7123(8) 0.08722(13) 0.0166(3) 0.0156(9) Uani 0.50 1 d P . 2
H35B H 0.6102 0.0885 -0.0464 0.019 Uiso 0.50 1 calc PR . 2
B24B B 1.0760(9) 0.10761(15) 0.1227(4) 0.0179(11) Uani 0.50 1 d P A 2
H38B H 1.2177 0.1226 0.1320 0.021 Uiso 0.50 1 calc PR A 2
C10 C 0.6638(3) 0.10047(5) 0.53670(13) 0.0184(4) Uani 1 1 d . . .
H31 H 0.8008 0.0928 0.5810 0.022 Uiso 1 1 calc R . .
C14B C 0.9003(9) 0.01794(11) 0.3068(3) 0.0142(9) Uani 0.50 1 d P A 2
H50B H 0.9106 0.0409 0.3498 0.017 Uiso 0.50 1 calc PR A 2
C4 C -0.5484(3) 0.20639(6) 0.16156(14) 0.0221(5) Uani 1 1 d . . .
H5 H -0.5929 0.1845 0.1839 0.027 Uiso 1 1 calc R . .
H6 H -0.6503 0.2238 0.1689 0.027 Uiso 1 1 calc R . .
B20B B 0.9788(9) 0.08742(15) 0.0229(4) 0.0165(11) Uani 0.50 1 d P A 2
H34B H 1.0583 0.0888 -0.0358 0.020 Uiso 0.50 1 calc PR A 2
C7 C -0.8872(4) 0.21438(6) 0.00843(14) 0.0257(5) Uani 1 1 d . . .
B25B B 1.0772(7) 0.06282(13) 0.1162(3) 0.0143(9) Uani 0.50 1 d P A 2
H41B H 1.2224 0.0491 0.1187 0.017 Uiso 0.50 1 calc PR A 2
B23B B 0.8728(9) 0.12083(12) 0.1754(3) 0.0183(10) Uani 0.50 1 d P A 2
H37B H 0.8790 0.1440 0.2179 0.022 Uiso 0.50 1 calc PR A 2
C13B C 0.9994(8) 0.08292(12) 0.2001(3) 0.0156(10) Uani 0.50 1 d P A 2
H40B H 1.0970 0.0821 0.2644 0.019 Uiso 0.50 1 calc PR A 2
C1 C -0.1788(4) 0.22401(6) 0.36795(15) 0.0256(5) Uani 1 1 d . . .
C12B C 0.7632(9) 0.08310(11) 0.1956(3) 0.0161(9) Uani 0.50 1 d P A 2
H39B H 0.6936 0.0826 0.2571 0.019 Uiso 0.50 1 calc PR A 2
B34B B 0.6763(7) 0.00880(12) 0.2488(4) 0.0139(9) Uani 0.50 1 d P A 2
H54B H 0.5354 0.0235 0.2505 0.017 Uiso 0.50 1 calc PR A 2
C5 C -0.5304(4) 0.20266(6) 0.06511(14) 0.0268(5) Uani 1 1 d . . .
H8 H -0.4215 0.1865 0.0587 0.032 Uiso 1 1 calc R . .
H7 H -0.4931 0.2250 0.0425 0.032 Uiso 1 1 calc R . .
B36B B 1.0066(8) -0.01200(12) 0.1584(3) 0.0141(9) Uani 0.50 1 d P A 2
H52B H 1.0866 -0.0114 0.0998 0.017 Uiso 0.50 1 calc PR A 2
C3 C -0.3507(3) 0.21675(6) 0.21482(14) 0.0231(5) Uani 1 1 d . . .
H3 H -0.3049 0.2384 0.1920 0.028 Uiso 1 1 calc R . .
H4 H -0.2492 0.1992 0.2085 0.028 Uiso 1 1 calc R . .
B29B B 0.6772(8) -0.03666(13) 0.2436(4) 0.0167(10) Uani 0.50 1 d P A 2
H45B H 0.5366 -0.0518 0.2393 0.020 Uiso 0.50 1 calc PR A 2
C6 C -0.7222(4) 0.19005(7) 0.00889(14) 0.0276(5) Uani 1 1 d . . .
H9 H -0.6951 0.1864 -0.0516 0.033 Uiso 1 1 calc R . .
H10 H -0.7618 0.1679 0.0318 0.033 Uiso 1 1 calc R . .
B31B B 1.1054(8) -0.03647(13) 0.2530(4) 0.0166(9) Uani 0.50 1 d P A 2
H48B H 1.2477 -0.0510 0.2541 0.020 Uiso 0.50 1 calc PR A 2
B27B B 0.6458(7) 0.06154(12) 0.1038(3) 0.0134(9) Uani 0.50 1 d P . 2
H43B H 0.5019 0.0473 0.0982 0.016 Uiso 0.50 1 calc PR . 2
B35B B 0.7373(8) -0.01267(12) 0.1514(3) 0.0135(9) Uani 0.50 1 d P A 2
H53B H 0.6354 -0.0131 0.0882 0.016 Uiso 0.50 1 calc PR A 2
B26B B 0.8516(9) 0.04904(12) 0.0478(3) 0.0145(9) Uani 0.50 1 d P A 2
H42B H 0.8446 0.0265 0.0033 0.017 Uiso 0.50 1 calc PR A 2
B22B B 0.6496(8) 0.10784(13) 0.1116(3) 0.0154(9) Uani 0.50 1 d P A 2
H36B H 0.5096 0.1227 0.1136 0.018 Uiso 0.50 1 calc PR A 2
B30B B 0.8809(8) -0.04973(13) 0.1871(3) 0.0164(9) Uani 0.50 1 d P A 2
H49B H 0.8731 -0.0733 0.1463 0.020 Uiso 0.50 1 calc PR A 2
B28 B 0.9095(4) -0.04985(7) 0.30509(15) 0.0224(5) Uani 1 1 d . . .
H44 H 0.9148 -0.0750 0.3391 0.027 Uiso 1 1 calc R A 1
B5 B 0.8226(4) 0.19722(7) 0.71842(16) 0.0233(5) Uani 1 1 d . . .
H15 H 0.9582 0.2136 0.7205 0.028 Uiso 1 1 calc R . .
C14A C 0.7928(9) 0.01996(11) 0.2868(3) 0.0148(9) Uani 0.50 1 d P A 1
H50A H 0.7176 0.0414 0.3168 0.018 Uiso 0.50 1 calc PR A 1
B32A B 0.9352(9) -0.00700(14) 0.3600(3) 0.0188(10) Uani 0.50 1 d P A 1
H47A H 0.9601 -0.0042 0.4326 0.023 Uiso 0.50 1 calc PR A 1
B8 B 0.4095(4) 0.18447(6) 0.64460(14) 0.0165(5) Uani 1 1 d . . .
H18 H 0.2729 0.1934 0.6020 0.020 Uiso 1 1 calc R . .
B16 B 0.2764(4) 0.12440(6) 0.52323(14) 0.0177(5) Uani 1 1 d . . .
H30 H 0.1446 0.1330 0.5537 0.021 Uiso 1 1 calc R . .
B17 B 0.4196(4) 0.15271(6) 0.46382(14) 0.0177(5) Uani 1 1 d . . .
H28 H 0.3822 0.1803 0.4534 0.021 Uiso 1 1 calc R . .
C15A C 1.0317(8) 0.01954(13) 0.2871(3) 0.0155(9) Uani 0.50 1 d P A 1
H51A H 1.1279 0.0407 0.3170 0.019 Uiso 0.50 1 calc PR A 1
B25A B 1.0673(7) 0.07726(13) 0.1463(3) 0.0085(9) Uiso 0.50 1 d P A 1
H41A H 1.2198 0.0713 0.1801 0.010 Uiso 0.50 1 calc PR A 1
B33A B 0.7041(9) -0.01980(13) 0.3013(4) 0.0165(10) Uani 0.50 1 d P A 1
H46A H 0.5759 -0.0255 0.3374 0.020 Uiso 0.50 1 calc PR A 1
B4 B 0.5766(4) 0.21436(6) 0.70499(16) 0.0192(5) Uani 1 1 d . . .
H14 H 0.5491 0.2424 0.6991 0.023 Uiso 1 1 calc R . .
B2 B 0.5795(4) 0.15336(7) 0.80896(15) 0.0245(5) Uani 1 1 d . . .
H12 H 0.5537 0.1406 0.8710 0.029 Uiso 1 1 calc R . .
B9 B 0.6604(3) 0.19065(6) 0.61760(15) 0.0176(5) Uani 1 1 d . . .
H19 H 0.6915 0.2034 0.5563 0.021 Uiso 1 1 calc R . .
B13 B 0.2644(4) 0.12044(7) 0.40749(15) 0.0207(5) Uani 1 1 d . . .
H27 H 0.1261 0.1273 0.3630 0.025 Uiso 1 1 calc R . .
C13A C 0.8969(10) 0.08958(12) 0.2005(3) 0.0146(9) Uani 0.50 1 d P A 1
H40A H 0.9282 0.0922 0.2730 0.018 Uiso 0.50 1 calc PR A 1
B7 B 0.4146(4) 0.14618(6) 0.70912(14) 0.0182(5) Uani 1 1 d . . .
H17 H 0.2822 0.1292 0.7085 0.022 Uiso 1 1 calc R . .
B14 B 0.5087(4) 0.12817(7) 0.37900(15) 0.0208(5) Uani 1 1 d . . .
H26 H 0.5320 0.1401 0.3156 0.025 Uiso 1 1 calc R . .
B3 B 0.4250(4) 0.18708(7) 0.76122(14) 0.0198(5) Uani 1 1 d . . .
H13 H 0.2975 0.1970 0.7926 0.024 Uiso 1 1 calc R . .
B26A B 0.9722(9) 0.05355(12) 0.0561(3) 0.0143(9) Uani 0.50 1 d P A 1
H42A H 1.0503 0.0324 0.0261 0.017 Uiso 0.50 1 calc PR A 1
B19 B 0.8493(4) 0.12398(7) 0.05132(18) 0.0240(5) Uani 1 1 d . . .
H33 H 0.8412 0.1493 0.0178 0.029 Uiso 1 1 calc R . 1
B36A B 1.0950(7) 0.00019(13) 0.1965(3) 0.0155(9) Uani 0.50 1 d P A 1
H52A H 1.2273 0.0065 0.1636 0.019 Uiso 0.50 1 calc PR A 1
B12 B 0.2783(4) 0.08287(7) 0.47337(16) 0.0220(5) Uani 1 1 d . . .
H23 H 0.1502 0.0649 0.4737 0.026 Uiso 1 1 calc R . .
B15 B 0.6687(4) 0.09549(7) 0.42803(16) 0.0217(5) Uani 1 1 d . . .
H25 H 0.7994 0.0859 0.3983 0.026 Uiso 1 1 calc R . .
B1 B 0.6782(4) 0.19563(7) 0.80678(16) 0.0239(5) Uani 1 1 d . . .
H11 H 0.7159 0.2112 0.8672 0.029 Uiso 1 1 calc R . .
B10 B 0.4189(4) 0.08551(7) 0.38412(16) 0.0226(5) Uani 1 1 d . . .
H22 H 0.3821 0.0697 0.3240 0.027 Uiso 1 1 calc R . .
B29A B 0.7496(8) -0.04194(12) 0.2067(3) 0.0156(10) Uani 0.50 1 d P A 1
H45A H 0.6492 -0.0629 0.1784 0.019 Uiso 0.50 1 calc PR A 1
B18 B 0.6723(4) 0.13705(7) 0.47725(15) 0.0199(5) Uani 1 1 d . . .
H29 H 0.8044 0.1541 0.4772 0.024 Uiso 1 1 calc R . .
B11 B 0.5270(4) 0.06731(7) 0.48410(16) 0.0229(5) Uani 1 1 d . . .
H24 H 0.5632 0.0396 0.4917 0.027 Uiso 1 1 calc R . .
B6 B 0.8260(4) 0.16003(7) 0.78420(16) 0.0255(6) Uani 1 1 d . . .
H16 H 0.9611 0.1517 0.8289 0.031 Uiso 1 1 calc R . .
B30A B 1.0178(9) -0.04267(13) 0.2068(3) 0.0173(10) Uani 0.50 1 d P A 1
H49A H 1.0992 -0.0640 0.1793 0.021 Uiso 0.50 1 calc PR A 1
B34A B 0.6674(7) 0.00134(12) 0.1965(3) 0.0143(9) Uani 0.50 1 d P A 1
H54A H 0.5148 0.0082 0.1642 0.017 Uiso 0.50 1 calc PR A 1
B35A B 0.8625(9) -0.01342(12) 0.1363(3) 0.0151(9) Uani 0.50 1 d P A 1
H53A H 0.8399 -0.0170 0.0640 0.018 Uiso 0.50 1 calc PR A 1
C12A C 0.6660(9) 0.07718(13) 0.1552(4) 0.0260(11) Uani 0.50 1 d P A 1
H39A H 0.5376 0.0720 0.1916 0.031 Uiso 0.50 1 calc PR A 1
B31A B 1.1274(7) -0.02067(14) 0.3008(3) 0.0184(10) Uani 0.50 1 d P A 1
H48A H 1.2783 -0.0269 0.3359 0.022 Uiso 0.50 1 calc PR A 1
B24A B 1.0095(9) 0.11967(15) 0.1413(3) 0.0172(11) Uani 0.50 1 d P A 1
H38A H 1.1098 0.1408 0.1688 0.021 Uiso 0.50 1 calc PR A 1
B23A B 0.7498(9) 0.11997(12) 0.1450(3) 0.0162(9) Uani 0.50 1 d P A 1
H37A H 0.6755 0.1415 0.1750 0.019 Uiso 0.50 1 calc PR A 1
B22A B 0.6316(7) 0.09838(12) 0.0516(3) 0.0153(9) Uani 0.50 1 d P A 1
H36A H 0.4814 0.1060 0.0182 0.018 Uiso 0.50 1 calc PR A 1
B20A B 1.0554(9) 0.09688(15) 0.0481(4) 0.0162(11) Uani 0.50 1 d P A 1
H34A H 1.1849 0.1030 0.0132 0.019 Uiso 0.50 1 calc PR A 1
B27A B 0.7063(7) 0.05419(12) 0.0566(3) 0.0141(9) Uani 0.50 1 d P . 1
H43A H 0.6043 0.0340 0.0254 0.017 Uiso 0.50 1 calc PR . 1
B21A B 0.8218(8) 0.08366(12) -0.0102(3) 0.0154(9) Uani 0.50 1 d P . 1
H35A H 0.7968 0.0819 -0.0829 0.018 Uiso 0.50 1 calc PR . 1

loop_
_atom_site_aniso_label
_atom_site_aniso_U_11
_atom_site_aniso_U_22
_atom_site_aniso_U_33
_atom_site_aniso_U_23
_atom_site_aniso_U_13
_atom_site_aniso_U_12
Ag1 0.02590(11) 0.03115(12) 0.03362(11) -0.00298(8) -0.00202(8) 0.00376(8)
Ag2A 0.0241(2) 0.0598(3) 0.0334(2) -0.01629(19) -0.00530(16) -0.00750(18)
Ag2B 0.0268(2) 0.0483(3) 0.0487(2) -0.0212(2) -0.01258(18) -0.00125(18)
Co2 0.01096(14) 0.01653(15) 0.01375(13) -0.00400(10) 0.00003(10) 0.00007(10)
Co1 0.01277(14) 0.01487(15) 0.01272(13) -0.00227(10) -0.00046(10) 0.00110(10)
N2 0.0304(12) 0.0287(12) 0.0333(11) -0.0040(9) -0.0097(9) -0.0017(10)
N1 0.0311(12) 0.0280(12) 0.0303(10) 0.0034(8) -0.0036(9) 0.0006(9)
C2 0.0231(12) 0.0298(13) 0.0286(12) 0.0021(10) 0.0000(10) -0.0009(10)
C15B 0.009(2) 0.011(2) 0.018(3) -0.0006(17) -0.0033(17) -0.0005(17)
C11 0.0185(11) 0.0176(11) 0.0185(9) -0.0037(8) 0.0011(8) -0.0019(8)
C8 0.0161(10) 0.0207(11) 0.0217(10) -0.0058(8) -0.0030(8) 0.0010(9)
B32B 0.021(3) 0.017(3) 0.018(2) 0.0003(19) -0.003(2) 0.002(2)
C9 0.0222(11) 0.0207(11) 0.0160(9) 0.0002(8) -0.0042(8) 0.0029(9)
B33B 0.020(3) 0.018(3) 0.013(2) -0.001(2) 0.000(2) 0.000(2)
B21B 0.012(3) 0.017(3) 0.016(2) 0.0019(19) -0.003(2) -0.003(2)
B24B 0.014(3) 0.015(3) 0.024(3) 0.000(2) 0.001(2) 0.002(2)
C10 0.0145(10) 0.0174(11) 0.0223(10) -0.0070(8) -0.0005(8) 0.0015(8)
C14B 0.017(3) 0.015(2) 0.0096(19) -0.0026(15) -0.001(2) 0.000(2)
C4 0.0204(11) 0.0207(12) 0.0247(10) 0.0013(9) 0.0008(9) -0.0012(9)
B20B 0.018(3) 0.017(3) 0.015(3) 0.000(2) 0.004(2) 0.000(2)
C7 0.0297(13) 0.0247(13) 0.0205(10) -0.0002(9) -0.0047(9) -0.0070(11)
B25B 0.009(2) 0.014(2) 0.021(2) 0.007(2) 0.0025(18) 0.0000(17)
B23B 0.018(3) 0.013(2) 0.023(2) -0.0014(18) 0.000(2) 0.002(2)
C13B 0.005(2) 0.014(2) 0.026(2) 0.0033(17) -0.005(2) -0.0001(19)
C1 0.0317(14) 0.0186(12) 0.0253(11) 0.0024(9) 0.0003(10) -0.0016(10)
C12B 0.016(3) 0.017(2) 0.012(2) -0.0050(16) -0.0090(19) 0.0020(19)
B34B 0.014(3) 0.014(2) 0.013(2) 0.0009(19) 0.001(2) 0.0015(19)
C5 0.0244(12) 0.0302(13) 0.0261(11) 0.0040(10) 0.0041(9) 0.0014(10)
B36B 0.012(3) 0.013(2) 0.017(2) -0.0005(19) 0.002(2) 0.0029(19)
C3 0.0203(11) 0.0208(12) 0.0274(11) 0.0010(9) 0.0001(9) 0.0012(9)
B29B 0.018(3) 0.018(3) 0.016(2) 0.001(2) 0.006(2) -0.001(2)
C6 0.0336(13) 0.0265(13) 0.0219(10) -0.0014(9) 0.0009(10) 0.0018(10)
B31B 0.015(3) 0.015(2) 0.019(3) 0.001(2) -0.002(2) 0.0014(19)
B27B 0.013(2) 0.014(2) 0.013(2) -0.0038(19) 0.0017(19) 0.0013(18)
B35B 0.009(3) 0.016(2) 0.014(2) 0.0011(18) -0.0017(18) -0.0007(18)
B26B 0.011(3) 0.016(3) 0.015(2) -0.0014(17) -0.002(2) -0.001(2)
B22B 0.016(3) 0.014(2) 0.016(2) 0.0014(19) 0.000(2) 0.006(2)
B30B 0.013(3) 0.017(2) 0.020(2) 0.0014(18) 0.002(2) 0.001(2)
B28 0.0196(12) 0.0299(14) 0.0177(11) 0.0038(10) 0.0023(9) 0.0052(11)
B5 0.0193(12) 0.0224(13) 0.0264(12) -0.0084(10) -0.0033(10) 0.0002(10)
C14A 0.015(3) 0.015(2) 0.013(2) -0.0003(17) 0.000(2) -0.001(2)
B32A 0.018(3) 0.023(3) 0.015(2) 0.0025(19) 0.004(2) 0.001(2)
B8 0.0162(11) 0.0195(12) 0.0135(10) -0.0005(8) 0.0010(8) 0.0024(9)
B16 0.0142(11) 0.0232(13) 0.0151(10) -0.0044(9) -0.0002(8) 0.0024(9)
B17 0.0183(12) 0.0205(12) 0.0137(10) -0.0031(9) 0.0008(9) 0.0039(10)
C15A 0.018(3) 0.018(3) 0.010(2) 0.0004(18) 0.0004(18) 0.001(2)
B33A 0.017(3) 0.015(3) 0.018(3) 0.003(2) 0.004(2) -0.003(2)
B4 0.0170(12) 0.0170(12) 0.0225(11) -0.0039(9) -0.0010(9) 0.0013(9)
B2 0.0293(14) 0.0281(14) 0.0140(10) -0.0018(10) -0.0040(10) 0.0047(11)
B9 0.0145(11) 0.0172(12) 0.0204(11) -0.0023(9) 0.0003(9) 0.0004(9)
B13 0.0166(12) 0.0282(14) 0.0165(10) -0.0052(9) -0.0005(9) 0.0025(10)
C13A 0.013(3) 0.020(3) 0.0098(18) -0.0016(15) -0.004(2) -0.010(2)
B7 0.0200(12) 0.0209(13) 0.0131(10) -0.0010(9) 0.0005(9) -0.0005(10)
B14 0.0218(13) 0.0261(14) 0.0147(10) -0.0046(9) 0.0029(9) 0.0018(10)
B3 0.0208(12) 0.0243(13) 0.0135(10) -0.0044(9) -0.0008(9) 0.0018(10)
B26A 0.015(3) 0.018(3) 0.010(2) -0.0004(16) 0.0006(19) 0.001(2)
B19 0.0185(13) 0.0167(13) 0.0372(14) -0.0025(10) 0.0058(11) -0.0015(10)
B36A 0.013(2) 0.018(2) 0.015(2) 0.001(2) -0.001(2) 0.001(2)
B12 0.0176(12) 0.0261(14) 0.0219(11) -0.0078(10) 0.0012(9) -0.0044(10)
B15 0.0169(12) 0.0269(14) 0.0214(11) -0.0101(10) 0.0026(9) 0.0013(10)
B1 0.0230(13) 0.0258(14) 0.0208(11) -0.0079(10) -0.0049(10) 0.0042(11)
B10 0.0200(12) 0.0273(14) 0.0197(11) -0.0101(10) 0.0002(9) 0.0019(10)
B29A 0.020(3) 0.012(2) 0.014(2) 0.0013(18) -0.004(2) -0.003(2)
B18 0.0182(12) 0.0223(13) 0.0198(11) -0.0064(9) 0.0045(9) 0.0002(10)
B11 0.0216(13) 0.0205(13) 0.0253(12) -0.0083(10) -0.0012(10) 0.0014(10)
B6 0.0253(14) 0.0260(14) 0.0217(11) -0.0064(10) -0.0093(10) 0.0044(11)
B30A 0.017(3) 0.018(3) 0.016(2) -0.0005(19) 0.001(2) 0.005(2)
B34A 0.012(2) 0.016(2) 0.015(2) 0.001(2) 0.0019(19) -0.0015(18)
B35A 0.014(3) 0.016(2) 0.014(2) 0.0000(17) -0.001(2) 0.0009(19)
C12A 0.027(3) 0.021(3) 0.033(3) 0.009(2) 0.017(3) 0.005(2)
B31A 0.016(2) 0.024(3) 0.014(2) 0.004(2) 0.000(2) 0.000(2)
B24A 0.020(3) 0.012(3) 0.019(2) 0.001(2) 0.000(2) -0.004(2)
B23A 0.021(3) 0.012(2) 0.016(2) -0.0008(19) 0.005(2) 0.000(2)
B22A 0.013(2) 0.016(2) 0.018(2) 0.0006(19) 0.006(2) 0.0013(19)
B20A 0.016(3) 0.018(3) 0.014(3) 0.002(2) 0.003(2) 0.000(2)
B27A 0.012(3) 0.016(2) 0.013(2) -0.0004(18) -0.0025(18) -0.0008(18)
B21A 0.014(3) 0.017(3) 0.014(2) 0.0017(17) 0.000(2) -0.0011(19)

loop_
_atom_type_symbol
_atom_type_description
_atom_type_scat_dispersion_real
_atom_type_scat_dispersion_imag
_atom_type_scat_source
C C 0.0033 0.0016 'International Tables Vol C Tables 4.2.6.8 and 6.1.1.4'
H H 0.0000 0.0000 'International Tables Vol C Tables 4.2.6.8 and 6.1.1.4'
B B 0.0013 0.0007 'International Tables Vol C Tables 4.2.6.8 and 6.1.1.4'
N N 0.0061 0.0033 'International Tables Vol C Tables 4.2.6.8 and 6.1.1.4'
Co Co 0.3494 0.9721 'International Tables Vol C Tables 4.2.6.8 and 6.1.1.4'
Ag Ag -0.8971 1.1015 'International Tables Vol C Tables 4.2.6.8 and 6.1.1.4'

loop_
_geom_angle_atom_site_label_1
_geom_angle_atom_site_label_2
_geom_angle_atom_site_label_3
_geom_angle
_geom_angle_site_symmetry_1
_geom_angle_site_symmetry_3
N1 Ag1 N2 124.48(7) . 4_766
B27A Ag2A B21A 41.05(15) 3_655 3_655
B27A Ag2A B34A 134.17(15) 3_655 .
B21A Ag2A B34A 166.75(16) 3_655 .
B35B Ag2B B30B 39.97(15) . .
B35B Ag2B B21B 126.80(18) . 3_655
B30B Ag2B B21B 136.01(15) . 3_655
B35B Ag2B B27B 129.32(15) . 3_655
B30B Ag2B B27B 167.00(15) . 3_655
B21B Ag2B B27B 38.31(14) 3_655 3_655
C14A Co2 C15A 48.1(2) . .
C14A Co2 C13B 107.87(19) . .
C15A Co2 C13B 89.75(19) . .
C14A Co2 C12B 90.91(19) . .
C15A Co2 C12B 110.5(2) . .
C13B Co2 C12B 46.7(2) . .
C14A Co2 B25B 148.7(2) . .
C15A Co2 B25B 105.0(2) . .
C13B Co2 B25B 48.7(2) . .
C12B Co2 B25B 84.4(2) . .
C14A Co2 B34A 50.1(2) . .
C15A Co2 B34A 86.50(19) . .
C13B Co2 B34A 150.3(2) . .
C12B Co2 B34A 107.9(2) . .
B25B Co2 B34A 159.4(2) . .
C14A Co2 B26B 157.7(2) . .
C15A Co2 B26B 151.9(2) . .
C13B Co2 B26B 86.4(2) . .
C12B Co2 B26B 86.77(18) . .
B25B Co2 B26B 53.1(2) . .
B34A Co2 B26B 109.9(2) . .
C14A Co2 B27B 110.2(2) . .
C15A Co2 B27B 155.0(2) . .
C13B Co2 B27B 86.27(19) . .
C12B Co2 B27B 51.0(2) . .
B25B Co2 B27B 90.74(18) . .
B34A Co2 B27B 84.89(19) . .
B26B Co2 B27B 52.5(2) . .
C14A Co2 B36A 85.8(2) . .
C15A Co2 B36A 49.7(2) . .
C13B Co2 B36A 109.4(2) . .
C12B Co2 B36A 153.2(2) . .
B25B Co2 B36A 84.65(19) . .
B34A Co2 B36A 90.29(19) . .
B26B Co2 B36A 105.8(2) . .
B27B Co2 B36A 153.5(2) . .
C14A Co2 B35A 86.46(18) . .
C15A Co2 B35A 86.3(2) . .
C13B Co2 B35A 156.5(2) . .
C12B Co2 B35A 154.6(2) . .
B25B Co2 B35A 110.3(2) . .
B34A Co2 B35A 52.5(2) . .
B26B Co2 B35A 86.22(18) . .
B27B Co2 B35A 106.6(2) . .
B36A Co2 B35A 51.8(2) . .
C14A Co2 C15B 63.5(2) . .
C15A Co2 C15B 22.21(15) . .
C13B Co2 C15B 99.90(18) . .
C12B Co2 C15B 131.1(2) . .
B25B Co2 C15B 96.92(18) . .
B34A Co2 C15B 87.40(17) . .
B26B Co2 C15B 132.2(2) . .
B27B Co2 C15B 172.20(17) . .
B36A Co2 C15B 27.5(2) . .
B35A Co2 C15B 69.37(18) . .
C14A Co2 C13A 101.38(18) . .
C15A Co2 C13A 99.8(2) . .
C13B Co2 C13A 20.60(15) . .
C12B Co2 C13A 26.06(19) . .
B25B Co2 C13A 63.4(2) . .
B34A Co2 C13A 132.4(2) . .
B26B Co2 C13A 86.01(18) . .
B27B Co2 C13A 69.7(2) . .
B36A Co2 C13A 129.3(2) . .
B35A Co2 C13A 172.06(17) . .
C15B Co2 C13A 115.2(2) . .
C11 Co1 C8 130.84(9) . .
C11 Co1 C10 46.58(8) . .
C8 Co1 C10 98.84(8) . .
C11 Co1 C9 98.85(9) . .
C8 Co1 C9 46.40(9) . .
C10 Co1 C9 99.99(9) . .
C11 Co1 B9 175.66(9) . .
C8 Co1 B9 49.01(9) . .
C10 Co1 B9 129.58(9) . .
C9 Co1 B9 83.61(9) . .
C11 Co1 B16 48.91(9) . .
C8 Co1 B16 175.48(9) . .
C10 Co1 B16 83.65(9) . .
C9 Co1 B16 129.57(9) . .
B9 Co1 B16 131.68(9) . .
C11 Co1 B7 96.60(9) . .
C8 Co1 B7 83.44(9) . .
C10 Co1 B7 131.75(9) . .
C9 Co1 B7 48.59(9) . .
B9 Co1 B7 87.72(9) . .
B16 Co1 B7 92.09(9) . .
C11 Co1 B18 83.39(9) . .
C8 Co1 B18 96.88(9) . .
C10 Co1 B18 48.47(9) . .
C9 Co1 B18 131.82(9) . .
B9 Co1 B18 92.30(9) . .
B16 Co1 B18 87.59(9) . .
B7 Co1 B18 179.59(10) . .
C11 Co1 B17 83.69(9) . .
C8 Co1 B17 133.05(9) . .
C10 Co1 B17 83.43(9) . .
C9 Co1 B17 176.57(9) . .
B9 Co1 B17 94.00(9) . .
B16 Co1 B17 50.81(10) . .
B7 Co1 B17 129.01(9) . .
B18 Co1 B17 50.58(9) . .
C11 Co1 B8 132.46(9) . .
C8 Co1 B8 84.10(9) . .
C10 Co1 B8 176.38(8) . .
C9 Co1 B8 83.57(9) . .
B9 Co1 B8 51.20(9) . .
B16 Co1 B8 93.56(9) . .
B7 Co1 B8 50.50(9) . .
B18 Co1 B8 129.26(9) . .
B17 Co1 B8 93.02(9) . .
C7 N2 Ag1 173.6(2) . 4_465
C1 N1 Ag1 175.7(2) . .
C1 C2 C3 113.2(2) . .
C1 C2 H1 108.9 . .
C3 C2 H1 108.9 . .
C1 C2 H2 108.9 . .
C3 C2 H2 108.9 . .
H1 C2 H2 107.7 . .
C14B C15B B31B 111.4(3) . .
C14B C15B B36B 112.1(3) . .
B31B C15B B36B 63.6(3) . .
C14B C15B B32B 62.2(3) . .
B31B C15B B32B 62.0(3) . .
B36B C15B B32B 115.5(3) . .
C14B C15B Co2 68.2(2) . .
B31B C15B Co2 125.7(3) . .
B36B C15B Co2 67.1(2) . .
B32B C15B Co2 126.9(3) . .
C14B C15B H51B 120.8 . .
B31B C15B H51B 116.8 . .
B36B C15B H51B 118.7 . .
B32B C15B H51B 115.0 . .
Co2 C15B H51B 105.7 . .
C10 C11 B12 111.63(16) . .
C10 C11 B16 111.97(17) . .
B12 C11 B16 63.74(14) . .
C10 C11 B11 62.04(13) . .
B12 C11 B11 62.30(14) . .
B16 C11 B11 115.69(16) . .
C10 C11 Co1 66.92(10) . .
B12 C11 Co1 125.09(15) . .
B16 C11 Co1 66.96(11) . .
B11 C11 Co1 125.18(14) . .
C10 C11 H32 121.2 . .
B12 C11 H32 116.5 . .
B16 C11 H32 118.4 . .
B11 C11 H32 115.3 . .
Co1 C11 H32 107.0 . .
C9 C8 B5 111.37(17) . .
C9 C8 B9 111.97(17) . .
B5 C8 B9 63.48(14) . .
C9 C8 B6 62.06(14) . .
B5 C8 B6 62.33(14) . .
B9 C8 B6 115.72(17) . .
C9 C8 Co1 67.04(11) . .
B5 C8 Co1 124.56(15) . .
B9 C8 Co1 66.79(11) . .
B6 C8 Co1 125.27(15) . .
C9 C8 H21 121.1 . .
B5 C8 H21 116.9 . .
B9 C8 H21 118.5 . .
B6 C8 H21 115.2 . .
Co1 C8 H21 107.2 . .
B28 B32B C14B 103.1(3) . .
B28 B32B C15B 103.3(3) . .
C14B B32B C15B 55.4(3) . .
B28 B32B B33B 60.5(3) . .
C14B B32B B33B 58.0(3) . .
C15B B32B B33B 103.2(3) . .
B28 B32B B31B 60.2(3) . .
C14B B32B B31B 102.8(3) . .
C15B B32B B31B 58.1(3) . .
B33B B32B B31B 108.6(4) . .
B28 B32B H47B 123.3 . .
C14B B32B H47B 126.3 . .
C15B B32B H47B 126.0 . .
B33B B32B H47B 121.9 . .
B31B B32B H47B 122.2 . .
C8 C9 B2 111.91(18) . .
C8 C9 B7 112.16(16) . .
B2 C9 B7 63.60(14) . .
C8 C9 B6 62.21(14) . .
B2 C9 B6 62.53(15) . .
B7 C9 B6 115.90(17) . .
C8 C9 Co1 66.56(10) . .
B2 C9 Co1 124.94(15) . .
B7 C9 Co1 67.09(10) . .
B6 C9 Co1 124.97(15) . .
C8 C9 H20 121.1 . .
B2 C9 H20 116.4 . .
B7 C9 H20 118.2 . .
B6 C9 H20 115.2 . .
Co1 C9 H20 107.3 . .
C14B B33B B28 101.7(3) . .
C14B B33B B32B 59.9(3) . .
B28 B33B B32B 56.7(3) . .
C14B B33B B29B 103.4(4) . .
B28 B33B B29B 61.8(3) . .
B32B B33B B29B 108.1(4) . .
C14B B33B B34B 57.8(3) . .
B28 B33B B34B 108.2(3) . .
B32B B33B B34B 109.0(3) . .
B29B B33B B34B 60.0(3) . .
C14B B33B H46B 126.1 . .
B28 B33B H46B 123.8 . .
B32B B33B H46B 121.5 . .
B29B B33B H46B 121.8 . .
B34B B33B H46B 121.0 . .
B19 B21B B22B 63.3(3) . .
B19 B21B B27B 114.1(3) . .
B22B B21B B27B 61.4(3) . .
B19 B21B B20B 59.7(3) . .
B22B B21B B20B 107.8(3) . .
B27B B21B B20B 108.5(3) . .
B19 B21B B26B 111.4(3) . .
B22B B21B B26B 109.4(3) . .
B27B B21B B26B 60.4(3) . .
B20B B21B B26B 60.2(3) . .
B19 B21B Ag2B 146.8(3) . 3_655
B22B B21B Ag2B 96.7(3) . 3_655
B27B B21B Ag2B 71.8(2) . 3_655
B20B B21B Ag2B 152.3(4) . 3_655
B26B B21B Ag2B 99.9(3) . 3_655
B19 B21B H35B 117.8 . .
B22B B21B H35B 120.7 . .
B27B B21B H35B 119.6 . .
B20B B21B H35B 123.1 . .
B26B B21B H35B 120.8 . .
Ag2B B21B H35B 47.8 3_655 .
C13B B24B B25B 57.9(3) . .
C13B B24B B23B 60.3(3) . .
B25B B24B B23B 109.2(4) . .
C13B B24B B20B 104.4(4) . .
B25B B24B B20B 60.6(3) . .
B23B B24B B20B 108.2(4) . .
C13B B24B B19 108.0(4) . .
B25B B24B B19 108.5(3) . .
B23B B24B B19 63.0(3) . .
B20B B24B B19 57.7(3) . .
C13B B24B H38B 123.8 . .
B25B B24B H38B 121.4 . .
B23B B24B H38B 119.7 . .
B20B B24B H38B 123.6 . .
B19 B24B H38B 121.0 . .
C11 C10 B15 111.48(16) . .
C11 C10 B18 112.16(16) . .
B15 C10 B18 63.71(14) . .
C11 C10 B11 62.21(13) . .
B15 C10 B11 62.01(14) . .
B18 C10 B11 115.63(17) . .
C11 C10 Co1 66.50(10) . .
B15 C10 Co1 125.21(15) . .
B18 C10 Co1 67.42(11) . .
B11 C10 Co1 124.95(14) . .
C11 C10 H31 121.3 . .
B15 C10 H31 116.7 . .
B18 C10 H31 118.1 . .
B11 C10 H31 115.5 . .
Co1 C10 H31 107.0 . .
C15B C14B B34B 112.9(3) . .
C15B C14B B33B 112.2(3) . .
B34B C14B B33B 64.0(3) . .
C15B C14B B32B 62.4(3) . .
B34B C14B B32B 116.0(3) . .
B33B C14B B32B 62.1(3) . .
C15B C14B Co2 67.1(2) . .
B34B C14B Co2 68.1(2) . .
B33B C14B Co2 126.7(4) . .
B32B C14B Co2 126.0(3) . .
C15B C14B H50B 120.9 . .
B34B C14B H50B 117.7 . .
B33B C14B H50B 116.1 . .
B32B C14B H50B 115.3 . .
Co2 C14B H50B 105.9 . .
C5 C4 C3 111.88(19) . .
C5 C4 H5 109.2 . .
C3 C4 H5 109.2 . .
C5 C4 H6 109.2 . .
C3 C4 H6 109.2 . .
H5 C4 H6 107.9 . .
B19 B20B B24B 63.9(3) . .
B19 B20B B25B 112.3(4) . .
B24B B20B B25B 59.1(3) . .
B19 B20B B21B 59.1(3) . .
B24B B20B B21B 107.4(4) . .
B25B B20B B21B 107.6(3) . .
B19 B20B B26B 110.9(3) . .
B24B B20B B26B 108.5(3) . .
B25B B20B B26B 60.8(3) . .
B21B B20B B26B 60.1(3) . .
B19 B20B H34B 118.3 . .
B24B B20B H34B 121.4 . .
B25B B20B H34B 120.9 . .
B21B B20B H34B 123.3 . .
B26B B20B H34B 120.8 . .
N2 C7 C6 178.5(3) . .
C13B B25B B24B 58.5(3) . .
C13B B25B B20B 104.5(4) . .
B24B B25B B20B 60.2(3) . .
C13B B25B B26B 105.3(3) . .
B24B B25B B26B 108.7(3) . .
B20B B25B B26B 60.0(3) . .
C13B B25B Co2 64.9(2) . .
B24B B25B Co2 117.9(3) . .
B20B B25B Co2 116.5(3) . .
B26B B25B Co2 63.7(2) . .
C13B B25B H41B 124.9 . .
B24B B25B H41B 119.4 . .
B20B B25B H41B 121.2 . .
B26B B25B H41B 122.9 . .
Co2 B25B H41B 112.4 . .
C12B B23B C13B 55.2(3) . .
C12B B23B B22B 59.4(3) . .
C13B B23B B22B 103.6(3) . .
C12B B23B B24B 102.5(3) . .
C13B B23B B24B 57.2(3) . .
B22B B23B B24B 108.5(4) . .
C12B B23B B19 105.2(3) . .
C13B B23B B19 104.4(3) . .
B22B B23B B19 60.5(2) . .
B24B B23B B19 61.2(2) . .
C12B B23B H37B 125.5 . .
C13B B23B H37B 126.1 . .
B22B B23B H37B 121.6 . .
B24B B23B H37B 122.6 . .
B19 B23B H37B 122.0 . .
C12B C13B B25B 113.1(3) . .
C12B C13B B24B 111.9(4) . .
B25B C13B B24B 63.6(3) . .
C12B C13B B23B 61.5(3) . .
B25B C13B B23B 115.8(3) . .
B24B C13B B23B 62.6(3) . .
C12B C13B Co2 66.9(2) . .
B25B C13B Co2 66.4(2) . .
B24B C13B Co2 123.7(3) . .
B23B C13B Co2 123.8(3) . .
C12B C13B H40B 120.5 . .
B25B C13B H40B 117.9 . .
B24B C13B H40B 116.7 . .
B23B C13B H40B 115.8 . .
Co2 C13B H40B 108.3 . .
N1 C1 C2 178.4(3) . .
C13B C12B B23B 63.3(3) . .
C13B C12B B22B 112.3(4) . .
B23B C12B B22B 62.1(3) . .
C13B C12B B27B 112.1(3) . .
B23B C12B B27B 115.6(3) . .
B22B C12B B27B 63.3(3) . .
C13B C12B Co2 66.5(2) . .
B23B C12B Co2 125.1(3) . .
B22B C12B Co2 122.8(3) . .
B27B C12B Co2 65.5(2) . .
C13B C12B H39B 120.1 . .
B23B C12B H39B 114.7 . .
B22B C12B H39B 117.2 . .
B27B C12B H39B 118.9 . .
Co2 C12B H39B 108.6 . .
C14B B34B B29B 103.1(3) . .
C14B B34B B33B 58.1(3) . .
B29B B34B B33B 59.3(3) . .
C14B B34B B35B 104.3(3) . .
B29B B34B B35B 59.9(3) . .
B33B B34B B35B 107.7(3) . .
C14B B34B Co2 65.5(2) . .
B29B B34B Co2 118.4(3) . .
B33B B34B Co2 119.1(3) . .
B35B B34B Co2 65.2(2) . .
C14B B34B H54B 125.9 . .
B29B B34B H54B 121.5 . .
B33B B34B H54B 119.9 . .
B35B B34B H54B 123.2 . .
Co2 B34B H54B 110.4 . .
C4 C5 C6 114.18(19) . .
C4 C5 H8 108.7 . .
C6 C5 H8 108.7 . .
C4 C5 H7 108.7 . .
C6 C5 H7 108.7 . .
H8 C5 H7 107.6 . .
C15B B36B B30B 103.3(3) . .
C15B B36B B31B 57.8(3) . .
B30B B36B B31B 59.7(3) . .
C15B B36B B35B 104.1(3) . .
B30B B36B B35B 59.7(3) . .
B31B B36B B35B 107.4(3) . .
C15B B36B Co2 65.2(2) . .
B30B B36B Co2 119.1(3) . .
B31B B36B Co2 118.8(3) . .
B35B B36B Co2 65.9(2) . .
C15B B36B H52B 126.2 . .
B30B B36B H52B 121.2 . .
B31B B36B H52B 120.2 . .
B35B B36B H52B 123.2 . .
Co2 B36B H52B 110.1 . .
C4 C3 C2 111.40(19) . .
C4 C3 H3 109.3 . .
C2 C3 H3 109.3 . .
C4 C3 H4 109.3 . .
C2 C3 H4 109.3 . .
H3 C3 H4 108.0 . .
B33B B29B B34B 60.7(3) . .
B33B B29B B28 58.0(3) . .
B34B B29B B28 105.7(3) . .
B33B B29B B35B 109.7(3) . .
B34B B29B B35B 61.1(3) . .
B28 B29B B35B 107.0(3) . .
B33B B29B B30B 108.2(4) . .
B34B B29B B30B 108.3(3) . .
B28 B29B B30B 60.2(2) . .
B35B B29B B30B 59.7(3) . .
B33B B29B H45B 121.3 . .
B34B B29B H45B 121.8 . .
B28 B29B H45B 123.7 . .
B35B B29B H45B 121.0 . .
B30B B29B H45B 121.5 . .
C7 C6 C5 112.1(2) . .
C7 C6 H9 109.2 . .
C5 C6 H9 109.2 . .
C7 C6 H10 109.2 . .
C5 C6 H10 109.2 . .
H9 C6 H10 107.9 . .
C15B B31B B28 102.2(3) . .
C15B B31B B32B 59.9(3) . .
B28 B31B B32B 56.8(3) . .
C15B B31B B30B 104.2(3) . .
B28 B31B B30B 61.9(2) . .
B32B B31B B30B 108.3(4) . .
C15B B31B B36B 58.6(3) . .
B28 B31B B36B 108.5(3) . .
B32B B31B B36B 109.6(3) . .
B30B B31B B36B 60.0(3) . .
C15B B31B H48B 125.6 . .
B28 B31B H48B 123.6 . .
B32B B31B H48B 121.3 . .
B30B B31B H48B 121.7 . .
B36B B31B H48B 120.6 . .
C12B B27B B21B 101.9(3) . .
C12B B27B B26B 103.0(3) . .
B21B B27B B26B 60.1(3) . .
C12B B27B B22B 57.5(3) . .
B21B B27B B22B 59.0(3) . .
B26B B27B B22B 107.3(3) . .
C12B B27B Co2 63.4(2) . .
B21B B27B Co2 115.6(3) . .
B26B B27B Co2 63.5(2) . .
B22B B27B Co2 115.8(3) . .
C12B B27B Ag2B 148.7(3) . 3_655
B21B B27B Ag2B 69.9(2) . 3_655
B26B B27B Ag2B 98.6(3) . 3_655
B22B B27B Ag2B 94.5(2) . 3_655
Co2 B27B Ag2B 147.8(2) . 3_655
C12B B27B H43B 126.9 . .
B21B B27B H43B 122.1 . .
B26B B27B H43B 123.3 . .
B22B B27B H43B 120.7 . .
Co2 B27B H43B 113.4 . .
Ag2B B27B H43B 52.2 3_655 .
B30B B35B B29B 60.3(3) . .
B30B B35B B36B 59.7(3) . .
B29B B35B B36B 107.2(3) . .
B30B B35B B34B 107.1(3) . .
B29B B35B B34B 59.1(3) . .
B36B B35B B34B 106.5(3) . .
B30B B35B Co2 117.6(3) . .
B29B B35B Co2 117.6(3) . .
B36B B35B Co2 64.3(2) . .
B34B B35B Co2 65.1(2) . .
B30B B35B Ag2B 72.2(2) . .
B29B B35B Ag2B 97.0(3) . .
B36B B35B Ag2B 100.4(3) . .
B34B B35B Ag2B 148.1(3) . .
Co2 B35B Ag2B 144.7(2) . .
B30B B35B H53B 120.1 . .
B29B B35B H53B 120.3 . .
B36B B35B H53B 123.3 . .
B34B B35B H53B 123.2 . .
Co2 B35B H53B 112.0 . .
Ag2B B35B H53B 47.9 . .
B21B B26B B20B 59.7(3) . .
B21B B26B B27B 59.5(3) . .
B20B B26B B27B 107.4(3) . .
B21B B26B B25B 106.0(3) . .
B20B B26B B25B 59.2(3) . .
B27B B26B B25B 106.5(3) . .
B21B B26B Co2 115.5(3) . .
B20B B26B Co2 115.4(3) . .
B27B B26B Co2 64.0(2) . .
B25B B26B Co2 63.3(2) . .
B21B B26B H42B 121.1 . .
B20B B26B H42B 120.6 . .
B27B B26B H42B 122.6 . .
B25B B26B H42B 123.7 . .
Co2 B26B H42B 114.0 . .
C12B B22B B23B 58.6(3) . .
C12B B22B B21B 103.6(3) . .
B23B B22B B21B 108.1(3) . .
C12B B22B B27B 59.2(3) . .
B23B B22B B27B 109.2(3) . .
B21B B22B B27B 59.6(3) . .
C12B B22B B19 106.9(3) . .
B23B B22B B19 63.6(3) . .
B21B B22B B19 57.8(2) . .
B27B B22B B19 108.2(3) . .
C12B B22B H36B 124.5 . .
B23B B22B H36B 119.9 . .
B21B B22B H36B 124.1 . .
B27B B22B H36B 121.2 . .
B19 B22B H36B 121.1 . .
B31B B30B B36B 60.4(3) . .
B31B B30B B35B 108.8(3) . .
B36B B30B B35B 60.7(3) . .
B31B B30B B29B 106.8(3) . .
B36B B30B B29B 107.8(3) . .
B35B B30B B29B 60.0(3) . .
B31B B30B B28 57.4(2) . .
B36B B30B B28 105.3(3) . .
B35B B30B B28 107.0(3) . .
B29B B30B B28 59.8(2) . .
B31B B30B Ag2B 153.4(3) . .
B36B B30B Ag2B 98.3(3) . .
B35B B30B Ag2B 67.8(2) . .
B29B B30B Ag2B 94.4(3) . .
B28 B30B Ag2B 149.2(3) . .
B31B B30B H49B 122.2 . .
B36B B30B H49B 122.1 . .
B35B B30B H49B 121.0 . .
B29B B30B H49B 121.9 . .
B28 B30B H49B 123.9 . .
Ag2B B30B H49B 53.3 . .
B32B B28 B31B 62.9(3) . .
B32B B28 B33B 62.8(3) . .
B31B B28 B33B 112.5(3) . .
B32B B28 B29A 116.0(3) . .
B31B B28 B29A 88.0(3) . .
B33B B28 B29A 82.4(3) . .
B32B B28 B30A 87.6(3) . .
B33B B28 B30A 116.4(3) . .
B29A B28 B30A 61.2(3) . .
B32B B28 B29B 111.7(3) . .
B31B B28 B29B 109.8(3) . .
B33B B28 B29B 60.2(3) . .
B30A B28 B29B 86.3(3) . .
B32B B28 B30B 112.3(3) . .
B31B B28 B30B 60.7(3) . .
B33B B28 B30B 109.9(3) . .
B29B B28 B30B 60.0(3) . .
B32B B28 B33A 82.7(3) . .
B31B B28 B33A 114.9(3) . .
B29A B28 B33A 58.9(3) . .
B30A B28 B33A 105.6(3) . .
B30B B28 B33A 89.4(3) . .
B33B B28 B31A 89.2(3) . .
B29A B28 B31A 104.7(3) . .
B30A B28 B31A 57.4(3) . .
B29B B28 B31A 116.2(3) . .
B30B B28 B31A 86.5(2) . .
B33A B28 B31A 101.9(3) . .
B31B B28 B32A 84.8(3) . .
B29A B28 B32A 103.8(3) . .
B30A B28 B32A 102.6(3) . .
B29B B28 B32A 90.1(3) . .
B30B B28 B32A 116.3(3) . .
B33A B28 B32A 57.2(3) . .
B31A B28 B32A 56.4(3) . .
B32B B28 H44 121.4 . .
B31B B28 H44 120.8 . .
B33B B28 H44 120.4 . .
B29A B28 H44 122.4 . .
B30A B28 H44 123.1 . .
B29B B28 H44 118.2 . .
B30B B28 H44 118.0 . .
B33A B28 H44 124.3 . .
B31A B28 H44 125.6 . .
B32A B28 H44 125.7 . .
C8 B5 B6 59.76(14) . .
C8 B5 B4 104.39(17) . .
B6 B5 B4 108.38(19) . .
C8 B5 B1 105.09(19) . .
B6 B5 B1 59.94(15) . .
B4 B5 B1 60.12(14) . .
C8 B5 B9 58.81(13) . .
B6 B5 B9 109.72(18) . .
B4 B5 B9 60.17(13) . .
B1 B5 B9 108.95(18) . .
C8 B5 H15 124.7 . .
B6 B5 H15 120.6 . .
B4 B5 H15 122.6 . .
B1 B5 H15 122.1 . .
B9 B5 H15 120.6 . .
C15A C14A B33A 111.2(4) . .
C15A C14A B34A 112.6(3) . .
B33A C14A B34A 64.3(3) . .
C15A C14A B32A 61.8(3) . .
B33A C14A B32A 62.0(3) . .
B34A C14A B32A 116.4(3) . .
C15A C14A Co2 66.4(2) . .
B33A C14A Co2 124.5(3) . .
B34A C14A Co2 66.8(2) . .
B32A C14A Co2 124.2(4) . .
C15A C14A H50A 121.3 . .
B33A C14A H50A 116.7 . .
B34A C14A H50A 117.4 . .
B32A C14A H50A 115.6 . .
Co2 C14A H50A 107.9 . .
C15A B32A C14A 55.6(3) . .
C15A B32A B33A 102.9(3) . .
C14A B32A B33A 57.8(3) . .
C15A B32A B31A 58.4(3) . .
C14A B32A B31A 103.2(3) . .
B33A B32A B31A 108.0(4) . .
C15A B32A B28 105.3(3) . .
C14A B32A B28 103.9(3) . .
B33A B32A B28 59.6(2) . .
B31A B32A B28 61.7(3) . .
C15A B32A H47A 125.4 . .
C14A B32A H47A 126.0 . .
B33A B32A H47A 123.0 . .
B31A B32A H47A 121.8 . .
B28 B32A H47A 122.2 . .
B3 B8 B4 59.68(13) . .
B3 B8 B7 59.78(13) . .
B4 B8 B7 107.02(16) . .
B3 B8 B9 107.14(16) . .
B4 B8 B9 59.46(13) . .
B7 B8 B9 106.89(16) . .
B3 B8 Co1 116.78(14) . .
B4 B8 Co1 116.03(14) . .
B7 B8 Co1 64.34(11) . .
B9 B8 Co1 63.72(10) . .
B3 B8 H18 120.3 . .
B4 B8 H18 120.8 . .
B7 B8 H18 122.8 . .
B9 B8 H18 123.1 . .
Co1 B8 H18 113.2 . .
C11 B16 B13 103.25(16) . .
C11 B16 B12 57.70(13) . .
B13 B16 B12 59.69(14) . .
C11 B16 B17 104.10(16) . .
B13 B16 B17 59.86(13) . .
B12 B16 B17 107.60(16) . .
C11 B16 Co1 64.13(10) . .
B13 B16 Co1 117.75(15) . .
B12 B16 Co1 117.14(15) . .
B17 B16 Co1 65.15(11) . .
C11 B16 H30 126.3 . .
B13 B16 H30 121.2 . .
B12 B16 H30 120.4 . .
B17 B16 H30 123.0 . .
Co1 B16 H30 111.7 . .
B13 B17 B14 60.00(13) . .
B13 B17 B18 107.43(17) . .
B14 B17 B18 59.57(13) . .
B13 B17 B16 59.57(13) . .
B14 B17 B16 107.42(17) . .
B18 B17 B16 107.41(17) . .
B13 B17 Co1 116.54(15) . .
B14 B17 Co1 116.86(15) . .
B18 B17 Co1 64.56(10) . .
B16 B17 Co1 64.04(10) . .
B13 B17 H28 120.5 . .
B14 B17 H28 120.4 . .
B18 B17 H28 122.6 . .
B16 B17 H28 122.8 . .
Co1 B17 H28 113.0 . .
C14A C15A B36A 111.6(3) . .
C14A C15A B31A 111.9(4) . .
B36A C15A B31A 63.6(3) . .
C14A C15A B32A 62.6(3) . .
B36A C15A B32A 115.5(4) . .
B31A C15A B32A 62.2(3) . .
C14A C15A Co2 65.5(2) . .
B36A C15A Co2 66.9(2) . .
B31A C15A Co2 124.4(3) . .
B32A C15A Co2 124.1(3) . .
C14A C15A H51A 121.3 . .
B36A C15A H51A 118.4 . .
B31A C15A H51A 116.5 . .
B32A C15A H51A 115.4 . .
Co2 C15A H51A 108.2 . .
C13A B25A B20A 112.6(4) . .
C13A B25A B24A 63.3(3) . .
B20A B25A B24A 62.3(3) . .
C13A B25A B26A 111.8(4) . .
B20A B25A B26A 63.5(3) . .
B24A B25A B26A 115.5(3) . .
C13A B25A Co2 66.9(2) . .
B20A B25A Co2 125.4(3) . .
B24A B25A Co2 126.3(3) . .
B26A B25A Co2 67.0(2) . .
C13A B25A H41A 120.5 . .
B20A B25A H41A 116.3 . .
B24A B25A H41A 114.7 . .
B26A B25A H41A 118.9 . .
Co2 B25A H41A 106.6 . .
C14A B33A B29A 103.8(3) . .
C14A B33A B32A 60.2(3) . .
B29A B33A B32A 108.8(4) . .
C14A B33A B34A 57.9(3) . .
B29A B33A B34A 60.0(3) . .
B32A B33A B34A 109.5(3) . .
C14A B33A B28 108.5(4) . .
B29A B33A B28 59.2(2) . .
B32A B33A B28 63.2(3) . .
B34A B33A B28 109.7(3) . .
C14A B33A H46A 124.2 . .
B29A B33A H46A 123.6 . .
B32A B33A H46A 119.5 . .
B34A B33A H46A 121.2 . .
B28 B33A H46A 119.9 . .
B5 B4 B1 60.07(14) . .
B5 B4 B3 107.88(18) . .
B1 B4 B3 60.22(14) . .
B5 B4 B9 60.39(13) . .
B1 B4 B9 109.08(17) . .
B3 B4 B9 108.52(17) . .
B5 B4 B8 109.04(17) . .
B1 B4 B8 109.17(18) . .
B3 B4 B8 60.04(13) . .
B9 B4 B8 60.84(13) . .
B5 B4 H14 121.6 . .
B1 B4 H14 121.1 . .
B3 B4 H14 121.9 . .
B9 B4 H14 121.0 . .
B8 B4 H14 120.9 . .
C9 B2 B6 59.51(14) . .
C9 B2 B3 104.17(16) . .
B6 B2 B3 108.42(19) . .
C9 B2 B1 104.61(18) . .
B6 B2 B1 59.79(15) . .
B3 B2 B1 60.30(15) . .
C9 B2 B7 58.48(13) . .
B6 B2 B7 109.16(17) . .
B3 B2 B7 60.03(13) . .
B1 B2 B7 108.56(17) . .
C9 B2 H12 125.0 . .
B6 B2 H12 120.8 . .
B3 B2 H12 122.5 . .
B1 B2 H12 122.3 . .
B7 B2 H12 121.0 . .
C8 B9 B4 103.01(16) . .
C8 B9 B5 57.71(13) . .
B4 B9 B5 59.45(13) . .
C8 B9 B8 104.14(16) . .
B4 B9 B8 59.69(13) . .
B5 B9 B8 107.38(16) . .
C8 B9 Co1 64.20(11) . .
B4 B9 Co1 117.41(15) . .
B5 B9 Co1 117.09(15) . .
B8 B9 Co1 65.08(11) . .
C8 B9 H19 126.2 . .
B4 B9 H19 121.5 . .
B5 B9 H19 120.5 . .
B8 B9 H19 123.0 . .
Co1 B9 H19 111.8 . .
B12 B13 B16 60.60(14) . .
B12 B13 B10 59.83(14) . .
B16 B13 B10 108.71(17) . .
B12 B13 B17 108.88(16) . .
B16 B13 B17 60.57(13) . .
B10 B13 B17 108.57(17) . .
B12 B13 B14 107.51(17) . .
B16 B13 B14 108.29(16) . .
B10 B13 B14 59.74(14) . .
B17 B13 B14 60.11(13) . .
B12 B13 H27 121.6 . .
B16 B13 H27 121.1 . .
B10 B13 H27 121.6 . .
B17 B13 H27 121.1 . .
B14 B13 H27 122.1 . .
B25A C13A C12A 112.9(3) . .
B25A C13A B23A 111.2(3) . .
C12A C13A B23A 63.3(3) . .
B25A C13A B24A 61.7(3) . .
C12A C13A B24A 115.2(4) . .
B23A C13A B24A 61.8(3) . .
B25A C13A Co2 69.2(3) . .
C12A C13A Co2 67.2(2) . .
B23A C13A Co2 125.5(3) . .
B24A C13A Co2 127.0(4) . .
B25A C13A H40A 120.3 . .
C12A C13A H40A 118.6 . .
B23A C13A H40A 117.3 . .
B24A C13A H40A 115.5 . .
Co2 C13A H40A 105.2 . .
C9 B7 B3 103.34(17) . .
C9 B7 B2 57.91(13) . .
B3 B7 B2 59.51(14) . .
C9 B7 B8 104.73(17) . .
B3 B7 B8 59.95(13) . .
B2 B7 B8 107.91(17) . .
C9 B7 Co1 64.33(10) . .
B3 B7 Co1 117.63(15) . .
B2 B7 Co1 117.39(15) . .
B8 B7 Co1 65.16(10) . .
C9 B7 H17 125.9 . .
B3 B7 H17 121.4 . .
B2 B7 H17 120.3 . .
B8 B7 H17 122.6 . .
Co1 B7 H17 111.6 . .
B15 B14 B10 59.84(14) . .
B15 B14 B18 60.51(14) . .
B10 B14 B18 108.67(17) . .
B15 B14 B13 107.57(18) . .
B10 B14 B13 60.01(14) . .
B18 B14 B13 108.01(16) . .
B15 B14 B17 108.69(16) . .
B10 B14 B17 108.61(17) . .
B18 B14 B17 60.41(13) . .
B13 B14 B17 59.89(13) . .
B15 B14 H26 121.7 . .
B10 B14 H26 121.4 . .
B18 B14 H26 121.3 . .
B13 B14 H26 122.1 . .
B17 B14 H26 121.2 . .
B2 B3 B4 107.57(18) . .
B2 B3 B7 60.46(14) . .
B4 B3 B7 107.87(16) . .
B2 B3 B1 60.04(15) . .
B4 B3 B1 59.86(14) . .
B7 B3 B1 108.70(17) . .
B2 B3 B8 108.93(17) . .
B4 B3 B8 60.27(13) . .
B7 B3 B8 60.27(13) . .
B1 B3 B8 109.07(17) . .
B2 B3 H13 121.6 . .
B4 B3 H13 122.2 . .
B7 B3 H13 121.4 . .
B1 B3 H13 121.3 . .
B8 B3 H13 120.9 . .
B25A B26A B21A 103.1(3) . .
B25A B26A B20A 57.4(3) . .
B21A B26A B20A 59.8(3) . .
B25A B26A B27A 104.5(3) . .
B21A B26A B27A 60.1(3) . .
B20A B26A B27A 108.0(4) . .
B25A B26A Co2 65.7(2) . .
B21A B26A Co2 118.9(3) . .
B20A B26A Co2 118.7(3) . .
B27A B26A Co2 65.4(2) . .
B25A B26A H42A 126.1 . .
B21A B26A H42A 121.1 . .
B20A B26A H42A 120.1 . .
B27A B26A H42A 122.8 . .
Co2 B26A H42A 110.3 . .
B24A B19 B23A 63.9(3) . .
B24A B19 B21B 115.5(3) . .
B23A B19 B21B 86.0(3) . .
B24A B19 B20A 61.9(3) . .
B23A B19 B20A 112.3(3) . .
B21B B19 B20A 83.3(3) . .
B24A B19 B20B 80.5(3) . .
B23A B19 B20B 114.1(3) . .
B21B B19 B20B 61.2(3) . .
B24A B19 B22A 112.8(3) . .
B23A B19 B22A 61.2(3) . .
B20A B19 B22A 108.6(3) . .
B20B B19 B22A 89.0(3) . .
B24A B19 B21A 110.8(3) . .
B23A B19 B21A 109.8(3) . .
B20A B19 B21A 59.5(3) . .
B22A B19 B21A 59.5(3) . .
B24A B19 B22B 89.0(3) . .
B21B B19 B22B 58.9(3) . .
B20A B19 B22B 116.3(3) . .
B20B B19 B22B 105.6(3) . .
B21A B19 B22B 86.4(3) . .
B23A B19 B24B 81.6(3) . .
B21B B19 B24B 104.7(3) . .
B20B B19 B24B 58.3(3) . .
B22A B19 B24B 114.5(3) . .
B21A B19 B24B 91.5(3) . .
B22B B19 B24B 100.5(3) . .
B21B B19 B23B 102.8(3) . .
B20A B19 B23B 91.8(3) . .
B20B B19 B23B 102.8(3) . .
B22A B19 B23B 85.2(3) . .
B21A B19 B23B 116.9(2) . .
B22B B19 B23B 55.9(3) . .
B24B B19 B23B 55.7(3) . .
B24A B19 H33 117.8 . .
B23A B19 H33 118.8 . .
B21B B19 H33 126.6 . .
B20A B19 H33 120.8 . .
B20B B19 H33 126.9 . .
B22A B19 H33 120.9 . .
B21A B19 H33 121.9 . .
B22B B19 H33 122.9 . .
B24B B19 H33 124.1 . .
B23B B19 H33 121.1 . .
C15A B36A B30A 103.8(3) . .
C15A B36A B31A 58.4(3) . .
B30A B36A B31A 59.3(3) . .
C15A B36A B35A 104.9(3) . .
B30A B36A B35A 61.1(3) . .
B31A B36A B35A 108.7(3) . .
C15A B36A Co2 63.4(2) . .
B30A B36A Co2 117.4(3) . .
B31A B36A Co2 116.6(3) . .
B35A B36A Co2 64.4(2) . .
C15A B36A H52A 125.9 . .
B30A B36A H52A 121.0 . .
B31A B36A H52A 120.2 . .
B35A B36A H52A 122.0 . .
Co2 B36A H52A 112.7 . .
C11 B12 B11 59.86(13) . .
C11 B12 B10 104.57(17) . .
B11 B12 B10 59.54(14) . .
C11 B12 B13 103.93(17) . .
B11 B12 B13 108.15(18) . .
B10 B12 B13 60.18(14) . .
C11 B12 B16 58.56(13) . .
B11 B12 B16 109.39(17) . .
B10 B12 B16 108.30(18) . .
B13 B12 B16 59.72(14) . .
C11 B12 H23 124.9 . .
B11 B12 H23 120.7 . .
B10 B12 H23 122.5 . .
B13 B12 H23 122.8 . .
B16 B12 H23 121.0 . .
C10 B15 B11 60.02(13) . .
C10 B15 B10 104.89(17) . .
B11 B15 B10 59.83(14) . .
C10 B15 B14 104.23(16) . .
B11 B15 B14 108.62(18) . .
B10 B15 B14 60.23(15) . .
C10 B15 B18 58.49(13) . .
B11 B15 B18 109.65(17) . .
B10 B15 B18 108.56(17) . .
B14 B15 B18 59.98(14) . .
C10 B15 H25 124.8 . .
B11 B15 H25 120.4 . .
B10 B15 H25 122.3 . .
B14 B15 H25 122.5 . .
B18 B15 H25 120.9 . .
B6 B1 B5 59.75(15) . .
B6 B1 B4 107.98(17) . .
B5 B1 B4 59.81(14) . .
B6 B1 B2 59.90(15) . .
B5 B1 B2 106.96(17) . .
B4 B1 B2 107.31(17) . .
B6 B1 B3 108.00(18) . .
B5 B1 B3 107.44(16) . .
B4 B1 B3 59.92(14) . .
B2 B1 B3 59.66(14) . .
B6 B1 H11 121.6 . .
B5 B1 H11 122.3 . .
B4 B1 H11 121.9 . .
B2 B1 H11 122.4 . .
B3 B1 H11 121.8 . .
B11 B10 B15 59.77(15) . .
B11 B10 B12 60.05(14) . .
B15 B10 B12 107.34(17) . .
B11 B10 B14 108.32(17) . .
B15 B10 B14 59.92(15) . .
B12 B10 B14 108.05(17) . .
B11 B10 B13 108.41(16) . .
B15 B10 B13 107.83(17) . .
B12 B10 B13 59.99(14) . .
B14 B10 B13 60.26(14) . .
B11 B10 H22 121.5 . .
B15 B10 H22 122.2 . .
B12 B10 H22 122.0 . .
B14 B10 H22 121.5 . .
B13 B10 H22 121.5 . .
B33A B29A B28 61.9(3) . .
B33A B29A B34A 61.2(3) . .
B28 B29A B34A 112.9(3) . .
B33A B29A B35A 109.4(3) . .
B28 B29A B35A 111.6(3) . .
B34A B29A B35A 60.6(3) . .
B33A B29A B30A 107.2(3) . .
B28 B29A B30A 60.2(2) . .
B34A B29A B30A 108.3(3) . .
B35A B29A B30A 60.2(3) . .
B33A B29A H45A 121.4 . .
B28 B29A H45A 118.4 . .
B34A B29A H45A 119.9 . .
B35A B29A H45A 120.4 . .
B30A B29A H45A 123.0 . .
C10 B18 B14 103.34(17) . .
C10 B18 B15 57.80(13) . .
B14 B18 B15 59.51(14) . .
C10 B18 B17 104.25(16) . .
B14 B18 B17 60.02(13) . .
B15 B18 B17 107.59(17) . .
C10 B18 Co1 64.11(10) . .
B14 B18 Co1 117.50(15) . .
B15 B18 Co1 116.99(15) . .
B17 B18 Co1 64.86(10) . .
C10 B18 H29 126.1 . .
B14 B18 H29 121.3 . .
B15 B18 H29 120.5 . .
B17 B18 H29 122.9 . .
Co1 B18 H29 111.9 . .
C10 B11 C11 55.74(12) . .
C10 B11 B15 57.98(13) . .
C11 B11 B15 103.08(17) . .
C10 B11 B10 103.79(18) . .
C11 B11 B10 103.71(17) . .
B15 B11 B10 60.40(15) . .
C10 B11 B12 103.01(17) . .
C11 B11 B12 57.84(13) . .
B15 B11 B12 108.11(19) . .
B10 B11 B12 60.41(14) . .
C10 B11 H24 125.8 . .
C11 B11 H24 125.9 . .
B15 B11 H24 122.3 . .
B10 B11 H24 122.9 . .
B12 B11 H24 122.4 . .
C9 B6 C8 55.73(12) . .
C9 B6 B5 102.81(17) . .
C8 B6 B5 57.91(13) . .
C9 B6 B1 103.83(18) . .
C8 B6 B1 103.97(17) . .
B5 B6 B1 60.31(15) . .
C9 B6 B2 57.95(14) . .
C8 B6 B2 103.07(17) . .
B5 B6 B2 107.72(18) . .
B1 B6 B2 60.31(15) . .
C9 B6 H16 125.9 . .
C8 B6 H16 125.7 . .
B5 B6 H16 122.6 . .
B1 B6 H16 122.8 . .
B2 B6 H16 122.5 . .
B31A B30A B36A 61.0(3) . .
B31A B30A B28 63.5(2) . .
B36A B30A B28 112.6(3) . .
B31A B30A B35A 109.2(3) . .
B36A B30A B35A 60.1(3) . .
B28 B30A B35A 109.7(3) . .
B31A B30A B29A 107.5(3) . .
B36A B30A B29A 107.0(3) . .
B28 B30A B29A 58.6(2) . .
B35A B30A B29A 59.5(3) . .
B31A B30A H49A 120.3 . .
B36A B30A H49A 120.5 . .
B28 B30A H49A 118.9 . .
B35A B30A H49A 121.4 . .
B29A B30A H49A 123.9 . .
C14A B34A B29A 102.7(3) . .
C14A B34A B33A 57.8(3) . .
B29A B34A B33A 58.8(3) . .
C14A B34A B35A 104.0(3) . .
B29A B34A B35A 60.1(3) . .
B33A B34A B35A 107.0(3) . .
C14A B34A Co2 63.2(2) . .
B29A B34A Co2 116.4(3) . .
B33A B34A Co2 115.6(3) . .
B35A B34A Co2 64.5(2) . .
C14A B34A Ag2A 156.0(3) . .
B29A B34A Ag2A 72.4(2) . .
B33A B34A Ag2A 101.9(3) . .
B35A B34A Ag2A 94.0(3) . .
Co2 B34A Ag2A 140.5(2) . .
C14A B34A H54A 126.3 . .
B29A B34A H54A 121.7 . .
B33A B34A H54A 121.1 . .
B35A B34A H54A 122.9 . .
Co2 B34A H54A 113.0 . .
Ag2A B34A H54A 49.8 . .
B36A B35A B29A 106.6(3) . .
B36A B35A B34A 106.8(3) . .
B29A B35A B34A 59.3(3) . .
B36A B35A B30A 58.8(3) . .
B29A B35A B30A 60.3(3) . .
B34A B35A B30A 107.3(3) . .
B36A B35A Co2 63.8(2) . .
B29A B35A Co2 114.5(3) . .
B34A B35A Co2 63.0(2) . .
B30A B35A Co2 114.9(3) . .
B36A B35A H53A 123.1 . .
B29A B35A H53A 121.0 . .
B34A B35A H53A 123.0 . .
B30A B35A H53A 120.7 . .
Co2 B35A H53A 114.7 . .
C13A C12A B23A 58.7(3) . .
C13A C12A B22A 103.6(3) . .
B23A C12A B22A 59.2(3) . .
C13A C12A B27A 104.6(3) . .
B23A C12A B27A 107.7(3) . .
B22A C12A B27A 59.8(3) . .
C13A C12A Co2 65.7(2) . .
B23A C12A Co2 120.0(4) . .
B22A C12A Co2 119.3(3) . .
B27A C12A Co2 65.8(2) . .
C13A C12A H39A 125.6 . .
B23A C12A H39A 119.6 . .
B22A C12A H39A 121.3 . .
B27A C12A H39A 123.2 . .
Co2 C12A H39A 109.6 . .
C15A B31A B30A 103.8(3) . .
C15A B31A B32A 59.5(3) . .
B30A B31A B32A 108.5(4) . .
C15A B31A B36A 58.0(3) . .
B30A B31A B36A 59.8(3) . .
B32A B31A B36A 108.5(3) . .
C15A B31A B28 106.3(3) . .
B30A B31A B28 59.1(2) . .
B32A B31A B28 62.0(2) . .
B36A B31A B28 108.1(3) . .
C15A B31A H48A 124.7 . .
B30A B31A H48A 123.2 . .
B32A B31A H48A 120.2 . .
B36A B31A H48A 121.8 . .
B28 B31A H48A 121.5 . .
B19 B24A B25A 104.9(4) . .
B19 B24A C13A 103.2(3) . .
B25A B24A C13A 55.1(3) . .
B19 B24A B20A 62.1(3) . .
B25A B24A B20A 58.5(3) . .
C13A B24A B20A 103.1(4) . .
B19 B24A B23A 59.0(3) . .
B25A B24A B23A 103.2(3) . .
C13A B24A B23A 58.4(3) . .
B20A B24A B23A 108.5(4) . .
B19 B24A H38A 122.7 . .
B25A B24A H38A 125.5 . .
C13A B24A H38A 126.3 . .
B20A B24A H38A 121.5 . .
B23A B24A H38A 122.6 . .
B19 B23A C13A 102.9(3) . .
B19 B23A B24A 57.1(2) . .
C13A B23A B24A 59.8(3) . .
B19 B23A B22A 62.1(2) . .
C13A B23A B22A 104.1(3) . .
B24A B23A B22A 108.2(3) . .
B19 B23A C12A 109.5(3) . .
C13A B23A C12A 58.0(3) . .
B24A B23A C12A 109.1(4) . .
B22A B23A C12A 60.6(3) . .
B19 B23A H37A 122.8 . .
C13A B23A H37A 125.7 . .
B24A B23A H37A 121.7 . .
B22A B23A H37A 121.5 . .
C12A B23A H37A 120.5 . .
B23A B22A B19 56.7(2) . .
B23A B22A C12A 60.2(3) . .
B19 B22A C12A 104.9(3) . .
B23A B22A B21A 108.1(3) . .
B19 B22A B21A 61.8(2) . .
C12A B22A B21A 108.1(3) . .
B23A B22A B27A 109.4(3) . .
B19 B22A B27A 108.3(3) . .
C12A B22A B27A 61.0(3) . .
B21A B22A B27A 59.9(3) . .
B23A B22A H36A 122.2 . .
B19 B22A H36A 123.3 . .
C12A B22A H36A 122.4 . .
B21A B22A H36A 120.8 . .
B27A B22A H36A 120.5 . .
B25A B20A B24A 59.3(3) . .
B25A B20A B19 100.9(3) . .
B24A B20A B19 56.0(3) . .
B25A B20A B21A 104.5(4) . .
B24A B20A B21A 108.5(4) . .
B19 B20A B21A 62.5(3) . .
B25A B20A B26A 59.1(3) . .
B24A B20A B26A 109.4(3) . .
B19 B20A B26A 108.1(4) . .
B21A B20A B26A 59.8(3) . .
B25A B20A H34A 125.9 . .
B24A B20A H34A 121.8 . .
B19 B20A H34A 124.2 . .
B21A B20A H34A 121.1 . .
B26A B20A H34A 120.6 . .
B21A B27A B26A 59.5(3) . .
B21A B27A B22A 60.0(3) . .
B26A B27A B22A 106.7(3) . .
B21A B27A C12A 106.8(3) . .
B26A B27A C12A 105.9(3) . .
B22A B27A C12A 59.2(3) . .
B21A B27A Co2 118.4(3) . .
B26A B27A Co2 65.4(2) . .
B22A B27A Co2 117.1(3) . .
C12A B27A Co2 64.0(2) . .
B21A B27A Ag2A 69.9(2) . 3_655
B26A B27A Ag2A 95.0(2) . 3_655
B22A B27A Ag2A 99.7(2) . 3_655
C12A B27A Ag2A 153.5(3) . 3_655
Co2 B27A Ag2A 141.6(2) . 3_655
B21A B27A H43A 120.0 . .
B26A B27A H43A 123.2 . .
B22A B27A H43A 120.7 . .
C12A B27A H43A 123.9 . .
Co2 B27A H43A 111.8 . .
Ag2A B27A H43A 50.3 3_655 .
B20A B21A B26A 60.5(3) . .
B20A B21A B27A 108.7(3) . .
B26A B21A B27A 60.3(3) . .
B20A B21A B22A 106.7(3) . .
B26A B21A B22A 107.5(3) . .
B27A B21A B22A 60.2(3) . .
B20A B21A B19 58.0(2) . .
B26A B21A B19 105.2(3) . .
B27A B21A B19 106.1(3) . .
B22A B21A B19 58.7(2) . .
B20A B21A Ag2A 148.3(3) . 3_655
B26A B21A Ag2A 94.8(3) . 3_655
B27A B21A Ag2A 69.0(2) . 3_655
B22A B21A Ag2A 99.2(3) . 3_655
B19 B21A Ag2A 153.6(3) . 3_655
B20A B21A H35A 121.9 . .
B26A B21A H35A 122.2 . .
B27A B21A H35A 121.4 . .
B22A B21A H35A 122.3 . .
B19 B21A H35A 124.4 . .
Ag2A B21A H35A 52.4 3_655 .

loop_
_geom_bond_atom_site_label_1
_geom_bond_atom_site_label_2
_geom_bond_distance
_geom_bond_site_symmetry_2
Ag1 N1 2.228(2) .
Ag1 N2 2.235(2) 4_766
Ag2A B27A 2.564(5) 3_655
Ag2A B21A 2.579(5) 3_655
Ag2A B34A 2.741(5) .
Ag2B B35B 2.592(5) .
Ag2B B30B 2.666(5) .
Ag2B B21B 2.717(5) 3_655
Ag2B B27B 2.749(5) 3_655
Co2 C14A 1.982(4) .
Co2 C15A 1.997(4) .
Co2 C13B 2.011(5) .
Co2 C12B 2.018(4) .
Co2 B25B 2.036(4) .
Co2 B34A 2.041(5) .
Co2 B26B 2.044(4) .
Co2 B27B 2.053(4) .
Co2 B36A 2.056(5) .
Co2 B35A 2.067(5) .
Co2 C15B 2.113(4) .
Co2 C13A 2.113(5) .
Co1 C11 2.054(2) .
Co1 C8 2.057(2) .
Co1 C10 2.060(2) .
Co1 C9 2.064(2) .
Co1 B9 2.100(2) .
Co1 B16 2.100(2) .
Co1 B7 2.109(2) .
Co1 B18 2.114(2) .
Co1 B17 2.120(2) .
Co1 B8 2.124(2) .
N2 C7 1.149(3) .
N2 Ag1 2.235(2) 4_465
N1 C1 1.146(3) .
C2 C1 1.475(3) .
C2 C3 1.537(3) .
C2 H1 0.9900 .
C2 H2 0.9900 .
C15B C14B 1.615(7) .
C15B B31B 1.706(7) .
C15B B36B 1.721(7) .
C15B B32B 1.739(7) .
C15B H51B 1.1200 .
C11 C10 1.626(3) .
C11 B12 1.704(3) .
C11 B16 1.720(3) .
C11 B11 1.741(3) .
C11 H32 1.1200 .
C8 C9 1.623(3) .
C8 B5 1.704(3) .
C8 B9 1.724(3) .
C8 B6 1.738(3) .
C8 H21 1.1200 .
B32B B28 1.668(6) .
B32B C14B 1.737(8) .
B32B B33B 1.774(8) .
B32B B31B 1.775(8) .
B32B H47B 1.1200 .
C9 B2 1.707(3) .
C9 B7 1.718(3) .
C9 B6 1.735(3) .
C9 H20 1.1200 .
B33B C14B 1.702(7) .
B33B B28 1.737(6) .
B33B B29B 1.777(8) .
B33B B34B 1.802(8) .
B33B H46B 1.1200 .
B21B B19 1.763(5) .
B21B B22B 1.782(8) .
B21B B27B 1.794(7) .
B21B B20B 1.799(8) .
B21B B26B 1.805(7) .
B21B Ag2B 2.717(5) 3_655
B21B H35B 1.1200 .
B24B C13B 1.681(7) .
B24B B25B 1.765(8) .
B24B B23B 1.775(8) .
B24B B20B 1.785(9) .
B24B B19 1.883(6) .
B24B H38B 1.1200 .
C10 B15 1.701(3) .
C10 B18 1.714(3) .
C10 B11 1.738(3) .
C10 H31 1.1200 .
C14B B34B 1.696(8) .
C14B H50B 1.1200 .
C4 C5 1.524(3) .
C4 C3 1.532(3) .
C4 H5 0.9900 .
C4 H6 0.9900 .
B20B B19 1.773(6) .
B20B B25B 1.792(7) .
B20B B26B 1.808(8) .
B20B H34B 1.1200 .
C7 C6 1.473(4) .
B25B C13B 1.670(7) .
B25B B26B 1.822(8) .
B25B H41B 1.1200 .
B23B C12B 1.708(7) .
B23B C13B 1.737(7) .
B23B B22B 1.769(8) .
B23B B19 1.914(6) .
B23B H37B 1.1200 .
C13B C12B 1.595(7) .
C13B H40B 1.1200 .
C12B B22B 1.722(6) .
C12B B27B 1.753(7) .
C12B H39B 1.1200 .
B34B B29B 1.790(7) .
B34B B35B 1.827(7) .
B34B H54B 1.1200 .
C5 C6 1.547(3) .
C5 H8 0.9900 .
C5 H7 0.9900 .
B36B B30B 1.799(7) .
B36B B31B 1.805(7) .
B36B B35B 1.817(7) .
B36B H52B 1.1200 .
C3 H3 0.9900 .
C3 H4 0.9900 .
B29B B28 1.805(6) .
B29B B35B 1.805(7) .
B29B B30B 1.810(8) .
B29B H45B 1.1200 .
C6 H9 0.9900 .
C6 H10 0.9900 .
B31B B28 1.730(5) .
B31B B30B 1.793(8) .
B31B H48B 1.1200 .
B27B B26B 1.811(7) .
B27B B22B 1.825(7) .
B27B Ag2B 2.749(5) 3_655
B27B H43B 1.1200 .
B35B B30B 1.798(7) .
B35B H53B 1.1200 .
B26B H42B 1.1200 .
B22B B19 1.860(6) .
B22B H36B 1.1200 .
B30B B28 1.813(5) .
B30B H49B 1.1200 .
B28 B29A 1.775(5) .
B28 B30A 1.803(5) .
B28 B33A 1.823(6) .
B28 B31A 1.880(6) .
B28 B32A 1.885(6) .
B28 H44 1.1200 .
B5 B6 1.781(4) .
B5 B4 1.787(4) .
B5 B1 1.791(4) .
B5 B9 1.804(3) .
B5 H15 1.1200 .
C14A C15A 1.622(7) .
C14A B33A 1.702(7) .
C14A B34A 1.703(7) .
C14A B32A 1.745(7) .
C14A H50A 1.1200 .
B32A C15A 1.732(7) .
B32A B33A 1.776(8) .
B32A B31A 1.778(8) .
B32A H47A 1.1200 .
B8 B3 1.800(3) .
B8 B4 1.804(3) .
B8 B7 1.806(3) .
B8 B9 1.825(3) .
B8 H18 1.1200 .
B16 B13 1.792(3) .
B16 B12 1.808(4) .
B16 B17 1.810(4) .
B16 H30 1.1200 .
B17 B13 1.798(3) .
B17 B14 1.802(3) .
B17 B18 1.809(3) .
B17 H28 1.1200 .
C15A B36A 1.704(7) .
C15A B31A 1.712(7) .
C15A H51A 1.1200 .
B25A C13A 1.596(7) .
B25A B20A 1.698(6) .
B25A B24A 1.713(8) .
B25A B26A 1.731(7) .
B25A H41A 1.1200 .
B33A B29A 1.769(8) .
B33A B34A 1.813(8) .
B33A H46A 1.1200 .
B4 B1 1.792(4) .
B4 B3 1.793(4) .
B4 B9 1.800(3) .
B4 H14 1.1200 .
B2 B6 1.787(4) .
B2 B3 1.787(4) .
B2 B1 1.794(4) .
B2 B7 1.805(3) .
B2 H12 1.1200 .
B9 H19 1.1200 .
B13 B12 1.792(4) .
B13 B10 1.795(4) .
B13 B14 1.800(4) .
B13 H27 1.1200 .
C13A C12A 1.699(8) .
C13A B23A 1.712(8) .
C13A B24A 1.738(7) .
C13A H40A 1.1200 .
B7 B3 1.797(3) .
B7 H17 1.1200 .
B14 B15 1.785(4) .
B14 B10 1.790(4) .
B14 B18 1.793(3) .
B14 H26 1.1200 .
B3 B1 1.799(4) .
B3 H13 1.1200 .
B26A B21A 1.793(7) .
B26A B20A 1.805(8) .
B26A B27A 1.807(8) .
B26A H42A 1.1200 .
B19 B24A 1.657(6) .
B19 B23A 1.691(5) .
B19 B20A 1.766(6) .
B19 B22A 1.789(5) .
B19 B21A 1.847(5) .
B19 H33 1.1200 .
B36A B30A 1.779(7) .
B36A B31A 1.801(7) .
B36A B35A 1.801(8) .
B36A H52A 1.1200 .
B12 B11 1.782(4) .
B12 B10 1.789(3) .
B12 H23 1.1200 .
B15 B11 1.772(4) .
B15 B10 1.783(4) .
B15 B18 1.803(3) .
B15 H25 1.1200 .
B1 B6 1.785(4) .
B1 H11 1.1200 .
B10 B11 1.773(4) .
B10 H22 1.1200 .
B29A B34A 1.792(7) .
B29A B35A 1.807(7) .
B29A B30A 1.821(8) .
B29A H45A 1.1200 .
B18 H29 1.1200 .
B11 H24 1.1200 .
B6 H16 1.1200 .
B30A B31A 1.769(8) .
B30A B35A 1.820(7) .
B30A H49A 1.1200 .
B34A B35A 1.817(7) .
B34A H54A 1.1200 .
B35A H53A 1.1200 .
C12A B23A 1.790(7) .
C12A B22A 1.797(7) .
C12A B27A 1.829(8) .
C12A H39A 1.1200 .
B31A H48A 1.1200 .
B24A B20A 1.764(9) .
B24A B23A 1.772(9) .
B24A H38A 1.1200 .
B23A B22A 1.773(8) .
B23A H37A 1.1200 .
B22A B21A 1.805(8) .
B22A B27A 1.809(7) .
B22A H36A 1.1200 .
B20A B21A 1.793(8) .
B20A H34A 1.1200 .
B27A B21A 1.803(7) .
B27A Ag2A 2.564(5) 3_655
B27A H43A 1.1200 .
B21A Ag2A 2.579(5) 3_655
B21A H35A 1.1200 .

loop_
_geom_torsion_atom_site_label_1
_geom_torsion_atom_site_label_2
_geom_torsion_atom_site_label_3
_geom_torsion_atom_site_label_4
_geom_torsion
_geom_torsion_site_symmetry_1
_geom_torsion_site_symmetry_4
C14A Co2 C15B C14B -11.3(2) . .
C15A Co2 C15B C14B 29.8(4) . .
C13B Co2 C15B C14B 93.8(3) . .
C12B Co2 C15B C14B 54.4(3) . .
B25B Co2 C15B C14B 143.0(3) . .
B34A Co2 C15B C14B -57.3(3) . .
B26B Co2 C15B C14B -172.0(3) . .
B36A Co2 C15B C14B -152.9(5) . .
B35A Co2 C15B C14B -107.9(3) . .
C13A Co2 C15B C14B 79.2(3) . .
C14A Co2 C15B B31B 90.0(4) . .
C15A Co2 C15B B31B 131.2(7) . .
C13B Co2 C15B B31B -164.8(4) . .
C12B Co2 C15B B31B 155.7(4) . .
B25B Co2 C15B B31B -115.6(4) . .
B34A Co2 C15B B31B 44.1(4) . .
B26B Co2 C15B B31B -70.6(5) . .
B36A Co2 C15B B31B -51.5(5) . .
B35A Co2 C15B B31B -6.5(4) . .
C13A Co2 C15B B31B -179.4(4) . .
C14A Co2 C15B B36B 116.1(3) . .
C15A Co2 C15B B36B 157.3(6) . .
C13B Co2 C15B B36B -138.8(2) . .
C12B Co2 C15B B36B -178.2(3) . .
B25B Co2 C15B B36B -89.6(3) . .
B34A Co2 C15B B36B 70.2(3) . .
B26B Co2 C15B B36B -44.6(3) . .
B36A Co2 C15B B36B -25.4(4) . .
B35A Co2 C15B B36B 19.5(2) . .
C13A Co2 C15B B36B -153.4(2) . .
C14A Co2 C15B B32B 10.6(4) . .
C15A Co2 C15B B32B 51.8(5) . .
C13B Co2 C15B B32B 115.7(4) . .
C12B Co2 C15B B32B 76.3(4) . .
B25B Co2 C15B B32B 165.0(4) . .
B34A Co2 C15B B32B -35.3(4) . .
B26B Co2 C15B B32B -150.1(4) . .
B36A Co2 C15B B32B -130.9(6) . .
B35A Co2 C15B B32B -85.9(4) . .
C13A Co2 C15B B32B 101.2(4) . .
C8 Co1 C11 C10 -57.42(15) . .
C9 Co1 C11 C10 -95.42(12) . .
B16 Co1 C11 C10 128.55(15) . .
B7 Co1 C11 C10 -144.43(12) . .
B18 Co1 C11 C10 35.98(12) . .
B17 Co1 C11 C10 86.90(12) . .
B8 Co1 C11 C10 175.22(12) . .
C8 Co1 C11 B12 -158.39(15) . .
C10 Co1 C11 B12 -100.97(19) . .
C9 Co1 C11 B12 163.61(17) . .
B16 Co1 C11 B12 27.59(16) . .
B7 Co1 C11 B12 114.60(17) . .
B18 Co1 C11 B12 -64.99(17) . .
B17 Co1 C11 B12 -14.06(17) . .
B8 Co1 C11 B12 74.3(2) . .
C8 Co1 C11 B16 174.03(12) . .
C10 Co1 C11 B16 -128.55(15) . .
C9 Co1 C11 B16 136.03(11) . .
B7 Co1 C11 B16 87.01(12) . .
B18 Co1 C11 B16 -92.57(12) . .
B17 Co1 C11 B16 -41.65(11) . .
B8 Co1 C11 B16 46.67(15) . .
C8 Co1 C11 B11 -79.91(19) . .
C10 Co1 C11 B11 -22.49(15) . .
C9 Co1 C11 B11 -117.92(17) . .
B16 Co1 C11 B11 106.1(2) . .
B7 Co1 C11 B11 -166.93(17) . .
B18 Co1 C11 B11 13.49(17) . .
B17 Co1 C11 B11 64.41(17) . .
B8 Co1 C11 B11 152.73(16) . .
C11 Co1 C8 C9 -57.15(15) . .
C10 Co1 C8 C9 -95.42(12) . .
B9 Co1 C8 C9 128.60(15) . .
B7 Co1 C8 C9 35.91(12) . .
B18 Co1 C8 C9 -144.34(12) . .
B17 Co1 C8 C9 175.34(12) . .
B8 Co1 C8 C9 86.73(12) . .
C11 Co1 C8 B5 -158.03(16) . .
C10 Co1 C8 B5 163.70(18) . .
C9 Co1 C8 B5 -100.9(2) . .
B9 Co1 C8 B5 27.71(17) . .
B7 Co1 C8 B5 -64.97(18) . .
B18 Co1 C8 B5 114.77(18) . .
B17 Co1 C8 B5 74.5(2) . .
B8 Co1 C8 B5 -14.15(18) . .
C11 Co1 C8 B9 174.25(11) . .
C10 Co1 C8 B9 135.98(11) . .
C9 Co1 C8 B9 -128.60(15) . .
B7 Co1 C8 B9 -92.68(12) . .
B18 Co1 C8 B9 87.06(12) . .
B17 Co1 C8 B9 46.75(16) . .
B8 Co1 C8 B9 -41.87(11) . .
C11 Co1 C8 B6 -79.8(2) . .
C10 Co1 C8 B6 -118.05(18) . .
C9 Co1 C8 B6 -22.63(16) . .
B9 Co1 C8 B6 106.0(2) . .
B7 Co1 C8 B6 13.29(18) . .
B18 Co1 C8 B6 -166.97(18) . .
B17 Co1 C8 B6 152.72(17) . .
B8 Co1 C8 B6 64.10(18) . .
C14B C15B B32B B28 96.9(4) . .
B31B C15B B32B B28 -41.5(3) . .
B36B C15B B32B B28 -5.8(5) . .
Co2 C15B B32B B28 73.8(5) . .
B31B C15B B32B C14B -138.4(4) . .
B36B C15B B32B C14B -102.7(4) . .
Co2 C15B B32B C14B -23.1(3) . .
C14B C15B B32B B33B 34.5(4) . .
B31B C15B B32B B33B -103.9(4) . .
B36B C15B B32B B33B -68.1(5) . .
Co2 C15B B32B B33B 11.4(5) . .
C14B C15B B32B B31B 138.4(4) . .
B36B C15B B32B B31B 35.7(4) . .
Co2 C15B B32B B31B 115.3(4) . .
B5 C8 C9 B2 -0.2(2) . .
B9 C8 C9 B2 -69.1(2) . .
B6 C8 C9 B2 39.28(17) . .
Co1 C8 C9 B2 -119.89(16) . .
B5 C8 C9 B7 69.1(2) . .
B9 C8 C9 B7 0.2(2) . .
B6 C8 C9 B7 108.58(18) . .
Co1 C8 C9 B7 -50.60(13) . .
B5 C8 C9 B6 -39.46(17) . .
B9 C8 C9 B6 -108.41(18) . .
Co1 C8 C9 B6 -159.18(14) . .
B5 C8 C9 Co1 119.72(16) . .
B9 C8 C9 Co1 50.76(13) . .
B6 C8 C9 Co1 159.18(14) . .
C11 Co1 C9 C8 139.97(11) . .
C10 Co1 C9 C8 92.73(12) . .
B9 Co1 C9 C8 -36.42(12) . .
B16 Co1 C9 C8 -177.27(12) . .
B7 Co1 C9 C8 -129.02(16) . .
B18 Co1 C9 C8 50.95(16) . .
B8 Co1 C9 C8 -87.96(12) . .
C11 Co1 C9 B2 -118.88(19) . .
C8 Co1 C9 B2 101.1(2) . .
C10 Co1 C9 B2 -166.12(18) . .
B9 Co1 C9 B2 64.73(19) . .
B16 Co1 C9 B2 -76.1(2) . .
B7 Co1 C9 B2 -27.87(18) . .
B18 Co1 C9 B2 152.10(18) . .
B8 Co1 C9 B2 13.19(19) . .
C11 Co1 C9 B7 -91.01(12) . .
C8 Co1 C9 B7 129.02(16) . .
C10 Co1 C9 B7 -138.26(12) . .
B9 Co1 C9 B7 92.60(13) . .
B16 Co1 C9 B7 -48.26(16) . .
B18 Co1 C9 B7 179.97(13) . .
B8 Co1 C9 B7 41.05(12) . .
C11 Co1 C9 B6 162.54(17) . .
C8 Co1 C9 B6 22.57(16) . .
C10 Co1 C9 B6 115.30(18) . .
B9 Co1 C9 B6 -13.85(18) . .
B16 Co1 C9 B6 -154.70(16) . .
B7 Co1 C9 B6 -106.4(2) . .
B18 Co1 C9 B6 73.5(2) . .
B8 Co1 C9 B6 -65.39(18) . .
B28 B32B B33B C14B -131.4(3) . .
C15B B32B B33B C14B -33.4(3) . .
B31B B32B B33B C14B -93.8(4) . .
C14B B32B B33B B28 131.4(3) . .
C15B B32B B33B B28 98.0(3) . .
B31B B32B B33B B28 37.6(3) . .
B28 B32B B33B B29B -36.0(3) . .
C14B B32B B33B B29B 95.4(4) . .
C15B B32B B33B B29B 62.0(4) . .
B31B B32B B33B B29B 1.6(5) . .
B28 B32B B33B B34B -99.7(4) . .
C14B B32B B33B B34B 31.7(3) . .
C15B B32B B33B B34B -1.7(5) . .
B31B B32B B33B B34B -62.1(5) . .
B12 C11 C10 B15 -0.1(2) . .
B16 C11 C10 B15 -69.4(2) . .
B11 C11 C10 B15 38.97(17) . .
Co1 C11 C10 B15 -120.30(16) . .
B12 C11 C10 B18 69.2(2) . .
B16 C11 C10 B18 -0.1(2) . .
B11 C11 C10 B18 108.26(18) . .
Co1 C11 C10 B18 -51.01(13) . .
B12 C11 C10 B11 -39.05(17) . .
B16 C11 C10 B11 -108.37(18) . .
Co1 C11 C10 B11 -159.27(14) . .
B12 C11 C10 Co1 120.21(16) . .
B16 C11 C10 Co1 50.90(13) . .
B11 C11 C10 Co1 159.27(14) . .
C8 Co1 C10 C11 139.83(11) . .
C9 Co1 C10 C11 92.77(12) . .
B9 Co1 C10 C11 -177.29(11) . .
B16 Co1 C10 C11 -36.37(12) . .
B7 Co1 C10 C11 50.76(15) . .
B18 Co1 C10 C11 -128.78(15) . .
B17 Co1 C10 C11 -87.53(12) . .
C11 Co1 C10 B15 100.5(2) . .
C8 Co1 C10 B15 -119.70(17) . .
C9 Co1 C10 B15 -166.75(17) . .
B9 Co1 C10 B15 -76.8(2) . .
B16 Co1 C10 B15 64.10(18) . .
B7 Co1 C10 B15 151.23(16) . .
B18 Co1 C10 B15 -28.30(17) . .
B17 Co1 C10 B15 12.95(18) . .
C11 Co1 C10 B18 128.78(15) . .
C8 Co1 C10 B18 -91.40(12) . .
C9 Co1 C10 B18 -138.46(12) . .
B9 Co1 C10 B18 -48.51(15) . .
B16 Co1 C10 B18 92.40(12) . .
B7 Co1 C10 B18 179.53(13) . .
B17 Co1 C10 B18 41.25(12) . .
C11 Co1 C10 B11 22.47(15) . .
C8 Co1 C10 B11 162.29(17) . .
C9 Co1 C10 B11 115.23(18) . .
B9 Co1 C10 B11 -154.82(16) . .
B16 Co1 C10 B11 -13.91(18) . .
B7 Co1 C10 B11 73.2(2) . .
B18 Co1 C10 B11 -106.3(2) . .
B17 Co1 C10 B11 -65.06(18) . .
B31B C15B C14B B34B -69.4(4) . .
B36B C15B C14B B34B -0.3(5) . .
B32B C15B C14B B34B -108.4(4) . .
Co2 C15B C14B B34B 51.8(3) . .
B31B C15B C14B B33B 0.6(5) . .
B36B C15B C14B B33B 69.7(5) . .
B32B C15B C14B B33B -38.4(4) . .
Co2 C15B C14B B33B 121.8(4) . .
B31B C15B C14B B32B 39.0(4) . .
B36B C15B C14B B32B 108.1(4) . .
Co2 C15B C14B B32B 160.2(3) . .
B31B C15B C14B Co2 -121.2(3) . .
B36B C15B C14B Co2 -52.1(3) . .
B32B C15B C14B Co2 -160.2(3) . .
B28 B33B C14B C15B -1.3(5) . .
B32B B33B C14B C15B 38.5(4) . .
B29B B33B C14B C15B -64.8(5) . .
B34B B33B C14B C15B -105.5(4) . .
B28 B33B C14B B34B 104.2(4) . .
B32B B33B C14B B34B 144.1(4) . .
B29B B33B C14B B34B 40.8(3) . .
B28 B33B C14B B32B -39.8(3) . .
B29B B33B C14B B32B -103.3(4) . .
B34B B33B C14B B32B -144.1(4) . .
B28 B33B C14B Co2 75.9(5) . .
B32B B33B C14B Co2 115.8(4) . .
B29B B33B C14B Co2 12.5(5) . .
B34B B33B C14B Co2 -28.3(4) . .
B28 B32B C14B C15B -97.3(4) . .
B33B B32B C14B C15B -139.4(4) . .
B31B B32B C14B C15B -35.3(3) . .
B28 B32B C14B B34B 6.2(5) . .
C15B B32B C14B B34B 103.5(4) . .
B33B B32B C14B B34B -35.9(4) . .
B31B B32B C14B B34B 68.2(5) . .
B28 B32B C14B B33B 42.1(3) . .
C15B B32B C14B B33B 139.4(4) . .
B31B B32B C14B B33B 104.1(4) . .
B28 B32B C14B Co2 -74.7(5) . .
C15B B32B C14B Co2 22.6(3) . .
B33B B32B C14B Co2 -116.8(5) . .
B31B B32B C14B Co2 -12.7(5) . .
C14A Co2 C14B C15B 150.3(6) . .
C15A Co2 C14B C15B -24.2(4) . .
C13B Co2 C14B C15B -94.4(3) . .
C12B Co2 C14B C15B -141.7(3) . .
B25B Co2 C14B C15B -51.3(3) . .
B34A Co2 C14B C15B 112.7(3) . .
B27B Co2 C14B C15B 172.4(2) . .
B36A Co2 C14B C15B 12.9(2) . .
B35A Co2 C14B C15B 63.1(3) . .
C13A Co2 C14B C15B -115.3(3) . .
C14A Co2 C14B B34B 21.6(5) . .
C15A Co2 C14B B34B -152.9(5) . .
C13B Co2 C14B B34B 137.0(3) . .
C12B Co2 C14B B34B 89.6(3) . .
B25B Co2 C14B B34B 180.0(3) . .
B34A Co2 C14B B34B -16.0(2) . .
B27B Co2 C14B B34B 43.7(3) . .
B36A Co2 C14B B34B -115.8(3) . .
B35A Co2 C14B B34B -65.6(3) . .
C15B Co2 C14B B34B -128.7(3) . .
C13A Co2 C14B B34B 116.0(3) . .
C14A Co2 C14B B33B 49.0(5) . .
C15A Co2 C14B B33B -125.5(6) . .
C13B Co2 C14B B33B 164.3(4) . .
C12B Co2 C14B B33B 117.0(4) . .
B25B Co2 C14B B33B -152.7(4) . .
B34A Co2 C14B B33B 11.4(4) . .
B27B Co2 C14B B33B 71.1(5) . .
B36A Co2 C14B B33B -88.4(4) . .
B35A Co2 C14B B33B -38.3(4) . .
C15B Co2 C14B B33B -101.3(4) . .
C13A Co2 C14B B33B 143.4(4) . .
C14A Co2 C14B B32B 128.6(7) . .
C15A Co2 C14B B32B -45.9(4) . .
C13B Co2 C14B B32B -116.1(4) . .
C12B Co2 C14B B32B -163.4(4) . .
B25B Co2 C14B B32B -73.1(5) . .
B34A Co2 C14B B32B 91.0(4) . .
B27B Co2 C14B B32B 150.7(4) . .
B36A Co2 C14B B32B -8.8(4) . .
B35A Co2 C14B B32B 41.3(4) . .
C15B Co2 C14B B32B -21.7(4) . .
C13A Co2 C14B B32B -137.0(4) . .
C13B B24B B20B B19 102.5(4) . .
B25B B24B B20B B19 141.8(3) . .
B23B B24B B20B B19 39.5(3) . .
C13B B24B B20B B25B -39.3(3) . .
B23B B24B B20B B25B -102.3(4) . .
B19 B24B B20B B25B -141.8(3) . .
C13B B24B B20B B21B 61.2(5) . .
B25B B24B B20B B21B 100.5(4) . .
B23B B24B B20B B21B -1.8(5) . .
B19 B24B B20B B21B -41.3(3) . .
C13B B24B B20B B26B -2.3(5) . .
B25B B24B B20B B26B 37.0(4) . .
B23B B24B B20B B26B -65.3(5) . .
B19 B24B B20B B26B -104.7(4) . .
B22B B21B B20B B19 -42.7(3) . .
B27B B21B B20B B19 -107.7(4) . .
B26B B21B B20B B19 -145.3(3) . .
Ag2B B21B B20B B19 166.4(6) 3_655 .
B19 B21B B20B B24B 43.6(3) . .
B22B B21B B20B B24B 0.9(5) . .
B27B B21B B20B B24B -64.0(5) . .
B26B B21B B20B B24B -101.7(4) . .
Ag2B B21B B20B B24B -150.0(5) 3_655 .
B19 B21B B20B B25B 105.9(4) . .
B22B B21B B20B B25B 63.2(5) . .
B27B B21B B20B B25B -1.7(5) . .
B26B B21B B20B B25B -39.4(3) . .
Ag2B B21B B20B B25B -87.7(7) 3_655 .
B19 B21B B20B B26B 145.3(3) . .
B22B B21B B20B B26B 102.6(3) . .
B27B B21B B20B B26B 37.7(3) . .
Ag2B B21B B20B B26B -48.3(6) 3_655 .
B23B B24B B25B C13B -33.1(4) . .
B20B B24B B25B C13B -133.6(4) . .
B19 B24B B25B C13B -100.1(4) . .
C13B B24B B25B B20B 133.6(4) . .
B23B B24B B25B B20B 100.5(4) . .
B19 B24B B25B B20B 33.5(3) . .
C13B B24B B25B B26B 96.8(4) . .
B23B B24B B25B B26B 63.8(4) . .
B20B B24B B25B B26B -36.7(4) . .
B19 B24B B25B B26B -3.3(5) . .
C13B B24B B25B Co2 27.4(3) . .
B23B B24B B25B Co2 -5.7(5) . .
B20B B24B B25B Co2 -106.2(4) . .
B19 B24B B25B Co2 -72.7(4) . .
B19 B20B B25B C13B 2.7(5) . .
B24B B20B B25B C13B 39.7(4) . .
B21B B20B B25B C13B -60.4(5) . .
B26B B20B B25B C13B -99.5(4) . .
B19 B20B B25B B24B -36.9(4) . .
B21B B20B B25B B24B -100.1(4) . .
B26B B20B B25B B24B -139.1(4) . .
B19 B20B B25B B26B 102.2(4) . .
B24B B20B B25B B26B 139.1(4) . .
B21B B20B B25B B26B 39.0(4) . .
B19 B20B B25B Co2 71.6(5) . .
B24B B20B B25B Co2 108.5(4) . .
B21B B20B B25B Co2 8.4(5) . .
B26B B20B B25B Co2 -30.6(3) . .
C14A Co2 B25B C13B -48.9(5) . .
C15A Co2 B25B C13B -76.0(3) . .
C12B Co2 B25B C13B 33.7(2) . .
B34A Co2 B25B C13B 161.8(5) . .
B26B Co2 B25B C13B 123.8(3) . .
B27B Co2 B25B C13B 84.4(3) . .
B36A Co2 B25B C13B -121.8(3) . .
B35A Co2 B25B C13B -167.6(2) . .
C15B Co2 B25B C13B -97.1(3) . .
C13A Co2 B25B C13B 17.6(2) . .
C14A Co2 B25B B24B -74.5(5) . .
C15A Co2 B25B B24B -101.7(3) . .
C13B Co2 B25B B24B -25.6(3) . .
C12B Co2 B25B B24B 8.0(3) . .
B34A Co2 B25B B24B 136.1(5) . .
B26B Co2 B25B B24B 98.2(4) . .
B27B Co2 B25B B24B 58.7(3) . .
B36A Co2 B25B B24B -147.4(4) . .
B35A Co2 B25B B24B 166.7(3) . .
C15B Co2 B25B B24B -122.8(3) . .
C13A Co2 B25B B24B -8.1(3) . .
C14A Co2 B25B B20B -143.2(4) . .
C15A Co2 B25B B20B -170.4(4) . .
C13B Co2 B25B B20B -94.3(4) . .
C12B Co2 B25B B20B -60.6(4) . .
B34A Co2 B25B B20B 67.4(7) . .
B26B Co2 B25B B20B 29.5(3) . .
B27B Co2 B25B B20B -10.0(4) . .
B36A Co2 B25B B20B 143.9(4) . .
B35A Co2 B25B B20B 98.0(4) . .
C15B Co2 B25B B20B 168.5(4) . .
C13A Co2 B25B B20B -76.7(4) . .
C14A Co2 B25B B26B -172.7(4) . .
C15A Co2 B25B B26B 160.1(3) . .
C13B Co2 B25B B26B -123.8(3) . .
C12B Co2 B25B B26B -90.1(3) . .
B34A Co2 B25B B26B 37.9(6) . .
B27B Co2 B25B B26B -39.4(2) . .
B36A Co2 B25B B26B 114.4(3) . .
B35A Co2 B25B B26B 68.5(3) . .
C15B Co2 B25B B26B 139.1(2) . .
C13A Co2 B25B B26B -106.2(3) . .
C13B B24B B23B C12B -33.0(3) . .
B25B B24B B23B C12B -0.9(5) . .
B20B B24B B23B C12B 63.5(4) . .
B19 B24B B23B C12B 100.7(3) . .
B25B B24B B23B C13B 32.2(3) . .
B20B B24B B23B C13B 96.6(4) . .
B19 B24B B23B C13B 133.7(3) . .
C13B B24B B23B B22B -94.6(4) . .
B25B B24B B23B B22B -62.4(4) . .
B20B B24B B23B B22B 2.0(5) . .
B19 B24B B23B B22B 39.1(3) . .
C13B B24B B23B B19 -133.7(3) . .
B25B B24B B23B B19 -101.5(3) . .
B20B B24B B23B B19 -37.1(3) . .
B24B B25B C13B C12B 104.0(4) . .
B20B B25B C13B C12B 63.5(4) . .
B26B B25B C13B C12B 1.2(4) . .
Co2 B25B C13B C12B -49.4(3) . .
B20B B25B C13B B24B -40.5(4) . .
B26B B25B C13B B24B -102.8(4) . .
Co2 B25B C13B B24B -153.4(3) . .
B24B B25B C13B B23B 35.8(4) . .
B20B B25B C13B B23B -4.7(5) . .
B26B B25B C13B B23B -67.1(5) . .
Co2 B25B C13B B23B -117.6(4) . .
B24B B25B C13B Co2 153.4(3) . .
B20B B25B C13B Co2 112.8(3) . .
B26B B25B C13B Co2 50.5(2) . .
B25B B24B C13B C12B -105.7(4) . .
B23B B24B C13B C12B 37.9(4) . .
B20B B24B C13B C12B -65.0(5) . .
B19 B24B C13B C12B -4.8(5) . .
B23B B24B C13B B25B 143.6(4) . .
B20B B24B C13B B25B 40.7(4) . .
B19 B24B C13B B25B 101.0(4) . .
B25B B24B C13B B23B -143.6(4) . .
B20B B24B C13B B23B -102.9(4) . .
B19 B24B C13B B23B -42.7(3) . .
B25B B24B C13B Co2 -29.6(4) . .
B23B B24B C13B Co2 114.0(4) . .
B20B B24B C13B Co2 11.1(6) . .
B19 B24B C13B Co2 71.3(5) . .
B22B B23B C13B C12B -36.1(3) . .
B24B B23B C13B C12B -139.6(4) . .
B19 B23B C13B C12B -98.7(4) . .
C12B B23B C13B B25B 103.5(4) . .
B22B B23B C13B B25B 67.3(5) . .
B24B B23B C13B B25B -36.1(4) . .
B19 B23B C13B B25B 4.7(5) . .
C12B B23B C13B B24B 139.6(4) . .
B22B B23B C13B B24B 103.5(4) . .
B19 B23B C13B B24B 40.9(3) . .
C12B B23B C13B Co2 25.7(3) . .
B22B B23B C13B Co2 -10.5(5) . .
B24B B23B C13B Co2 -113.9(4) . .
B19 B23B C13B Co2 -73.0(4) . .
C14A Co2 C13B C12B -73.7(3) . .
C15A Co2 C13B C12B -119.0(3) . .
B25B Co2 C13B C12B 130.6(3) . .
B34A Co2 C13B C12B -36.5(5) . .
B26B Co2 C13B C12B 88.9(3) . .
B27B Co2 C13B C12B 36.3(2) . .
B36A Co2 C13B C12B -165.6(2) . .
B35A Co2 C13B C12B 160.9(4) . .
C15B Co2 C13B C12B -138.8(2) . .
C13A Co2 C13B C12B 0.8(4) . .
C14A Co2 C13B B25B 155.7(3) . .
C15A Co2 C13B B25B 110.4(3) . .
C12B Co2 C13B B25B -130.6(3) . .
B34A Co2 C13B B25B -167.1(3) . .
B26B Co2 C13B B25B -41.7(3) . .
B27B Co2 C13B B25B -94.3(2) . .
B36A Co2 C13B B25B 63.8(3) . .
B35A Co2 C13B B25B 30.3(5) . .
C15B Co2 C13B B25B 90.5(3) . .
C13A Co2 C13B B25B -129.8(6) . .
C14A Co2 C13B B24B -175.4(4) . .
C15A Co2 C13B B24B 139.3(5) . .
C12B Co2 C13B B24B -101.7(5) . .
B25B Co2 C13B B24B 28.9(4) . .
B34A Co2 C13B B24B -138.3(4) . .
B26B Co2 C13B B24B -12.8(4) . .
B27B Co2 C13B B24B -65.4(4) . .
B36A Co2 C13B B24B 92.7(4) . .
B35A Co2 C13B B24B 59.2(7) . .
C15B Co2 C13B B24B 119.4(4) . .
C13A Co2 C13B B24B -101.0(7) . .
C14A Co2 C13B B23B -98.1(4) . .
C15A Co2 C13B B23B -143.4(4) . .
C12B Co2 C13B B23B -24.5(3) . .
B25B Co2 C13B B23B 106.2(4) . .
B34A Co2 C13B B23B -61.0(5) . .
B26B Co2 C13B B23B 64.5(4) . .
B27B Co2 C13B B23B 11.9(4) . .
B36A Co2 C13B B23B 170.0(3) . .
B35A Co2 C13B B23B 136.4(4) . .
C15B Co2 C13B B23B -163.3(4) . .
C13A Co2 C13B B23B -23.7(4) . .
B25B C13B C12B B23B -107.8(4) . .
B24B C13B C12B B23B -38.3(4) . .
Co2 C13B C12B B23B -156.9(3) . .
B25B C13B C12B B22B -68.3(4) . .
B24B C13B C12B B22B 1.2(5) . .
B23B C13B C12B B22B 39.5(4) . .
Co2 C13B C12B B22B -117.4(3) . .
B25B C13B C12B B27B 0.7(5) . .
B24B C13B C12B B27B 70.2(5) . .
B23B C13B C12B B27B 108.6(4) . .
Co2 C13B C12B B27B -48.4(3) . .
B25B C13B C12B Co2 49.1(3) . .
B24B C13B C12B Co2 118.6(4) . .
B23B C13B C12B Co2 156.9(3) . .
B22B B23B C12B C13B 138.2(3) . .
B24B B23B C12B C13B 33.9(3) . .
B19 B23B C12B C13B 97.1(3) . .
C13B B23B C12B B22B -138.2(3) . .
B24B B23B C12B B22B -104.3(4) . .
B19 B23B C12B B22B -41.1(3) . .
C13B B23B C12B B27B -103.1(4) . .
B22B B23B C12B B27B 35.2(4) . .
B24B B23B C12B B27B -69.2(5) . .
B19 B23B C12B B27B -5.9(5) . .
C13B B23B C12B Co2 -26.0(3) . .
B22B B23B C12B Co2 112.2(4) . .
B24B B23B C12B Co2 7.9(5) . .
B19 B23B C12B Co2 71.1(4) . .
C14A Co2 C12B C13B 114.0(3) . .
C15A Co2 C12B C13B 69.0(3) . .
B25B Co2 C12B C13B -35.0(2) . .
B34A Co2 C12B C13B 162.0(2) . .
B26B Co2 C12B C13B -88.1(3) . .
B27B Co2 C12B C13B -130.5(3) . .
B36A Co2 C12B C13B 31.4(5) . .
B35A Co2 C12B C13B -162.3(4) . .
C15B Co2 C12B C13B 59.4(3) . .
C13A Co2 C12B C13B -0.6(4) . .
C14A Co2 C12B B23B 139.3(4) . .
C15A Co2 C12B B23B 94.3(4) . .
C13B Co2 C12B B23B 25.3(4) . .
B25B Co2 C12B B23B -9.6(4) . .
B34A Co2 C12B B23B -172.7(4) . .
B26B Co2 C12B B23B -62.8(4) . .
B27B Co2 C12B B23B -105.1(4) . .
B36A Co2 C12B B23B 56.7(6) . .
B35A Co2 C12B B23B -137.0(5) . .
C15B Co2 C12B B23B 84.7(4) . .
C13A Co2 C12B B23B 24.7(4) . .
C14A Co2 C12B B22B -143.8(4) . .
C15A Co2 C12B B22B 171.2(4) . .
C13B Co2 C12B B22B 102.2(5) . .
B25B Co2 C12B B22B 67.2(4) . .
B34A Co2 C12B B22B -95.9(4) . .
B26B Co2 C12B B22B 14.0(4) . .
B27B Co2 C12B B22B -28.3(4) . .
B36A Co2 C12B B22B 133.6(4) . .
B35A Co2 C12B B22B -60.2(6) . .
C15B Co2 C12B B22B 161.5(3) . .
C13A Co2 C12B B22B 101.5(6) . .
C14A Co2 C12B B27B -115.5(3) . .
C15A Co2 C12B B27B -160.5(2) . .
C13B Co2 C12B B27B 130.5(3) . .
B25B Co2 C12B B27B 95.5(2) . .
B34A Co2 C12B B27B -67.6(3) . .
B26B Co2 C12B B27B 42.3(3) . .
B36A Co2 C12B B27B 161.9(4) . .
B35A Co2 C12B B27B -31.9(5) . .
C15B Co2 C12B B27B -170.2(2) . .
C13A Co2 C12B B27B 129.8(4) . .
C15B C14B B34B B29B 64.2(4) . .
B33B C14B B34B B29B -40.3(3) . .
B32B C14B B34B B29B -5.1(5) . .
Co2 C14B B34B B29B 115.4(3) . .
C15B C14B B34B B33B 104.5(4) . .
B32B C14B B34B B33B 35.2(4) . .
Co2 C14B B34B B33B 155.8(3) . .
C15B C14B B34B B35B 2.4(4) . .
B33B C14B B34B B35B -102.2(3) . .
B32B C14B B34B B35B -66.9(4) . .
Co2 C14B B34B B35B 53.6(2) . .
C15B C14B B34B Co2 -51.3(3) . .
B33B C14B B34B Co2 -155.8(3) . .
B32B C14B B34B Co2 -120.5(4) . .
B28 B33B B34B C14B -92.6(4) . .
B32B B33B B34B C14B -32.5(3) . .
B29B B33B B34B C14B -132.9(4) . .
C14B B33B B34B B29B 132.9(4) . .
B28 B33B B34B B29B 40.2(3) . .
B32B B33B B34B B29B 100.4(4) . .
C14B B33B B34B B35B 96.2(4) . .
B28 B33B B34B B35B 3.5(5) . .
B32B B33B B34B B35B 63.7(5) . .
B29B B33B B34B B35B -36.7(3) . .
C14B B33B B34B Co2 25.3(3) . .
B28 B33B B34B Co2 -67.4(4) . .
B32B B33B B34B Co2 -7.2(5) . .
B29B B33B B34B Co2 -107.6(4) . .
C14A Co2 B34B C14B -16.3(4) . .
C15A Co2 B34B C14B 12.7(2) . .
C13B Co2 B34B C14B -60.9(3) . .
C12B Co2 B34B C14B -96.9(3) . .
B34A Co2 B34B C14B 140.6(5) . .
B26B Co2 B34B C14B 172.3(3) . .
B27B Co2 B34B C14B -147.9(3) . .
B36A Co2 B34B C14B 58.0(3) . .
B35A Co2 B34B C14B 105.3(3) . .
C15B Co2 B34B C14B 33.9(2) . .
C13A Co2 B34B C14B -79.4(3) . .
C14A Co2 B34B B29B -108.4(5) . .
C15A Co2 B34B B29B -79.4(4) . .
C13B Co2 B34B B29B -153.1(3) . .
C12B Co2 B34B B29B 171.0(3) . .
B34A Co2 B34B B29B 48.4(5) . .
B26B Co2 B34B B29B 80.1(4) . .
B27B Co2 B34B B29B 119.9(4) . .
B36A Co2 B34B B29B -34.2(4) . .
B35A Co2 B34B B29B 13.2(3) . .
C15B Co2 B34B B29B -58.3(3) . .
C13A Co2 B34B B29B -171.6(3) . .
C14A Co2 B34B B33B -39.8(4) . .
C15A Co2 B34B B33B -10.7(3) . .
C13B Co2 B34B B33B -84.4(4) . .
C12B Co2 B34B B33B -120.3(4) . .
B34A Co2 B34B B33B 117.1(6) . .
B26B Co2 B34B B33B 148.8(3) . .
B27B Co2 B34B B33B -171.4(4) . .
B36A Co2 B34B B33B 34.5(4) . .
B35A Co2 B34B B33B 81.8(4) . .
C15B Co2 B34B B33B 10.4(3) . .
C13A Co2 B34B B33B -102.9(4) . .
C14A Co2 B34B B35B -137.0(5) . .
C15A Co2 B34B B35B -108.0(3) . .
C13B Co2 B34B B35B 178.4(2) . .
C12B Co2 B34B B35B 142.4(2) . .
B34A Co2 B34B B35B 19.8(4) . .
B26B Co2 B34B B35B 51.6(3) . .
B27B Co2 B34B B35B 91.4(2) . .
B36A Co2 B34B B35B -62.7(2) . .
B35A Co2 B34B B35B -15.4(2) . .
C15B Co2 B34B B35B -86.8(2) . .
C13A Co2 B34B B35B 159.9(2) . .
C3 C4 C5 C6 176.4(2) . .
C14B C15B B36B B30B -63.5(4) . .
B31B C15B B36B B30B 40.4(3) . .
B32B C15B B36B B30B 5.2(5) . .
Co2 C15B B36B B30B -116.2(3) . .
C14B C15B B36B B31B -103.8(4) . .
B32B C15B B36B B31B -35.2(4) . .
Co2 C15B B36B B31B -156.5(3) . .
C14B C15B B36B B35B -1.9(4) . .
B31B C15B B36B B35B 101.9(3) . .
B32B C15B B36B B35B 66.8(4) . .
Co2 C15B B36B B35B -54.6(2) . .
C14B C15B B36B Co2 52.7(3) . .
B31B C15B B36B Co2 156.5(3) . .
B32B C15B B36B Co2 121.3(4) . .
C14A Co2 B36B C15B -53.5(2) . .
C15A Co2 B36B C15B -9.0(2) . .
C13B Co2 B36B C15B 60.2(3) . .
B25B Co2 B36B C15B 95.4(2) . .
B34A Co2 B36B C15B -101.7(3) . .
B26B Co2 B36B C15B 148.6(3) . .
B27B Co2 B36B C15B -169.9(2) . .
B36A Co2 B36B C15B 27.9(4) . .
B35A Co2 B36B C15B -136.8(5) . .
C13A Co2 B36B C15B 60.4(4) . .
C14A Co2 B36B B30B 38.4(4) . .
C15A Co2 B36B B30B 82.9(3) . .
C13B Co2 B36B B30B 152.1(3) . .
B25B Co2 B36B B30B -172.7(3) . .
B34A Co2 B36B B30B -9.8(3) . .
B26B Co2 B36B B30B -119.5(4) . .
B27B Co2 B36B B30B -78.0(4) . .
B36A Co2 B36B B30B 119.8(6) . .
B35A Co2 B36B B30B -44.9(4) . .
C15B Co2 B36B B30B 91.9(4) . .
C13A Co2 B36B B30B 152.3(3) . .
C14A Co2 B36B B31B -30.9(4) . .
C15A Co2 B36B B31B 13.6(3) . .
C13B Co2 B36B B31B 82.8(4) . .
B25B Co2 B36B B31B 118.0(4) . .
B34A Co2 B36B B31B -79.1(4) . .
B26B Co2 B36B B31B 171.2(4) . .
B27B Co2 B36B B31B -147.3(3) . .
B36A Co2 B36B B31B 50.5(4) . .
B35A Co2 B36B B31B -114.1(5) . .
C15B Co2 B36B B31B 22.6(3) . .
C13A Co2 B36B B31B 83.1(5) . .
C14A Co2 B36B B35B 66.6(2) . .
C15A Co2 B36B B35B 111.0(2) . .
C13B Co2 B36B B35B -179.7(2) . .
B25B Co2 B36B B35B -144.6(2) . .
B34A Co2 B36B B35B 18.3(2) . .
B26B Co2 B36B B35B -91.4(2) . .
B27B Co2 B36B B35B -49.9(3) . .
B36A Co2 B36B B35B 147.9(5) . .
B35A Co2 B36B B35B -16.7(3) . .
C15B Co2 B36B B35B 120.0(3) . .
C13A Co2 B36B B35B -179.5(3) . .
C5 C4 C3 C2 179.1(2) . .
C1 C2 C3 C4 168.2(2) . .
C14B B33B B29B B34B -39.6(3) . .
B28 B33B B29B B34B -135.9(3) . .
B32B B33B B29B B34B -102.0(4) . .
C14B B33B B29B B28 96.2(4) . .
B32B B33B B29B B28 33.9(3) . .
B34B B33B B29B B28 135.9(3) . .
C14B B33B B29B B35B -1.9(5) . .
B28 B33B B29B B35B -98.2(4) . .
B32B B33B B29B B35B -64.3(5) . .
B34B B33B B29B B35B 37.7(3) . .
C14B B33B B29B B30B 61.5(4) . .
B28 B33B B29B B30B -34.7(3) . .
B32B B33B B29B B30B -0.8(4) . .
B34B B33B B29B B30B 101.2(4) . .
C14B B34B B29B B33B 39.8(3) . .
B35B B34B B29B B33B 138.9(4) . .
Co2 B34B B29B B33B 108.8(4) . .
C14B B34B B29B B28 1.9(4) . .
B33B B34B B29B B28 -37.8(3) . .
B35B B34B B29B B28 101.0(4) . .
Co2 B34B B29B B28 71.0(4) . .
C14B B34B B29B B35B -99.1(3) . .
B33B B34B B29B B35B -138.9(4) . .
Co2 B34B B29B B35B -30.1(3) . .
C14B B34B B29B B30B -61.3(4) . .
B33B B34B B29B B30B -101.0(4) . .
B35B B34B B29B B30B 37.8(3) . .
Co2 B34B B29B B30B 7.7(5) . .
C4 C5 C6 C7 63.7(3) . .
C14B C15B B31B B28 0.4(5) . .
B36B C15B B31B B28 -104.4(4) . .
B32B C15B B31B B28 39.5(3) . .
Co2 C15B B31B B28 -77.6(4) . .
C14B C15B B31B B32B -39.1(4) . .
B36B C15B B31B B32B -143.9(4) . .
Co2 C15B B31B B32B -117.1(4) . .
C14B C15B B31B B30B 64.1(4) . .
B36B C15B B31B B30B -40.7(3) . .
B32B C15B B31B B30B 103.2(4) . .
Co2 C15B B31B B30B -13.8(5) . .
C14B C15B B31B B36B 104.8(4) . .
B32B C15B B31B B36B 143.9(4) . .
Co2 C15B B31B B36B 26.9(3) . .
B28 B32B B31B C15B 132.0(3) . .
C14B B32B B31B C15B 34.1(3) . .
B33B B32B B31B C15B 94.3(4) . .
C14B B32B B31B B28 -98.0(4) . .
C15B B32B B31B B28 -132.0(3) . .
B33B B32B B31B B28 -37.7(3) . .
B28 B32B B31B B30B 36.0(3) . .
C14B B32B B31B B30B -62.0(4) . .
C15B B32B B31B B30B -96.1(4) . .
B33B B32B B31B B30B -1.8(4) . .
B28 B32B B31B B36B 99.8(4) . .
C14B B32B B31B B36B 1.8(5) . .
C15B B32B B31B B36B -32.3(3) . .
B33B B32B B31B B36B 62.0(4) . .
B30B B36B B31B C15B -133.1(4) . .
B35B B36B B31B C15B -96.0(3) . .
Co2 B36B B31B C15B -24.4(3) . .
C15B B36B B31B B28 93.2(4) . .
B30B B36B B31B B28 -39.9(3) . .
B35B B36B B31B B28 -2.8(4) . .
Co2 B36B B31B B28 68.8(4) . .
C15B B36B B31B B32B 32.8(4) . .
B30B B36B B31B B32B -100.3(4) . .
B35B B36B B31B B32B -63.2(5) . .
Co2 B36B B31B B32B 8.4(5) . .
C15B B36B B31B B30B 133.1(4) . .
B35B B36B B31B B30B 37.1(3) . .
Co2 B36B B31B B30B 108.7(4) . .
C13B C12B B27B B21B -64.0(4) . .
B23B C12B B27B B21B 6.0(5) . .
B22B C12B B27B B21B 40.7(3) . .
Co2 C12B B27B B21B -112.8(3) . .
C13B C12B B27B B26B -2.3(4) . .
B23B C12B B27B B26B 67.7(4) . .
B22B C12B B27B B26B 102.4(3) . .
Co2 C12B B27B B26B -51.1(2) . .
C13B C12B B27B B22B -104.7(4) . .
B23B C12B B27B B22B -34.7(4) . .
Co2 C12B B27B B22B -153.5(3) . .
C13B C12B B27B Co2 48.8(3) . .
B23B C12B B27B Co2 118.8(4) . .
B22B C12B B27B Co2 153.5(3) . .
C13B C12B B27B Ag2B -134.7(5) . 3_655
B23B C12B B27B Ag2B -64.7(7) . 3_655
B22B C12B B27B Ag2B -30.0(6) . 3_655
Co2 C12B B27B Ag2B 176.5(5) . 3_655
B19 B21B B27B C12B -3.6(5) . .
B22B B21B B27B C12B -39.9(3) . .
B20B B21B B27B C12B 60.7(4) . .
B26B B21B B27B C12B 98.3(3) . .
Ag2B B21B B27B C12B -148.5(3) 3_655 .
B19 B21B B27B B26B -101.9(4) . .
B22B B21B B27B B26B -138.2(4) . .
B20B B21B B27B B26B -37.6(4) . .
Ag2B B21B B27B B26B 113.2(3) 3_655 .
B19 B21B B27B B22B 36.3(3) . .
B20B B21B B27B B22B 100.6(4) . .
B26B B21B B27B B22B 138.2(4) . .
Ag2B B21B B27B B22B -108.6(3) 3_655 .
B19 B21B B27B Co2 -69.7(4) . .
B22B B21B B27B Co2 -106.0(3) . .
B20B B21B B27B Co2 -5.3(5) . .
B26B B21B B27B Co2 32.2(3) . .
Ag2B B21B B27B Co2 145.4(3) 3_655 .
B19 B21B B27B Ag2B 144.9(4) . 3_655
B22B B21B B27B Ag2B 108.6(3) . 3_655
B20B B21B B27B Ag2B -150.8(4) . 3_655
B26B B21B B27B Ag2B -113.2(3) . 3_655
C14A Co2 B27B C12B 74.0(3) . .
C15A Co2 B27B C12B 47.7(5) . .
C13B Co2 B27B C12B -33.7(2) . .
B25B Co2 B27B C12B -82.2(3) . .
B34A Co2 B27B C12B 118.0(3) . .
B26B Co2 B27B C12B -122.0(3) . .
B36A Co2 B27B C12B -161.7(4) . .
B35A Co2 B27B C12B 166.3(3) . .
C13A Co2 B27B C12B -21.1(2) . .
C14A Co2 B27B B21B 164.9(3) . .
C15A Co2 B27B B21B 138.6(4) . .
C13B Co2 B27B B21B 57.3(3) . .
C12B Co2 B27B B21B 90.9(4) . .
B25B Co2 B27B B21B 8.7(3) . .
B34A Co2 B27B B21B -151.1(3) . .
B26B Co2 B27B B21B -31.1(3) . .
B36A Co2 B27B B21B -70.8(5) . .
B35A Co2 B27B B21B -102.7(3) . .
C13A Co2 B27B B21B 69.9(3) . .
C14A Co2 B27B B26B -164.0(2) . .
C15A Co2 B27B B26B 169.7(4) . .
C13B Co2 B27B B26B 88.4(3) . .
C12B Co2 B27B B26B 122.0(3) . .
B25B Co2 B27B B26B 39.8(3) . .
B34A Co2 B27B B26B -120.0(3) . .
B36A Co2 B27B B26B -39.6(5) . .
B35A Co2 B27B B26B -71.6(3) . .
C13A Co2 B27B B26B 101.0(3) . .
C14A Co2 B27B B22B 98.7(3) . .
C15A Co2 B27B B22B 72.3(5) . .
C13B Co2 B27B B22B -9.0(3) . .
C12B Co2 B27B B22B 24.7(3) . .
B25B Co2 B27B B22B -57.6(3) . .
B34A Co2 B27B B22B 142.6(3) . .
B26B Co2 B27B B22B -97.4(4) . .
B36A Co2 B27B B22B -137.0(4) . .
B35A Co2 B27B B22B -169.0(3) . .
C13A Co2 B27B B22B 3.6(3) . .
C14A Co2 B27B Ag2B -102.5(4) . 3_655
C15A Co2 B27B Ag2B -128.9(5) . 3_655
C13B Co2 B27B Ag2B 149.8(4) . 3_655
C12B Co2 B27B Ag2B -176.5(5) . 3_655
B25B Co2 B27B Ag2B 101.2(4) . 3_655
B34A Co2 B27B Ag2B -58.6(4) . 3_655
B26B Co2 B27B Ag2B 61.4(4) . 3_655
B36A Co2 B27B Ag2B 21.8(7) . 3_655
B35A Co2 B27B Ag2B -10.2(5) . 3_655
C13A Co2 B27B Ag2B 162.4(5) . 3_655
B33B B29B B35B B30B 100.0(4) . .
B34B B29B B35B B30B 137.6(4) . .
B28 B29B B35B B30B 38.6(3) . .
B33B B29B B35B B36B 61.8(4) . .
B34B B29B B35B B36B 99.3(4) . .
B28 B29B B35B B36B 0.4(4) . .
B30B B29B B35B B36B -38.2(3) . .
B33B B29B B35B B34B -37.5(3) . .
B28 B29B B35B B34B -98.9(3) . .
B30B B29B B35B B34B -137.6(4) . .
B33B B29B B35B Co2 -7.7(5) . .
B34B B29B B35B Co2 29.8(3) . .
B28 B29B B35B Co2 -69.1(4) . .
B30B B29B B35B Co2 -107.7(4) . .
B33B B29B B35B Ag2B 164.9(3) . .
B34B B29B B35B Ag2B -157.5(3) . .
B28 B29B B35B Ag2B 103.6(3) . .
B30B B29B B35B Ag2B 64.9(2) . .
C15B B36B B35B B30B -97.3(3) . .
B31B B36B B35B B30B -37.1(3) . .
Co2 B36B B35B B30B -151.5(3) . .
C15B B36B B35B B29B -58.8(4) . .
B30B B36B B35B B29B 38.5(3) . .
B31B B36B B35B B29B 1.4(4) . .
Co2 B36B B35B B29B -112.9(3) . .
C15B B36B B35B B34B 3.2(4) . .
B30B B36B B35B B34B 100.5(3) . .
B31B B36B B35B B34B 63.4(4) . .
Co2 B36B B35B B34B -50.9(2) . .
C15B B36B B35B Co2 54.1(2) . .
B30B B36B B35B Co2 151.5(3) . .
B31B B36B B35B Co2 114.3(3) . .
C15B B36B B35B Ag2B -159.5(2) . .
B30B B36B B35B Ag2B -62.2(2) . .
B31B B36B B35B Ag2B -99.3(3) . .
Co2 B36B B35B Ag2B 146.38(19) . .
C14B B34B B35B B30B 59.2(4) . .
B29B B34B B35B B30B -37.8(3) . .
B33B B34B B35B B30B -1.4(5) . .
Co2 B34B B35B B30B 113.1(3) . .
C14B B34B B35B B29B 97.1(3) . .
B33B B34B B35B B29B 36.4(3) . .
Co2 B34B B35B B29B 150.9(3) . .
C14B B34B B35B B36B -3.4(4) . .
B29B B34B B35B B36B -100.4(3) . .
B33B B34B B35B B36B -64.0(4) . .
Co2 B34B B35B B36B 50.5(2) . .
C14B B34B B35B Co2 -53.8(2) . .
B29B B34B B35B Co2 -150.9(3) . .
B33B B34B B35B Co2 -114.5(3) . .
C14B B34B B35B Ag2B 143.0(4) . .
B29B B34B B35B Ag2B 45.9(5) . .
B33B B34B B35B Ag2B 82.3(6) . .
Co2 B34B B35B Ag2B -163.2(5) . .
C14A Co2 B35B B30B -77.5(3) . .
C15A Co2 B35B B30B -32.6(3) . .
C12B Co2 B35B B30B -151.8(3) . .
B25B Co2 B35B B30B 78.8(4) . .
B34A Co2 B35B B30B -113.3(5) . .
B26B Co2 B35B B30B 119.6(3) . .
B27B Co2 B35B B30B 172.1(3) . .
B36A Co2 B35B B30B 14.0(3) . .
B35A Co2 B35B B30B 46.1(4) . .
C15B Co2 B35B B30B -12.6(3) . .
C13A Co2 B35B B30B -152.8(4) . .
C14A Co2 B35B B29B -8.4(3) . .
C15A Co2 B35B B29B 36.4(4) . .
C12B Co2 B35B B29B -82.7(4) . .
B25B Co2 B35B B29B 147.9(3) . .
B34A Co2 B35B B29B -44.3(4) . .
B26B Co2 B35B B29B -171.4(4) . .
B27B Co2 B35B B29B -118.9(3) . .
B36A Co2 B35B B29B 83.1(3) . .
B35A Co2 B35B B29B 115.1(5) . .
C15B Co2 B35B B29B 56.4(3) . .
C13A Co2 B35B B29B -83.8(5) . .
C14A Co2 B35B B36B -105.2(3) . .
C15A Co2 B35B B36B -60.4(3) . .
C12B Co2 B35B B36B -179.5(2) . .
B25B Co2 B35B B36B 51.1(3) . .
B34A Co2 B35B B36B -141.0(4) . .
B26B Co2 B35B B36B 91.8(2) . .
B27B Co2 B35B B36B 144.4(2) . .
B36A Co2 B35B B36B -13.7(2) . .
B35A Co2 B35B B36B 18.4(4) . .
C15B Co2 B35B B36B -40.4(2) . .
C13A Co2 B35B B36B 179.4(4) . .
C14A Co2 B35B B34B 19.6(2) . .
C15A Co2 B35B B34B 64.5(3) . .
C12B Co2 B35B B34B -54.7(3) . .
B25B Co2 B35B B34B 175.9(2) . .
B34A Co2 B35B B34B -16.2(3) . .
B26B Co2 B35B B34B -143.3(3) . .
B27B Co2 B35B B34B -90.8(2) . .
B36A Co2 B35B B34B 111.1(2) . .
B35A Co2 B35B B34B 143.2(5) . .
C15B Co2 B35B B34B 84.5(2) . .
C13A Co2 B35B B34B -55.7(5) . .
C14A Co2 B35B Ag2B -175.7(5) . .
C15A Co2 B35B Ag2B -130.8(4) . .
C12B Co2 B35B Ag2B 110.0(4) . .
B25B Co2 B35B Ag2B -19.4(5) . .
B34A Co2 B35B Ag2B 148.5(6) . .
B26B Co2 B35B Ag2B 21.4(4) . .
B27B Co2 B35B Ag2B 73.9(4) . .
B36A Co2 B35B Ag2B -84.2(4) . .
B35A Co2 B35B Ag2B -52.1(4) . .
C15B Co2 B35B Ag2B -110.8(4) . .
C13A Co2 B35B Ag2B 109.0(5) . .
B21B Ag2B B35B B30B 120.4(2) 3_655 .
B27B Ag2B B35B B30B 169.6(2) 3_655 .
B30B Ag2B B35B B29B -55.7(3) . .
B21B Ag2B B35B B29B 64.7(3) 3_655 .
B27B Ag2B B35B B29B 113.9(3) 3_655 .
B30B Ag2B B35B B36B 53.3(3) . .
B21B Ag2B B35B B36B 173.7(2) 3_655 .
B27B Ag2B B35B B36B -137.2(2) 3_655 .
B30B Ag2B B35B B34B -94.0(6) . .
B21B Ag2B B35B B34B 26.4(6) 3_655 .
B27B Ag2B B35B B34B 75.5(5) 3_655 .
B30B Ag2B B35B Co2 112.9(5) . .
B21B Ag2B B35B Co2 -126.6(4) 3_655 .
B27B Ag2B B35B Co2 -77.5(4) 3_655 .
B19 B21B B26B B20B -31.8(3) . .
B22B B21B B26B B20B -99.9(4) . .
B27B B21B B26B B20B -138.2(4) . .
Ag2B B21B B26B B20B 159.4(3) 3_655 .
B19 B21B B26B B27B 106.4(4) . .
B22B B21B B26B B27B 38.3(4) . .
B20B B21B B26B B27B 138.2(4) . .
Ag2B B21B B26B B27B -62.4(2) 3_655 .
B19 B21B B26B B25B 6.4(5) . .
B22B B21B B26B B25B -61.6(4) . .
B27B B21B B26B B25B -100.0(3) . .
B20B B21B B26B B25B 38.2(3) . .
Ag2B B21B B26B B25B -162.4(3) 3_655 .
B19 B21B B26B Co2 74.0(5) . .
B22B B21B B26B Co2 5.9(5) . .
B27B B21B B26B Co2 -32.4(3) . .
B20B B21B B26B Co2 105.8(4) . .
Ag2B B21B B26B Co2 -94.8(3) 3_655 .
B19 B20B B26B B21B 31.5(3) . .
B24B B20B B26B B21B 99.8(4) . .
B25B B20B B26B B21B 136.1(4) . .
B19 B20B B26B B27B -5.5(5) . .
B24B B20B B26B B27B 62.9(5) . .
B25B B20B B26B B27B 99.2(4) . .
B21B B20B B26B B27B -37.0(3) . .
B19 B20B B26B B25B -104.7(4) . .
B24B B20B B26B B25B -36.3(4) . .
B21B B20B B26B B25B -136.1(4) . .
B19 B20B B26B Co2 -74.5(4) . .
B24B B20B B26B Co2 -6.1(5) . .
B25B B20B B26B Co2 30.2(3) . .
B21B B20B B26B Co2 -105.9(4) . .
C12B B27B B26B B21B -96.4(3) . .
B22B B27B B26B B21B -36.7(3) . .
Co2 B27B B26B B21B -147.5(3) . .
Ag2B B27B B26B B21B 60.8(2) 3_655 .
C12B B27B B26B B20B -59.3(4) . .
B21B B27B B26B B20B 37.1(3) . .
B22B B27B B26B B20B 0.3(4) . .
Co2 B27B B26B B20B -110.4(3) . .
Ag2B B27B B26B B20B 97.9(3) 3_655 .
C12B B27B B26B B25B 2.8(4) . .
B21B B27B B26B B25B 99.2(3) . .
B22B B27B B26B B25B 62.5(4) . .
Co2 B27B B26B B25B -48.3(2) . .
Ag2B B27B B26B B25B 160.0(2) 3_655 .
C12B B27B B26B Co2 51.1(2) . .
B21B B27B B26B Co2 147.5(3) . .
B22B B27B B26B Co2 110.7(3) . .
Ag2B B27B B26B Co2 -151.7(2) 3_655 .
C13B B25B B26B B21B 59.7(4) . .
B24B B25B B26B B21B -1.7(5) . .
B20B B25B B26B B21B -38.5(3) . .
Co2 B25B B26B B21B 110.9(3) . .
C13B B25B B26B B20B 98.2(4) . .
B24B B25B B26B B20B 36.8(3) . .
Co2 B25B B26B B20B 149.4(3) . .
C13B B25B B26B B27B -2.5(4) . .
B24B B25B B26B B27B -63.9(4) . .
B20B B25B B26B B27B -100.7(4) . .
Co2 B25B B26B B27B 48.7(3) . .
C13B B25B B26B Co2 -51.2(2) . .
B24B B25B B26B Co2 -112.6(3) . .
B20B B25B B26B Co2 -149.4(3) . .
C14A Co2 B26B B21B 74.1(6) . .
C15A Co2 B26B B21B -139.9(4) . .
C13B Co2 B26B B21B -57.2(4) . .
C12B Co2 B26B B21B -10.4(4) . .
B25B Co2 B26B B21B -95.9(4) . .
B34A Co2 B26B B21B 97.4(4) . .
B27B Co2 B26B B21B 30.9(3) . .
B36A Co2 B26B B21B -166.3(3) . .
B35A Co2 B26B B21B 145.2(4) . .
C15B Co2 B26B B21B -157.3(3) . .
C13A Co2 B26B B21B -36.5(4) . .
C14A Co2 B26B B20B 141.0(5) . .
C15A Co2 B26B B20B -73.0(5) . .
C13B Co2 B26B B20B 9.8(4) . .
C12B Co2 B26B B20B 56.5(4) . .
B25B Co2 B26B B20B -28.9(3) . .
B34A Co2 B26B B20B 164.4(3) . .
B27B Co2 B26B B20B 97.8(4) . .
B36A Co2 B26B B20B -99.4(4) . .
B35A Co2 B26B B20B -147.9(4) . .
C15B Co2 B26B B20B -90.3(4) . .
C13A Co2 B26B B20B 30.4(4) . .
C14A Co2 B26B B27B 43.2(6) . .
C15A Co2 B26B B27B -170.8(4) . .
C13B Co2 B26B B27B -88.0(3) . .
C12B Co2 B26B B27B -41.3(3) . .
B25B Co2 B26B B27B -126.8(3) . .
B34A Co2 B26B B27B 66.6(3) . .
B36A Co2 B26B B27B 162.8(2) . .
B35A Co2 B26B B27B 114.3(3) . .
C15B Co2 B26B B27B 171.8(2) . .
C13A Co2 B26B B27B -67.4(3) . .
C14A Co2 B26B B25B 170.0(5) . .
C15A Co2 B26B B25B -44.1(5) . .
C13B Co2 B26B B25B 38.7(3) . .
C12B Co2 B26B B25B 85.5(3) . .
B34A Co2 B26B B25B -166.7(2) . .
B27B Co2 B26B B25B 126.8(3) . .
B36A Co2 B26B B25B -70.5(3) . .
B35A Co2 B26B B25B -119.0(3) . .
C15B Co2 B26B B25B -61.4(3) . .
C13A Co2 B26B B25B 59.4(3) . .
C13B C12B B22B B23B -40.0(3) . .
B27B C12B B22B B23B -144.5(3) . .
Co2 C12B B22B B23B -115.6(4) . .
C13B C12B B22B B21B 63.1(5) . .
B23B C12B B22B B21B 103.1(4) . .
B27B C12B B22B B21B -41.4(3) . .
Co2 C12B B22B B21B -12.5(5) . .
C13B C12B B22B B27B 104.4(4) . .
B23B C12B B22B B27B 144.5(3) . .
Co2 C12B B22B B27B 28.9(3) . .
C13B C12B B22B B19 3.0(5) . .
B23B C12B B22B B19 43.0(3) . .
B27B C12B B22B B19 -101.5(3) . .
Co2 C12B B22B B19 -72.6(5) . .
C13B B23B B22B C12B 34.2(3) . .
B24B B23B B22B C12B 93.8(4) . .
B19 B23B B22B C12B 133.2(3) . .
C12B B23B B22B B21B -95.2(3) . .
C13B B23B B22B B21B -60.9(4) . .
B24B B23B B22B B21B -1.4(4) . .
B19 B23B B22B B21B 38.0(3) . .
C12B B23B B22B B27B -31.9(3) . .
C13B B23B B22B B27B 2.4(4) . .
B24B B23B B22B B27B 61.9(4) . .
B19 B23B B22B B27B 101.3(3) . .
C12B B23B B22B B19 -133.2(3) . .
C13B B23B B22B B19 -99.0(3) . .
B24B B23B B22B B19 -39.4(3) . .
B19 B21B B22B C12B -101.6(4) . .
B27B B21B B22B C12B 41.1(3) . .
B20B B21B B22B C12B -60.7(4) . .
B26B B21B B22B C12B 3.2(5) . .
Ag2B B21B B22B C12B 106.2(3) 3_655 .
B19 B21B B22B B23B -40.7(3) . .
B27B B21B B22B B23B 102.1(3) . .
B20B B21B B22B B23B 0.3(4) . .
B26B B21B B22B B23B 64.2(4) . .
Ag2B B21B B22B B23B 167.1(3) 3_655 .
B19 B21B B22B B27B -142.8(3) . .
B20B B21B B22B B27B -101.8(4) . .
B26B B21B B22B B27B -37.9(3) . .
Ag2B B21B B22B B27B 65.1(2) 3_655 .
B27B B21B B22B B19 142.8(3) . .
B20B B21B B22B B19 41.0(3) . .
B26B B21B B22B B19 104.9(4) . .
Ag2B B21B B22B B19 -152.2(2) 3_655 .
B21B B27B B22B C12B -131.9(4) . .
B26B B27B B22B C12B -94.7(4) . .
Co2 B27B B22B C12B -26.3(3) . .
Ag2B B27B B22B C12B 164.9(3) 3_655 .
C12B B27B B22B B23B 31.7(3) . .
B21B B27B B22B B23B -100.2(4) . .
B26B B27B B22B B23B -63.0(4) . .
Co2 B27B B22B B23B 5.4(4) . .
Ag2B B27B B22B B23B -163.5(3) 3_655 .
C12B B27B B22B B21B 131.9(4) . .
B26B B27B B22B B21B 37.2(3) . .
Co2 B27B B22B B21B 105.6(3) . .
Ag2B B27B B22B B21B -63.2(2) 3_655 .
C12B B27B B22B B19 99.3(4) . .
B21B B27B B22B B19 -32.6(3) . .
B26B B27B B22B B19 4.6(4) . .
Co2 B27B B22B B19 73.0(4) . .
Ag2B B27B B22B B19 -95.9(3) 3_655 .
C15B B31B B30B B36B 40.0(3) . .
B28 B31B B30B B36B 136.4(3) . .
B32B B31B B30B B36B 102.6(4) . .
C15B B31B B30B B35B 2.1(4) . .
B28 B31B B30B B35B 98.5(3) . .
B32B B31B B30B B35B 64.6(4) . .
B36B B31B B30B B35B -37.9(3) . .
C15B B31B B30B B29B -61.3(4) . .
B28 B31B B30B B29B 35.1(3) . .
B32B B31B B30B B29B 1.3(4) . .
B36B B31B B30B B29B -101.3(3) . .
C15B B31B B30B B28 -96.4(3) . .
B32B B31B B30B B28 -33.8(3) . .
B36B B31B B30B B28 -136.4(3) . .
C15B B31B B30B Ag2B 79.9(7) . .
B28 B31B B30B Ag2B 176.3(7) . .
B32B B31B B30B Ag2B 142.5(6) . .
B36B B31B B30B Ag2B 39.9(7) . .
C15B B36B B30B B31B -39.4(3) . .
B35B B36B B30B B31B -138.2(3) . .
Co2 B36B B30B B31B -108.2(4) . .
C15B B36B B30B B35B 98.7(3) . .
B31B B36B B30B B35B 138.2(3) . .
Co2 B36B B30B B35B 29.9(3) . .
C15B B36B B30B B29B 60.2(4) . .
B31B B36B B30B B29B 99.6(4) . .
B35B B36B B30B B29B -38.6(3) . .
Co2 B36B B30B B29B -8.6(5) . .
C15B B36B B30B B28 -2.4(4) . .
B31B B36B B30B B28 37.0(3) . .
B35B B36B B30B B28 -101.2(3) . .
Co2 B36B B30B B28 -71.2(4) . .
C15B B36B B30B Ag2B 157.5(3) . .
B31B B36B B30B Ag2B -163.1(3) . .
B35B B36B B30B Ag2B 58.7(2) . .
Co2 B36B B30B Ag2B 88.7(3) . .
B29B B35B B30B B31B -99.0(4) . .
B36B B35B B30B B31B 37.8(3) . .
B34B B35B B30B B31B -61.7(4) . .
Co2 B35B B30B B31B 8.7(4) . .
Ag2B B35B B30B B31B 151.8(3) . .
B29B B35B B30B B36B -136.7(3) . .
B34B B35B B30B B36B -99.5(3) . .
Co2 B35B B30B B36B -29.1(3) . .
Ag2B B35B B30B B36B 114.0(2) . .
B36B B35B B30B B29B 136.7(3) . .
B34B B35B B30B B29B 37.3(3) . .
Co2 B35B B30B B29B 107.7(3) . .
Ag2B B35B B30B B29B -109.3(3) . .
B29B B35B B30B B28 -38.4(3) . .
B36B B35B B30B B28 98.3(3) . .
B34B B35B B30B B28 -1.1(4) . .
Co2 B35B B30B B28 69.2(4) . .
Ag2B B35B B30B B28 -147.7(3) . .
B29B B35B B30B Ag2B 109.3(3) . .
B36B B35B B30B Ag2B -114.0(2) . .
B34B B35B B30B Ag2B 146.5(3) . .
Co2 B35B B30B Ag2B -143.1(3) . .
B33B B29B B30B B31B -0.3(4) . .
B34B B29B B30B B31B 64.0(4) . .
B28 B29B B30B B31B -34.1(3) . .
B35B B29B B30B B31B 102.4(4) . .
B33B B29B B30B B36B -63.8(4) . .
B34B B29B B30B B36B 0.4(5) . .
B28 B29B B30B B36B -97.6(3) . .
B35B B29B B30B B36B 38.9(3) . .
B33B B29B B30B B35B -102.7(4) . .
B34B B29B B30B B35B -38.5(3) . .
B28 B29B B30B B35B -136.5(3) . .
B33B B29B B30B B28 33.8(3) . .
B34B B29B B30B B28 98.1(3) . .
B35B B29B B30B B28 136.5(3) . .
B33B B29B B30B Ag2B -163.9(3) . .
B34B B29B B30B Ag2B -99.7(3) . .
B28 B29B B30B Ag2B 162.2(2) . .
B35B B29B B30B Ag2B -61.2(2) . .
B35B Ag2B B30B B31B -87.9(7) . .
B21B Ag2B B30B B31B 175.9(6) 3_655 .
B27B Ag2B B30B B31B -126.4(8) 3_655 .
B35B Ag2B B30B B36B -53.6(3) . .
B21B Ag2B B30B B36B -149.7(2) 3_655 .
B27B Ag2B B30B B36B -92.1(7) 3_655 .
B21B Ag2B B30B B35B -96.1(3) 3_655 .
B27B Ag2B B30B B35B -38.5(7) 3_655 .
B35B Ag2B B30B B29B 55.1(3) . .
B21B Ag2B B30B B29B -41.0(3) 3_655 .
B27B Ag2B B30B B29B 16.6(8) 3_655 .
B35B Ag2B B30B B28 86.1(6) . .
B21B Ag2B B30B B28 -10.1(7) 3_655 .
B27B Ag2B B30B B28 47.5(10) 3_655 .
C14B B32B B28 B31B 97.4(4) . .
C15B B32B B28 B31B 40.4(3) . .
B33B B32B B28 B31B 138.2(3) . .
C14B B32B B28 B33B -40.8(3) . .
C15B B32B B28 B33B -97.8(4) . .
B31B B32B B28 B33B -138.2(3) . .
C14B B32B B28 B29A 24.5(5) . .
C15B B32B B28 B29A -32.5(5) . .
B33B B32B B28 B29A 65.3(4) . .
B31B B32B B28 B29A -72.9(4) . .
C14B B32B B28 B30A 80.6(3) . .
C15B B32B B28 B30A 23.6(4) . .
B33B B32B B28 B30A 121.4(3) . .
B31B B32B B28 B30A -16.8(3) . .
C14B B32B B28 B29B -4.5(4) . .
C15B B32B B28 B29B -61.5(4) . .
B33B B32B B28 B29B 36.3(3) . .
B31B B32B B28 B29B -101.9(3) . .
C14B B32B B28 B30B 60.8(4) . .
C15B B32B B28 B30B 3.8(5) . .
B33B B32B B28 B30B 101.6(3) . .
B31B B32B B28 B30B -36.6(3) . .
C14B B32B B28 B33A -25.5(3) . .
C15B B32B B28 B33A -82.5(4) . .
B33B B32B B28 B33A 15.3(2) . .
B31B B32B B28 B33A -122.9(3) . .
C14B B32B B28 B31A 100.6(5) . .
C15B B32B B28 B31A 43.6(4) . .
B33B B32B B28 B31A 141.4(5) . .
B31B B32B B28 B31A 3.2(4) . .
C14B B32B B28 B32A -43.7(4) . .
C15B B32B B28 B32A -100.7(6) . .
B33B B32B B28 B32A -2.9(5) . .
B31B B32B B28 B32A -141.1(5) . .
C15B B31B B28 B32B -41.1(3) . .
B30B B31B B28 B32B -140.8(3) . .
B36B B31B B28 B32B -101.8(4) . .
C15B B31B B28 B33B -1.2(4) . .
B32B B31B B28 B33B 39.9(3) . .
B30B B31B B28 B33B -100.9(3) . .
B36B B31B B28 B33B -61.9(4) . .
C15B B31B B28 B29A 79.6(3) . .
B32B B31B B28 B29A 120.7(3) . .
B30B B31B B28 B29A -20.1(3) . .
B36B B31B B28 B29A 18.9(4) . .
C15B B31B B28 B30A 102.9(5) . .
B32B B31B B28 B30A 144.1(5) . .
B30B B31B B28 B30A 3.2(4) . .
B36B B31B B28 B30A 42.3(4) . .
C15B B31B B28 B29B 63.8(4) . .
B32B B31B B28 B29B 104.9(3) . .
B30B B31B B28 B29B -35.9(3) . .
B36B B31B B28 B29B 3.1(4) . .
C15B B31B B28 B30B 99.7(4) . .
B32B B31B B28 B30B 140.8(3) . .
B36B B31B B28 B30B 39.0(3) . .
C15B B31B B28 B33A 25.6(4) . .
B32B B31B B28 B33A 66.7(4) . .
B30B B31B B28 B33A -74.1(3) . .
B36B B31B B28 B33A -35.1(5) . .
C15B B31B B28 B31A -44.5(4) . .
B32B B31B B28 B31A -3.3(4) . .
B30B B31B B28 B31A -144.2(5) . .
B36B B31B B28 B31A -105.2(5) . .
C15B B31B B28 B32A -24.5(3) . .
B32B B31B B28 B32A 16.6(3) . .
B30B B31B B28 B32A -124.2(3) . .
B36B B31B B28 B32A -85.2(3) . .
C14B B33B B28 B32B 41.5(3) . .
B29B B33B B28 B32B 140.6(3) . .
B34B B33B B28 B32B 101.2(4) . .
C14B B33B B28 B31B 1.6(5) . .
B32B B33B B28 B31B -40.0(3) . .
B29B B33B B28 B31B 100.7(3) . .
B34B B33B B28 B31B 61.3(4) . .
C14B B33B B28 B29A -83.0(4) . .
B32B B33B B28 B29A -124.5(3) . .
B29B B33B B28 B29A 16.1(2) . .
B34B B33B B28 B29A -23.3(4) . .
C14B B33B B28 B30A -30.6(5) . .
B32B B33B B28 B30A -72.1(4) . .
B29B B33B B28 B30A 68.5(4) . .
B34B B33B B28 B30A 29.2(5) . .
C14B B33B B28 B29B -99.1(4) . .
B32B B33B B28 B29B -140.6(3) . .
B34B B33B B28 B29B -39.4(3) . .
C14B B33B B28 B30B -64.0(4) . .
B32B B33B B28 B30B -105.6(3) . .
B29B B33B B28 B30B 35.1(3) . .
B34B B33B B28 B30B -4.3(4) . .
C14B B33B B28 B33A -99.5(6) . .
B32B B33B B28 B33A -141.1(6) . .
B29B B33B B28 B33A -0.4(5) . .
B34B B33B B28 B33A -39.8(5) . .
C14B B33B B28 B31A 22.0(4) . .
B32B B33B B28 B31A -19.6(3) . .
B29B B33B B28 B31A 121.1(3) . .
B34B B33B B28 B31A 81.7(4) . .
C14B B33B B28 B32A 43.8(4) . .
B32B B33B B28 B32A 2.2(3) . .
B29B B33B B28 B32A 142.9(4) . .
B34B B33B B28 B32A 103.5(5) . .
B33B B29B B28 B32B -37.4(3) . .
B34B B29B B28 B32B 1.7(4) . .
B35B B29B B28 B32B 65.7(4) . .
B30B B29B B28 B32B 104.1(3) . .
B33B B29B B28 B31B -105.2(3) . .
B34B B29B B28 B31B -66.1(4) . .
B35B B29B B28 B31B -2.2(4) . .
B30B B29B B28 B31B 36.2(3) . .
B34B B29B B28 B33B 39.1(3) . .
B35B B29B B28 B33B 103.0(4) . .
B30B B29B B28 B33B 141.4(3) . .
B33B B29B B28 B29A -142.5(6) . .
B34B B29B B28 B29A -103.4(6) . .
B35B B29B B28 B29A -39.5(4) . .
B30B B29B B28 B29A -1.1(4) . .
B33B B29B B28 B30A -123.3(3) . .
B34B B29B B28 B30A -84.2(4) . .
B35B B29B B28 B30A -20.3(3) . .
B30B B29B B28 B30A 18.1(3) . .
B33B B29B B28 B30B -141.4(3) . .
B34B B29B B28 B30B -102.3(4) . .
B35B B29B B28 B30B -38.4(3) . .
B33B B29B B28 B33A 0.3(4) . .
B34B B29B B28 B33A 39.4(3) . .
B35B B29B B28 B33A 103.3(4) . .
B30B B29B B28 B33A 141.7(4) . .
B33B B29B B28 B31A -72.6(3) . .
B34B B29B B28 B31A -33.5(4) . .
B35B B29B B28 B31A 30.4(4) . .
B30B B29B B28 B31A 68.8(3) . .
B33B B29B B28 B32A -20.7(3) . .
B34B B29B B28 B32A 18.4(3) . .
B35B B29B B28 B32A 82.3(3) . .
B30B B29B B28 B32A 120.7(3) . .
B31B B30B B28 B32B 37.5(3) . .
B36B B30B B28 B32B -0.9(4) . .
B35B B30B B28 B32B -64.4(4) . .
B29B B30B B28 B32B -102.9(4) . .
Ag2B B30B B28 B32B -139.3(5) . .
B36B B30B B28 B31B -38.4(3) . .
B35B B30B B28 B31B -101.8(4) . .
B29B B30B B28 B31B -140.4(3) . .
Ag2B B30B B28 B31B -176.8(6) . .
B31B B30B B28 B33B 105.3(3) . .
B36B B30B B28 B33B 66.9(4) . .
B35B B30B B28 B33B 3.4(4) . .
B29B B30B B28 B33B -35.1(3) . .
Ag2B B30B B28 B33B -71.5(6) . .
B31B B30B B28 B29A 141.3(5) . .
B36B B30B B28 B29A 102.9(5) . .
B35B B30B B28 B29A 39.4(4) . .
B29B B30B B28 B29A 0.9(4) . .
Ag2B B30B B28 B29A -35.5(5) . .
B31B B30B B28 B30A -3.1(4) . .
B36B B30B B28 B30A -41.5(4) . .
B35B B30B B28 B30A -104.9(5) . .
B29B B30B B28 B30A -143.5(5) . .
B31B B30B B28 B29B 140.4(3) . .
B36B B30B B28 B29B 102.0(3) . .
B35B B30B B28 B29B 38.6(3) . .
Ag2B B30B B28 B29B -36.4(5) . .
B31B B30B B28 B33A 119.3(3) . .
B36B B30B B28 B33A 80.9(3) . .
B35B B30B B28 B33A 17.4(4) . .
B29B B30B B28 B33A -21.1(3) . .
Ag2B B30B B28 B33A -57.5(6) . .
B31B B30B B28 B31A 17.4(3) . .
B36B B30B B28 B31A -21.0(3) . .
B35B B30B B28 B31A -84.5(3) . .
B29B B30B B28 B31A -123.0(3) . .
Ag2B B30B B28 B31A -159.4(5) . .
B31B B30B B28 B32A 66.8(3) . .
B36B B30B B28 B32A 28.4(4) . .
B35B B30B B28 B32A -35.0(4) . .
B29B B30B B28 B32A -73.6(3) . .
Ag2B B30B B28 B32A -110.0(5) . .
C9 C8 B5 B6 39.34(17) . .
B9 C8 B5 B6 144.04(18) . .
Co1 C8 B5 B6 115.51(19) . .
C9 C8 B5 B4 -63.8(2) . .
B9 C8 B5 B4 40.91(16) . .
B6 C8 B5 B4 -103.13(19) . .
Co1 C8 B5 B4 12.4(2) . .
C9 C8 B5 B1 -1.4(2) . .
B9 C8 B5 B1 103.30(18) . .
B6 C8 B5 B1 -40.74(17) . .
Co1 C8 B5 B1 74.8(2) . .
C9 C8 B5 B9 -104.70(18) . .
B6 C8 B5 B9 -144.04(18) . .
Co1 C8 B5 B9 -28.53(16) . .
C13B Co2 C14A C15A -72.8(3) . .
C12B Co2 C14A C15A -117.1(3) . .
B25B Co2 C14A C15A -36.3(5) . .
B34A Co2 C14A C15A 130.1(3) . .
B26B Co2 C14A C15A 159.2(5) . .
B27B Co2 C14A C15A -165.4(3) . .
B36A Co2 C14A C15A 36.3(3) . .
B35A Co2 C14A C15A 88.2(3) . .
C15B Co2 C14A C15A 19.5(2) . .
C13A Co2 C14A C15A -93.0(3) . .
C15A Co2 C14A B33A -100.3(5) . .
C13B Co2 C14A B33A -173.1(4) . .
C12B Co2 C14A B33A 142.6(5) . .
B25B Co2 C14A B33A -136.6(4) . .
B34A Co2 C14A B33A 29.8(4) . .
B26B Co2 C14A B33A 58.9(8) . .
B27B Co2 C14A B33A 94.2(5) . .
B36A Co2 C14A B33A -64.1(5) . .
B35A Co2 C14A B33A -12.1(5) . .
C15B Co2 C14A B33A -80.8(4) . .
C13A Co2 C14A B33A 166.6(4) . .
C15A Co2 C14A B34A -130.1(3) . .
C13B Co2 C14A B34A 157.0(3) . .
C12B Co2 C14A B34A 112.8(3) . .
B25B Co2 C14A B34A -166.5(4) . .
B26B Co2 C14A B34A 29.1(6) . .
B27B Co2 C14A B34A 64.4(3) . .
B36A Co2 C14A B34A -93.9(3) . .
B35A Co2 C14A B34A -41.9(3) . .
C15B Co2 C14A B34A -110.6(3) . .
C13A Co2 C14A B34A 136.8(3) . .
C15A Co2 C14A B32A -23.1(3) . .
C13B Co2 C14A B32A -95.9(4) . .
C12B Co2 C14A B32A -140.2(4) . .
B25B Co2 C14A B32A -59.4(5) . .
B34A Co2 C14A B32A 107.0(4) . .
B26B Co2 C14A B32A 136.1(5) . .
B27B Co2 C14A B32A 171.4(3) . .
B36A Co2 C14A B32A 13.1(4) . .
B35A Co2 C14A B32A 65.1(4) . .
C15B Co2 C14A B32A -3.6(3) . .
C13A Co2 C14A B32A -116.2(4) . .
B33A C14A B32A C15A 138.6(4) . .
B34A C14A B32A C15A 102.8(4) . .
Co2 C14A B32A C15A 24.1(3) . .
C15A C14A B32A B33A -138.6(4) . .
B34A C14A B32A B33A -35.8(4) . .
Co2 C14A B32A B33A -114.5(4) . .
C15A C14A B32A B31A -35.5(3) . .
B33A C14A B32A B31A 103.1(4) . .
B34A C14A B32A B31A 67.3(5) . .
Co2 C14A B32A B31A -11.4(5) . .
C15A C14A B32A B28 -99.2(4) . .
B33A C14A B32A B28 39.5(3) . .
B34A C14A B32A B28 3.6(5) . .
Co2 C14A B32A B28 -75.1(4) . .
B32B B28 B32A C15A 62.2(5) . .
B31B B28 B32A C15A 28.0(4) . .
B33B B28 B32A C15A -113.4(5) . .
B29A B28 B32A C15A -58.6(4) . .
B30A B28 B32A C15A 4.5(4) . .
B29B B28 B32A C15A -81.8(4) . .
B30B B28 B32A C15A -25.6(5) . .
B33A B28 B32A C15A -96.2(4) . .
B31A B28 B32A C15A 40.1(3) . .
B32B B28 B32A C14A 119.8(6) . .
B31B B28 B32A C14A 85.6(3) . .
B33B B28 B32A C14A -55.8(4) . .
B29A B28 B32A C14A -1.0(4) . .
B30A B28 B32A C14A 62.1(4) . .
B29B B28 B32A C14A -24.2(4) . .
B30B B28 B32A C14A 32.0(4) . .
B33A B28 B32A C14A -38.6(3) . .
B31A B28 B32A C14A 97.7(3) . .
B32B B28 B32A B33A 158.4(6) . .
B31B B28 B32A B33A 124.2(3) . .
B33B B28 B32A B33A -17.2(3) . .
B29A B28 B32A B33A 37.6(3) . .
B30A B28 B32A B33A 100.6(3) . .
B29B B28 B32A B33A 14.4(3) . .
B30B B28 B32A B33A 70.5(3) . .
B31A B28 B32A B33A 136.3(3) . .
B32B B28 B32A B31A 22.1(5) . .
B31B B28 B32A B31A -12.1(3) . .
B33B B28 B32A B31A -153.5(5) . .
B29A B28 B32A B31A -98.7(3) . .
B30A B28 B32A B31A -35.6(3) . .
B29B B28 B32A B31A -121.9(3) . .
B30B B28 B32A B31A -65.7(3) . .
B33A B28 B32A B31A -136.3(3) . .
C11 Co1 B8 B3 86.25(18) . .
C8 Co1 B8 B3 -56.56(16) . .
C9 Co1 B8 B3 -9.88(16) . .
B9 Co1 B8 B3 -96.83(18) . .
B16 Co1 B8 B3 119.57(16) . .
B7 Co1 B8 B3 29.79(15) . .
B18 Co1 B8 B3 -150.64(15) . .
B17 Co1 B8 B3 170.46(16) . .
C11 Co1 B8 B4 153.74(13) . .
C8 Co1 B8 B4 10.93(15) . .
C9 Co1 B8 B4 57.62(15) . .
B9 Co1 B8 B4 -29.34(14) . .
B16 Co1 B8 B4 -172.94(15) . .
B7 Co1 B8 B4 97.28(17) . .
B18 Co1 B8 B4 -83.15(18) . .
B17 Co1 B8 B4 -122.05(15) . .
C11 Co1 B8 B7 56.45(15) . .
C8 Co1 B8 B7 -86.35(12) . .
C9 Co1 B8 B7 -39.67(12) . .
B9 Co1 B8 B7 -126.63(15) . .
B16 Co1 B8 B7 89.77(12) . .
B18 Co1 B8 B7 179.57(12) . .
B17 Co1 B8 B7 140.66(12) . .
C11 Co1 B8 B9 -176.92(11) . .
C8 Co1 B8 B9 40.27(11) . .
C9 Co1 B8 B9 86.96(11) . .
B16 Co1 B8 B9 -143.60(12) . .
B7 Co1 B8 B9 126.63(15) . .
B18 Co1 B8 B9 -53.80(15) . .
B17 Co1 B8 B9 -92.71(12) . .
C10 C11 B16 B13 63.8(2) . .
B12 C11 B16 B13 -40.33(16) . .
B11 C11 B16 B13 -4.7(2) . .
Co1 C11 B16 B13 114.68(15) . .
C10 C11 B16 B12 104.13(18) . .
B11 C11 B16 B12 35.65(17) . .
Co1 C11 B16 B12 155.01(14) . .
C10 C11 B16 B17 2.0(2) . .
B12 C11 B16 B17 -102.12(17) . .
B11 C11 B16 B17 -66.5(2) . .
Co1 C11 B16 B17 52.89(12) . .
C10 C11 B16 Co1 -50.88(13) . .
B12 C11 B16 Co1 -155.01(14) . .
B11 C11 B16 Co1 -119.35(17) . .
C10 Co1 B16 C11 34.86(11) . .
C9 Co1 B16 C11 -62.88(14) . .
B9 Co1 B16 C11 174.26(11) . .
B7 Co1 B16 C11 -96.93(11) . .
B18 Co1 B16 C11 83.33(12) . .
B17 Co1 B16 C11 121.54(14) . .
B8 Co1 B16 C11 -147.48(11) . .
C11 Co1 B16 B13 -91.87(18) . .
C10 Co1 B16 B13 -57.02(17) . .
C9 Co1 B16 B13 -154.75(15) . .
B9 Co1 B16 B13 82.39(19) . .
B7 Co1 B16 B13 171.20(17) . .
B18 Co1 B16 B13 -8.55(17) . .
B17 Co1 B16 B13 29.66(15) . .
B8 Co1 B16 B13 120.65(17) . .
C11 Co1 B16 B12 -23.66(14) . .
C10 Co1 B16 B12 11.19(16) . .
C9 Co1 B16 B12 -86.54(18) . .
B9 Co1 B16 B12 150.60(15) . .
B7 Co1 B16 B12 -120.59(16) . .
B18 Co1 B16 B12 59.67(16) . .
B17 Co1 B16 B12 97.87(18) . .
B8 Co1 B16 B12 -171.14(16) . .
C11 Co1 B16 B17 -121.54(14) . .
C10 Co1 B16 B17 -86.68(12) . .
C9 Co1 B16 B17 175.59(11) . .
B9 Co1 B16 B17 52.73(15) . .
B7 Co1 B16 B17 141.53(12) . .
B18 Co1 B16 B17 -38.21(12) . .
B8 Co1 B16 B17 90.99(12) . .
C11 B16 B17 B13 97.32(17) . .
B12 B16 B17 B13 37.21(16) . .
Co1 B16 B17 B13 149.58(14) . .
C11 B16 B17 B14 59.70(19) . .
B13 B16 B17 B14 -37.62(16) . .
B12 B16 B17 B14 -0.4(2) . .
Co1 B16 B17 B14 111.95(15) . .
C11 B16 B17 B18 -3.0(2) . .
B13 B16 B17 B18 -100.37(17) . .
B12 B16 B17 B18 -63.16(19) . .
Co1 B16 B17 B18 49.21(12) . .
C11 B16 B17 Co1 -52.25(12) . .
B13 B16 B17 Co1 -149.58(14) . .
B12 B16 B17 Co1 -112.37(15) . .
C11 Co1 B17 B13 11.05(15) . .
C8 Co1 B17 B13 153.91(14) . .
B9 Co1 B17 B13 -172.65(15) . .
B16 Co1 B17 B13 -29.22(14) . .
B7 Co1 B17 B13 -82.35(18) . .
B18 Co1 B17 B13 97.66(18) . .
B8 Co1 B17 B13 -121.36(16) . .
C11 Co1 B17 B14 -57.02(16) . .
C8 Co1 B17 B14 85.84(19) . .
C10 Co1 B17 B14 -10.13(16) . .
B9 Co1 B17 B14 119.28(17) . .
B16 Co1 B17 B14 -97.28(19) . .
B7 Co1 B17 B14 -150.42(15) . .
B18 Co1 B17 B14 29.59(15) . .
B8 Co1 B17 B14 170.58(17) . .
C11 Co1 B17 B18 -86.61(12) . .
C8 Co1 B17 B18 56.25(16) . .
C10 Co1 B17 B18 -39.72(12) . .
B9 Co1 B17 B18 89.69(12) . .
B16 Co1 B17 B18 -126.87(16) . .
B7 Co1 B17 B18 180.00(13) . .
B8 Co1 B17 B18 140.99(12) . .
C11 Co1 B17 B16 40.26(11) . .
C8 Co1 B17 B16 -176.88(12) . .
C10 Co1 B17 B16 87.16(12) . .
B9 Co1 B17 B16 -143.43(12) . .
B7 Co1 B17 B16 -53.13(16) . .
B18 Co1 B17 B16 126.87(16) . .
B8 Co1 B17 B16 -92.14(12) . .
B33A C14A C15A B36A 69.6(4) . .
B34A C14A C15A B36A -0.4(5) . .
B32A C14A C15A B36A 108.4(4) . .
Co2 C14A C15A B36A -50.0(3) . .
B33A C14A C15A B31A 0.5(5) . .
B34A C14A C15A B31A -69.5(4) . .
B32A C14A C15A B31A 39.3(3) . .
Co2 C14A C15A B31A -119.1(3) . .
B33A C14A C15A B32A -38.8(4) . .
B34A C14A C15A B32A -108.8(4) . .
Co2 C14A C15A B32A -158.4(3) . .
B33A C14A C15A Co2 119.6(3) . .
B34A C14A C15A Co2 49.6(3) . .
B32A C14A C15A Co2 158.4(3) . .
B33A B32A C15A C14A 35.0(3) . .
B31A B32A C15A C14A 138.4(4) . .
B28 B32A C15A C14A 96.6(3) . .
C14A B32A C15A B36A -102.3(4) . .
B33A B32A C15A B36A -67.3(5) . .
B31A B32A C15A B36A 36.1(4) . .
B28 B32A C15A B36A -5.6(5) . .
C14A B32A C15A B31A -138.4(4) . .
B33A B32A C15A B31A -103.4(4) . .
B28 B32A C15A B31A -41.8(3) . .
C14A B32A C15A Co2 -23.9(4) . .
B33A B32A C15A Co2 11.1(6) . .
B31A B32A C15A Co2 114.5(4) . .
B28 B32A C15A Co2 72.7(5) . .
C13B Co2 C15A C14A 114.6(3) . .
C12B Co2 C15A C14A 71.8(3) . .
B25B Co2 C15A C14A 161.4(3) . .
B34A Co2 C15A C14A -36.0(3) . .
B26B Co2 C15A C14A -163.5(4) . .
B27B Co2 C15A C14A 34.0(5) . .
B36A Co2 C15A C14A -129.3(3) . .
B35A Co2 C15A C14A -88.6(3) . .
C15B Co2 C15A C14A -127.7(6) . .
C13A Co2 C15A C14A 96.5(3) . .
C14A Co2 C15A B36A 129.3(3) . .
C13B Co2 C15A B36A -116.1(3) . .
C12B Co2 C15A B36A -158.9(3) . .
B25B Co2 C15A B36A -69.3(3) . .
B34A Co2 C15A B36A 93.4(3) . .
B26B Co2 C15A B36A -34.1(5) . .
B27B Co2 C15A B36A 163.3(4) . .
B35A Co2 C15A B36A 40.8(3) . .
C15B Co2 C15A B36A 1.7(4) . .
C13A Co2 C15A B36A -134.2(3) . .
C14A Co2 C15A B31A 100.6(4) . .
C13B Co2 C15A B31A -144.8(4) . .
C12B Co2 C15A B31A 172.4(4) . .
B25B Co2 C15A B31A -98.0(4) . .
B34A Co2 C15A B31A 64.6(4) . .
B26B Co2 C15A B31A -62.9(6) . .
B27B Co2 C15A B31A 134.6(5) . .
B36A Co2 C15A B31A -28.7(4) . .
B35A Co2 C15A B31A 12.0(4) . .
C15B Co2 C15A B31A -27.1(4) . .
C13A Co2 C15A B31A -162.9(4) . .
C14A Co2 C15A B32A 23.3(4) . .
C13B Co2 C15A B32A 137.9(4) . .
C12B Co2 C15A B32A 95.1(4) . .
B25B Co2 C15A B32A -175.3(4) . .
B34A Co2 C15A B32A -12.7(4) . .
B26B Co2 C15A B32A -140.2(4) . .
B27B Co2 C15A B32A 57.3(7) . .
B36A Co2 C15A B32A -106.0(5) . .
B35A Co2 C15A B32A -65.3(4) . .
C15B Co2 C15A B32A -104.4(6) . .
C13A Co2 C15A B32A 119.8(4) . .
C14A Co2 B25A C13A -53.5(4) . .
C15A Co2 B25A C13A -93.6(3) . .
C13B Co2 B25A C13A -23.6(3) . .
C12B Co2 B25A C13A 14.4(2) . .
B25B Co2 B25A C13A 160.7(6) . .
B26B Co2 B25A C13A 111.7(3) . .
B27B Co2 B25A C13A 62.6(3) . .
B36A Co2 B25A C13A -143.7(3) . .
B35A Co2 B25A C13A 172.6(3) . .
C15B Co2 B25A C13A -116.2(3) . .
C14A Co2 B25A B20A -155.7(4) . .
C15A Co2 B25A B20A 164.3(4) . .
C13B Co2 B25A B20A -125.7(6) . .
C12B Co2 B25A B20A -87.7(4) . .
B25B Co2 B25A B20A 58.5(5) . .
B26B Co2 B25A B20A 9.6(4) . .
B27B Co2 B25A B20A -39.5(4) . .
B36A Co2 B25A B20A 114.2(4) . .
B35A Co2 B25A B20A 70.5(5) . .
C15B Co2 B25A B20A 141.7(4) . .
C13A Co2 B25A B20A -102.1(5) . .
C14A Co2 B25A B24A -76.4(4) . .
C15A Co2 B25A B24A -116.4(4) . .
C13B Co2 B25A B24A -46.4(4) . .
C12B Co2 B25A B24A -8.4(3) . .
B26B Co2 B25A B24A 88.9(4) . .
B27B Co2 B25A B24A 39.8(4) . .
B36A Co2 B25A B24A -166.5(4) . .
B35A Co2 B25A B24A 149.7(3) . .
C15B Co2 B25A B24A -139.0(4) . .
C13A Co2 B25A B24A -22.8(3) . .
C14A Co2 B25A B26A 178.1(3) . .
C15A Co2 B25A B26A 138.0(3) . .
C13B Co2 B25A B26A -152.0(5) . .
C12B Co2 B25A B26A -114.0(3) . .
B25B Co2 B25A B26A 32.3(5) . .
B26B Co2 B25A B26A -16.7(2) . .
B27B Co2 B25A B26A -65.8(3) . .
B36A Co2 B25A B26A 87.9(3) . .
B35A Co2 B25A B26A 44.2(3) . .
C15B Co2 B25A B26A 115.4(3) . .
C13A Co2 B25A B26A -128.4(3) . .
C15A C14A B33A B29A -65.3(5) . .
B34A C14A B33A B29A 40.4(4) . .
B32A C14A B33A B29A -104.0(4) . .
Co2 C14A B33A B29A 10.0(6) . .
C15A C14A B33A B32A 38.7(4) . .
B34A C14A B33A B32A 144.4(4) . .
Co2 C14A B33A B32A 114.0(5) . .
C15A C14A B33A B34A -105.8(4) . .
B32A C14A B33A B34A -144.4(4) . .
Co2 C14A B33A B34A -30.4(4) . .
C15A C14A B33A B28 -3.6(5) . .
B34A C14A B33A B28 102.1(4) . .
B32A C14A B33A B28 -42.3(3) . .
Co2 C14A B33A B28 71.7(5) . .
C15A B32A B33A C14A -34.0(3) . .
B31A B32A B33A C14A -94.6(4) . .
B28 B32A B33A C14A -134.3(3) . .
C15A B32A B33A B29A 61.4(5) . .
C14A B32A B33A B29A 95.4(4) . .
B31A B32A B33A B29A 0.9(5) . .
B28 B32A B33A B29A -38.9(3) . .
C15A B32A B33A B34A -2.5(5) . .
C14A B32A B33A B34A 31.5(3) . .
B31A B32A B33A B34A -63.0(4) . .
B28 B32A B33A B34A -102.8(3) . .
C15A B32A B33A B28 100.3(4) . .
C14A B32A B33A B28 134.3(3) . .
B31A B32A B33A B28 39.8(3) . .
B32B B28 B33A C14A 31.2(4) . .
B31B B28 B33A C14A -24.4(5) . .
B33B B28 B33A C14A 65.5(6) . .
B29A B28 B33A C14A -95.3(4) . .
B30A B28 B33A C14A -54.3(4) . .
B29B B28 B33A C14A -113.9(5) . .
B30B B28 B33A C14A -81.5(4) . .
B31A B28 B33A C14A 4.9(4) . .
B32A B28 B33A C14A 40.9(3) . .
B32B B28 B33A B29A 126.5(3) . .
B31B B28 B33A B29A 70.9(3) . .
B33B B28 B33A B29A 160.8(6) . .
B30A B28 B33A B29A 41.1(3) . .
B29B B28 B33A B29A -18.6(3) . .
B30B B28 B33A B29A 13.9(3) . .
B31A B28 B33A B29A 100.2(3) . .
B32A B28 B33A B29A 136.2(3) . .
B32B B28 B33A B32A -9.7(3) . .
B31B B28 B33A B32A -65.3(3) . .
B33B B28 B33A B32A 24.6(5) . .
B29A B28 B33A B32A -136.2(3) . .
B30A B28 B33A B32A -95.1(3) . .
B29B B28 B33A B32A -154.8(4) . .
B30B B28 B33A B32A -122.3(3) . .
B31A B28 B33A B32A -36.0(3) . .
B32B B28 B33A B34A 92.7(4) . .
B31B B28 B33A B34A 37.2(5) . .
B33B B28 B33A B34A 127.0(7) . .
B29A B28 B33A B34A -33.8(3) . .
B30A B28 B33A B34A 7.3(4) . .
B29B B28 B33A B34A -52.3(4) . .
B30B B28 B33A B34A -19.9(4) . .
B31A B28 B33A B34A 66.4(4) . .
B32A B28 B33A B34A 102.4(4) . .
C8 B5 B4 B1 99.35(19) . .
B6 B5 B4 B1 36.90(17) . .
B9 B5 B4 B1 139.57(19) . .
C8 B5 B4 B3 61.3(2) . .
B6 B5 B4 B3 -1.1(2) . .
B1 B5 B4 B3 -38.00(16) . .
B9 B5 B4 B3 101.57(18) . .
C8 B5 B4 B9 -40.22(15) . .
B6 B5 B4 B9 -102.67(18) . .
B1 B5 B4 B9 -139.57(19) . .
C8 B5 B4 B8 -2.3(2) . .
B6 B5 B4 B8 -64.8(2) . .
B1 B5 B4 B8 -101.67(19) . .
B9 B5 B4 B8 37.91(16) . .
B3 B8 B4 B5 100.14(19) . .
B7 B8 B4 B5 62.2(2) . .
B9 B8 B4 B5 -37.71(16) . .
Co1 B8 B4 B5 -7.0(2) . .
B3 B8 B4 B1 36.17(16) . .
B7 B8 B4 B1 -1.8(2) . .
B9 B8 B4 B1 -101.68(18) . .
Co1 B8 B4 B1 -71.01(19) . .
B7 B8 B4 B3 -37.93(16) . .
B9 B8 B4 B3 -137.84(17) . .
Co1 B8 B4 B3 -107.17(16) . .
B3 B8 B4 B9 137.84(17) . .
B7 B8 B4 B9 99.91(17) . .
Co1 B8 B4 B9 30.67(14) . .
C8 C9 B2 B6 -39.15(17) . .
B7 C9 B2 B6 -143.87(18) . .
Co1 C9 B2 B6 -115.1(2) . .
C8 C9 B2 B3 64.1(2) . .
B7 C9 B2 B3 -40.60(16) . .
B6 C9 B2 B3 103.3(2) . .
Co1 C9 B2 B3 -11.9(3) . .
C8 C9 B2 B1 1.7(2) . .
B7 C9 B2 B1 -103.06(18) . .
B6 C9 B2 B1 40.81(16) . .
Co1 C9 B2 B1 -74.3(2) . .
C8 C9 B2 B7 104.72(18) . .
B6 C9 B2 B7 143.87(18) . .
Co1 C9 B2 B7 28.73(17) . .
C9 C8 B9 B4 63.5(2) . .
B5 C8 B9 B4 -40.26(16) . .
B6 C8 B9 B4 -5.0(2) . .
Co1 C8 B9 B4 114.40(14) . .
C9 C8 B9 B5 103.76(19) . .
B6 C8 B9 B5 35.26(18) . .
Co1 C8 B9 B5 154.66(15) . .
C9 C8 B9 B8 1.9(2) . .
B5 C8 B9 B8 -101.84(17) . .
B6 C8 B9 B8 -66.6(2) . .
Co1 C8 B9 B8 52.82(12) . .
C9 C8 B9 Co1 -50.89(13) . .
B5 C8 B9 Co1 -154.66(15) . .
B6 C8 B9 Co1 -119.40(18) . .
B5 B4 B9 C8 39.38(16) . .
B1 B4 B9 C8 2.9(2) . .
B3 B4 B9 C8 -61.1(2) . .
B8 B4 B9 C8 -98.94(17) . .
B1 B4 B9 B5 -36.49(18) . .
B3 B4 B9 B5 -100.49(19) . .
B8 B4 B9 B5 -138.32(18) . .
B5 B4 B9 B8 138.32(18) . .
B1 B4 B9 B8 101.83(19) . .
B3 B4 B9 B8 37.83(16) . .
B5 B4 B9 Co1 106.83(18) . .
B1 B4 B9 Co1 70.3(2) . .
B3 B4 B9 Co1 6.3(2) . .
B8 B4 B9 Co1 -31.48(14) . .
B6 B5 B9 C8 -32.61(17) . .
B4 B5 B9 C8 -133.01(18) . .
B1 B5 B9 C8 -96.5(2) . .
C8 B5 B9 B4 133.01(18) . .
B6 B5 B9 B4 100.4(2) . .
B1 B5 B9 B4 36.48(17) . .
C8 B5 B9 B8 96.03(18) . .
B6 B5 B9 B8 63.4(2) . .
B4 B5 B9 B8 -36.98(16) . .
B1 B5 B9 B8 -0.5(2) . .
C8 B5 B9 Co1 25.65(15) . .
B6 B5 B9 Co1 -7.0(2) . .
B4 B5 B9 Co1 -107.36(17) . .
B1 B5 B9 Co1 -70.9(2) . .
B3 B8 B9 C8 59.7(2) . .
B4 B8 B9 C8 96.98(17) . .
B7 B8 B9 C8 -3.16(19) . .
Co1 B8 B9 C8 -52.27(12) . .
B3 B8 B9 B4 -37.32(16) . .
B7 B8 B9 B4 -100.14(17) . .
Co1 B8 B9 B4 -149.25(14) . .
B3 B8 B9 B5 -0.4(2) . .
B4 B8 B9 B5 36.88(16) . .
B7 B8 B9 B5 -63.3(2) . .
Co1 B8 B9 B5 -112.38(16) . .
B3 B8 B9 Co1 111.93(15) . .
B4 B8 B9 Co1 149.25(14) . .
B7 B8 B9 Co1 49.11(12) . .
C10 Co1 B9 C8 -62.98(14) . .
C9 Co1 B9 C8 34.72(11) . .
B16 Co1 B9 C8 174.06(12) . .
B7 Co1 B9 C8 83.29(12) . .
B18 Co1 B9 C8 -97.12(12) . .
B17 Co1 B9 C8 -147.76(11) . .
B8 Co1 B9 C8 121.59(14) . .
C8 Co1 B9 B4 -91.77(18) . .
C10 Co1 B9 B4 -154.75(14) . .
C9 Co1 B9 B4 -57.06(16) . .
B16 Co1 B9 B4 82.28(18) . .
B7 Co1 B9 B4 -8.48(16) . .
B18 Co1 B9 B4 171.10(16) . .
B17 Co1 B9 B4 120.47(16) . .
B8 Co1 B9 B4 29.81(14) . .
C8 Co1 B9 B5 -23.98(14) . .
C10 Co1 B9 B5 -86.96(18) . .
C9 Co1 B9 B5 10.73(16) . .
B16 Co1 B9 B5 150.07(15) . .
B7 Co1 B9 B5 59.31(16) . .
B18 Co1 B9 B5 -121.11(16) . .
B17 Co1 B9 B5 -171.74(16) . .
B8 Co1 B9 B5 97.60(18) . .
C8 Co1 B9 B8 -121.59(14) . .
C10 Co1 B9 B8 175.43(11) . .
C9 Co1 B9 B8 -86.87(11) . .
B16 Co1 B9 B8 52.47(15) . .
B7 Co1 B9 B8 -38.30(11) . .
B18 Co1 B9 B8 141.29(11) . .
B17 Co1 B9 B8 90.66(11) . .
C11 B16 B13 B12 39.32(15) . .
B17 B16 B13 B12 138.11(17) . .
Co1 B16 B13 B12 106.83(18) . .
C11 B16 B13 B10 2.5(2) . .
B12 B16 B13 B10 -36.87(17) . .
B17 B16 B13 B10 101.24(19) . .
Co1 B16 B13 B10 70.0(2) . .
C11 B16 B13 B17 -98.79(17) . .
B12 B16 B13 B17 -138.11(17) . .
Co1 B16 B13 B17 -31.28(15) . .
C11 B16 B13 B14 -60.9(2) . .
B12 B16 B13 B14 -100.22(19) . .
B17 B16 B13 B14 37.89(17) . .
Co1 B16 B13 B14 6.6(2) . .
B14 B17 B13 B12 99.80(18) . .
B18 B17 B13 B12 62.4(2) . .
B16 B17 B13 B12 -37.94(16) . .
Co1 B17 B13 B12 -7.3(2) . .
B14 B17 B13 B16 137.74(18) . .
B18 B17 B13 B16 100.33(17) . .
Co1 B17 B13 B16 30.59(14) . .
B14 B17 B13 B10 36.25(16) . .
B18 B17 B13 B10 -1.2(2) . .
B16 B17 B13 B10 -101.48(18) . .
Co1 B17 B13 B10 -70.89(19) . .
B18 B17 B13 B14 -37.41(16) . .
B16 B17 B13 B14 -137.74(18) . .
Co1 B17 B13 B14 -107.14(17) . .
B20A B25A C13A C12A 68.0(5) . .
B24A B25A C13A C12A 107.2(4) . .
B26A B25A C13A C12A -1.3(5) . .
Co2 B25A C13A C12A -52.3(3) . .
B20A B25A C13A B23A -0.9(6) . .
B24A B25A C13A B23A 38.3(4) . .
B26A B25A C13A B23A -70.2(5) . .
Co2 B25A C13A B23A -121.2(4) . .
B20A B25A C13A B24A -39.2(4) . .
B26A B25A C13A B24A -108.5(4) . .
Co2 B25A C13A B24A -159.5(3) . .
B20A B25A C13A Co2 120.3(4) . .
B24A B25A C13A Co2 159.5(3) . .
B26A B25A C13A Co2 51.0(3) . .
C14A Co2 C13A B25A 143.5(3) . .
C15A Co2 C13A B25A 94.6(3) . .
C13B Co2 C13A B25A 32.8(5) . .
C12B Co2 C13A B25A -148.5(5) . .
B25B Co2 C13A B25A -7.4(2) . .
B34A Co2 C13A B25A -171.1(3) . .
B26B Co2 C13A B25A -57.7(3) . .
B27B Co2 C13A B25A -108.9(3) . .
B36A Co2 C13A B25A 49.6(3) . .
C15B Co2 C13A B25A 77.7(3) . .
C14A Co2 C13A C12A -88.7(3) . .
C15A Co2 C13A C12A -137.6(3) . .
C13B Co2 C13A C12A 160.6(6) . .
C12B Co2 C13A C12A -20.7(3) . .
B25B Co2 C13A C12A 120.4(3) . .
B34A Co2 C13A C12A -43.4(3) . .
B26B Co2 C13A C12A 70.1(3) . .
B27B Co2 C13A C12A 18.8(2) . .
B36A Co2 C13A C12A 177.4(2) . .
C15B Co2 C13A C12A -154.5(2) . .
C14A Co2 C13A B23A -114.6(4) . .
C15A Co2 C13A B23A -163.6(4) . .
C13B Co2 C13A B23A 134.6(7) . .
C12B Co2 C13A B23A -46.7(4) . .
B25B Co2 C13A B23A 94.4(4) . .
B34A Co2 C13A B23A -69.3(4) . .
B26B Co2 C13A B23A 44.1(4) . .
B27B Co2 C13A B23A -7.1(4) . .
B36A Co2 C13A B23A 151.4(4) . .
C15B Co2 C13A B23A 179.5(4) . .
C14A Co2 C13A B24A 166.3(4) . .
C15A Co2 C13A B24A 117.3(5) . .
C13B Co2 C13A B24A 55.5(6) . .
C12B Co2 C13A B24A -125.8(6) . .
B25B Co2 C13A B24A 15.3(4) . .
B34A Co2 C13A B24A -148.4(4) . .
B26B Co2 C13A B24A -35.0(5) . .
B27B Co2 C13A B24A -86.2(4) . .
B36A Co2 C13A B24A 72.3(5) . .
C15B Co2 C13A B24A 100.4(4) . .
C8 C9 B7 B3 -64.18(19) . .
B2 C9 B7 B3 40.17(16) . .
B6 C9 B7 B3 4.6(2) . .
Co1 C9 B7 B3 -114.51(14) . .
C8 C9 B7 B2 -104.35(19) . .
B6 C9 B7 B2 -35.56(18) . .
Co1 C9 B7 B2 -154.67(15) . .
C8 C9 B7 B8 -2.2(2) . .
B2 C9 B7 B8 102.15(18) . .
B6 C9 B7 B8 66.6(2) . .
Co1 C9 B7 B8 -52.53(12) . .
C8 C9 B7 Co1 50.33(13) . .
B2 C9 B7 Co1 154.67(15) . .
B6 C9 B7 Co1 119.11(17) . .
B6 B2 B7 C9 32.54(17) . .
B3 B2 B7 C9 133.25(18) . .
B1 B2 B7 C9 96.10(19) . .
C9 B2 B7 B3 -133.25(18) . .
B6 B2 B7 B3 -100.7(2) . .
B1 B2 B7 B3 -37.16(17) . .
C9 B2 B7 B8 -96.48(18) . .
B6 B2 B7 B8 -63.9(2) . .
B3 B2 B7 B8 36.77(16) . .
B1 B2 B7 B8 -0.4(2) . .
C9 B2 B7 Co1 -25.74(15) . .
B6 B2 B7 Co1 6.8(2) . .
B3 B2 B7 Co1 107.52(18) . .
B1 B2 B7 Co1 70.4(2) . .
B3 B8 B7 C9 -97.09(17) . .
B4 B8 B7 C9 -59.20(19) . .
B9 B8 B7 C9 3.26(19) . .
Co1 B8 B7 C9 52.02(12) . .
B4 B8 B7 B3 37.89(16) . .
B9 B8 B7 B3 100.35(17) . .
Co1 B8 B7 B3 149.11(15) . .
B3 B8 B7 B2 -36.58(16) . .
B4 B8 B7 B2 1.3(2) . .
B9 B8 B7 B2 63.8(2) . .
Co1 B8 B7 B2 112.53(16) . .
B3 B8 B7 Co1 -149.11(15) . .
B4 B8 B7 Co1 -111.22(15) . .
B9 B8 B7 Co1 -48.76(12) . .
C11 Co1 B7 C9 96.00(12) . .
C8 Co1 B7 C9 -34.50(12) . .
C10 Co1 B7 C9 61.51(15) . .
B9 Co1 B7 C9 -83.49(12) . .
B16 Co1 B7 C9 144.86(12) . .
B17 Co1 B7 C9 -176.79(12) . .
B8 Co1 B7 C9 -122.24(16) . .
C11 Co1 B7 B3 -171.87(16) . .
C8 Co1 B7 B3 57.64(16) . .
C10 Co1 B7 B3 153.64(14) . .
C9 Co1 B7 B3 92.14(18) . .
B9 Co1 B7 B3 8.65(16) . .
B16 Co1 B7 B3 -123.00(16) . .
B17 Co1 B7 B3 -84.65(19) . .
B8 Co1 B7 B3 -30.10(15) . .
C11 Co1 B7 B2 120.09(17) . .
C8 Co1 B7 B2 -10.41(17) . .
C10 Co1 B7 B2 85.60(19) . .
C9 Co1 B7 B2 24.09(15) . .
B9 Co1 B7 B2 -59.40(17) . .
B16 Co1 B7 B2 168.95(17) . .
B17 Co1 B7 B2 -152.70(15) . .
B8 Co1 B7 B2 -98.15(19) . .
C11 Co1 B7 B8 -141.76(11) . .
C8 Co1 B7 B8 87.74(12) . .
C10 Co1 B7 B8 -176.25(11) . .
C9 Co1 B7 B8 122.24(16) . .
B9 Co1 B7 B8 38.75(12) . .
B16 Co1 B7 B8 -92.90(12) . .
B17 Co1 B7 B8 -54.55(16) . .
B12 B13 B14 B15 -0.3(2) . .
B16 B13 B14 B15 63.7(2) . .
B10 B13 B14 B15 -37.70(16) . .
B17 B13 B14 B15 101.83(17) . .
B12 B13 B14 B10 37.41(16) . .
B16 B13 B14 B10 101.44(19) . .
B17 B13 B14 B10 139.53(17) . .
B12 B13 B14 B18 -64.2(2) . .
B16 B13 B14 B18 -0.2(2) . .
B10 B13 B14 B18 -101.60(19) . .
B17 B13 B14 B18 37.93(16) . .
B12 B13 B14 B17 -102.12(17) . .
B16 B13 B14 B17 -38.09(16) . .
B10 B13 B14 B17 -139.53(17) . .
B13 B17 B14 B15 -99.92(19) . .
B18 B17 B14 B15 37.84(17) . .
B16 B17 B14 B15 -62.5(2) . .
Co1 B17 B14 B15 6.7(2) . .
B13 B17 B14 B10 -36.38(16) . .
B18 B17 B14 B10 101.38(19) . .
B16 B17 B14 B10 1.0(2) . .
Co1 B17 B14 B10 70.2(2) . .
B13 B17 B14 B18 -137.76(18) . .
B16 B17 B14 B18 -100.33(18) . .
Co1 B17 B14 B18 -31.14(15) . .
B18 B17 B14 B13 137.76(18) . .
B16 B17 B14 B13 37.43(16) . .
Co1 B17 B14 B13 106.62(18) . .
C9 B2 B3 B4 -61.2(2) . .
B6 B2 B3 B4 1.0(2) . .
B1 B2 B3 B4 37.78(16) . .
B7 B2 B3 B4 -100.98(17) . .
C9 B2 B3 B7 39.82(16) . .
B6 B2 B3 B7 101.96(18) . .
B1 B2 B3 B7 138.76(18) . .
C9 B2 B3 B1 -98.94(19) . .
B6 B2 B3 B1 -36.81(16) . .
B7 B2 B3 B1 -138.76(18) . .
C9 B2 B3 B8 2.7(2) . .
B6 B2 B3 B8 64.8(2) . .
B1 B2 B3 B8 101.60(19) . .
B7 B2 B3 B8 -37.17(16) . .
B5 B4 B3 B2 0.1(2) . .
B1 B4 B3 B2 -37.86(16) . .
B9 B4 B3 B2 64.0(2) . .
B8 B4 B3 B2 102.18(18) . .
B5 B4 B3 B7 -63.7(2) . .
B1 B4 B3 B7 -101.68(18) . .
B9 B4 B3 B7 0.2(2) . .
B8 B4 B3 B7 38.36(15) . .
B5 B4 B3 B1 37.94(16) . .
B9 B4 B3 B1 101.86(18) . .
B8 B4 B3 B1 140.04(18) . .
B5 B4 B3 B8 -102.11(18) . .
B1 B4 B3 B8 -140.04(18) . .
B9 B4 B3 B8 -38.18(16) . .
C9 B7 B3 B2 -39.36(15) . .
B8 B7 B3 B2 -138.85(18) . .
Co1 B7 B3 B2 -107.12(18) . .
C9 B7 B3 B4 61.12(19) . .
B2 B7 B3 B4 100.48(19) . .
B8 B7 B3 B4 -38.36(16) . .
Co1 B7 B3 B4 -6.6(2) . .
C9 B7 B3 B1 -2.3(2) . .
B2 B7 B3 B1 37.08(17) . .
B8 B7 B3 B1 -101.76(18) . .
Co1 B7 B3 B1 -70.0(2) . .
C9 B7 B3 B8 99.49(17) . .
B2 B7 B3 B8 138.85(18) . .
Co1 B7 B3 B8 31.72(14) . .
B4 B8 B3 B2 -99.89(19) . .
B7 B8 B3 B2 37.25(17) . .
B9 B8 B3 B2 -62.7(2) . .
Co1 B8 B3 B2 6.0(2) . .
B7 B8 B3 B4 137.14(18) . .
B9 B8 B3 B4 37.23(16) . .
Co1 B8 B3 B4 105.92(17) . .
B4 B8 B3 B7 -137.14(18) . .
B9 B8 B3 B7 -99.91(18) . .
Co1 B8 B3 B7 -31.22(15) . .
B4 B8 B3 B1 -35.99(17) . .
B7 B8 B3 B1 101.15(19) . .
B9 B8 B3 B1 1.2(2) . .
Co1 B8 B3 B1 69.9(2) . .
C13A B25A B26A B21A 65.1(4) . .
B20A B25A B26A B21A -40.2(3) . .
B24A B25A B26A B21A -4.7(5) . .
Co2 B25A B26A B21A 116.0(3) . .
C13A B25A B26A B20A 105.3(4) . .
B24A B25A B26A B20A 35.5(4) . .
Co2 B25A B26A B20A 156.2(3) . .
C13A B25A B26A B27A 3.0(4) . .
B20A B25A B26A B27A -102.3(4) . .
B24A B25A B26A B27A -66.8(4) . .
Co2 B25A B26A B27A 53.9(2) . .
C13A B25A B26A Co2 -50.9(3) . .
B20A B25A B26A Co2 -156.2(3) . .
B24A B25A B26A Co2 -120.7(4) . .
C15A Co2 B26A B25A -61.0(3) . .
C13B Co2 B26A B25A 13.5(2) . .
C12B Co2 B26A B25A 57.4(3) . .
B25B Co2 B26A B25A -20.7(3) . .
B34A Co2 B26A B25A 171.5(2) . .
B26B Co2 B26A B25A 137.1(6) . .
B27B Co2 B26A B25A 105.3(3) . .
B36A Co2 B26A B25A -96.0(3) . .
B35A Co2 B26A B25A -147.8(3) . .
C15B Co2 B26A B25A -79.7(3) . .
C13A Co2 B26A B25A 33.5(3) . .
C15A Co2 B26A B21A -153.0(3) . .
C13B Co2 B26A B21A -78.5(4) . .
C12B Co2 B26A B21A -34.6(4) . .
B25B Co2 B26A B21A -112.7(5) . .
B34A Co2 B26A B21A 79.4(4) . .
B26B Co2 B26A B21A 45.0(5) . .
B27B Co2 B26A B21A 13.3(3) . .
B36A Co2 B26A B21A 172.0(4) . .
B35A Co2 B26A B21A 120.1(4) . .
C15B Co2 B26A B21A -171.8(3) . .
C13A Co2 B26A B21A -58.5(4) . .
C15A Co2 B26A B20A -83.7(4) . .
C13B Co2 B26A B20A -9.2(4) . .
C12B Co2 B26A B20A 34.7(4) . .
B25B Co2 B26A B20A -43.4(4) . .
B34A Co2 B26A B20A 148.7(3) . .
B26B Co2 B26A B20A 114.3(7) . .
B27B Co2 B26A B20A 82.6(4) . .
B36A Co2 B26A B20A -118.7(4) . .
B35A Co2 B26A B20A -170.6(4) . .
C15B Co2 B26A B20A -102.5(4) . .
C13A Co2 B26A B20A 10.7(4) . .
C15A Co2 B26A B27A 178.4(3) . .
C13B Co2 B26A B27A -107.1(3) . .
C12B Co2 B26A B27A -63.2(3) . .
B25B Co2 B26A B27A -141.3(4) . .
B34A Co2 B26A B27A 50.8(3) . .
B26B Co2 B26A B27A 16.5(5) . .
B27B Co2 B26A B27A -15.3(2) . .
B36A Co2 B26A B27A 143.4(3) . .
B35A Co2 B26A B27A 91.5(3) . .
C15B Co2 B26A B27A 159.6(2) . .
C13A Co2 B26A B27A -87.1(3) . .
B22B B21B B19 B24A 71.8(4) . .
B27B B21B B19 B24A 36.2(5) . .
B20B B21B B19 B24A -61.9(4) . .
B26B B21B B19 B24A -29.9(5) . .
Ag2B B21B B19 B24A 129.7(5) 3_655 .
B22B B21B B19 B23A 13.3(3) . .
B27B B21B B19 B23A -22.3(4) . .
B20B B21B B19 B23A -120.4(3) . .
B26B B21B B19 B23A -88.4(4) . .
Ag2B B21B B19 B23A 71.2(5) 3_655 .
B22B B21B B19 B20A 126.3(3) . .
B27B B21B B19 B20A 90.7(4) . .
B20B B21B B19 B20A -7.4(3) . .
B26B B21B B19 B20A 24.6(4) . .
Ag2B B21B B19 B20A -175.8(5) 3_655 .
B22B B21B B19 B20B 133.7(3) . .
B27B B21B B19 B20B 98.1(4) . .
B26B B21B B19 B20B 32.0(3) . .
Ag2B B21B B19 B20B -168.4(6) 3_655 .
B22B B21B B19 B22A -20.2(4) . .
B27B B21B B19 B22A -55.8(4) . .
B20B B21B B19 B22A -153.9(5) . .
B26B B21B B19 B22A -121.9(5) . .
Ag2B B21B B19 B22A 37.7(5) 3_655 .
B22B B21B B19 B21A 159.0(5) . .
B27B B21B B19 B21A 123.4(6) . .
B20B B21B B19 B21A 25.3(4) . .
B26B B21B B19 B21A 57.3(4) . .
Ag2B B21B B19 B21A -143.1(7) 3_655 .
B27B B21B B19 B22B -35.6(3) . .
B20B B21B B19 B22B -133.7(3) . .
B26B B21B B19 B22B -101.7(4) . .
Ag2B B21B B19 B22B 57.9(5) 3_655 .
B22B B21B B19 B24B 93.5(3) . .
B27B B21B B19 B24B 57.9(4) . .
B20B B21B B19 B24B -40.2(3) . .
B26B B21B B19 B24B -8.2(4) . .
Ag2B B21B B19 B24B 151.3(5) 3_655 .
B22B B21B B19 B23B 36.0(3) . .
B27B B21B B19 B23B 0.4(4) . .
B20B B21B B19 B23B -97.7(3) . .
B26B B21B B19 B23B -65.7(4) . .
Ag2B B21B B19 B23B 93.8(5) 3_655 .
B24B B20B B19 B24A -6.6(3) . .
B25B B20B B19 B24A 28.4(4) . .
B21B B20B B19 B24A 126.2(3) . .
B26B B20B B19 B24A 94.4(4) . .
B24B B20B B19 B23A -62.3(4) . .
B25B B20B B19 B23A -27.3(5) . .
B21B B20B B19 B23A 70.5(4) . .
B26B B20B B19 B23A 38.6(5) . .
B24B B20B B19 B21B -132.8(3) . .
B25B B20B B19 B21B -97.8(4) . .
B26B B20B B19 B21B -31.8(3) . .
B24B B20B B19 B20A 28.3(6) . .
B25B B20B B19 B20A 63.3(7) . .
B21B B20B B19 B20A 161.1(7) . .
B26B B20B B19 B20A 129.3(8) . .
B24B B20B B19 B22A -119.9(3) . .
B25B B20B B19 B22A -84.9(4) . .
B21B B20B B19 B22A 12.9(2) . .
B26B B20B B19 B22A -19.0(4) . .
B24B B20B B19 B21A -153.4(5) . .
B25B B20B B19 B21A -118.4(5) . .
B21B B20B B19 B21A -20.6(3) . .
B26B B20B B19 B21A -52.4(4) . .
B24B B20B B19 B22B -92.8(3) . .
B25B B20B B19 B22B -57.8(4) . .
B21B B20B B19 B22B 40.0(3) . .
B26B B20B B19 B22B 8.2(4) . .
B25B B20B B19 B24B 35.0(3) . .
B21B B20B B19 B24B 132.8(3) . .
B26B B20B B19 B24B 101.0(4) . .
B24B B20B B19 B23B -35.1(3) . .
B25B B20B B19 B23B -0.1(5) . .
B21B B20B B19 B23B 97.7(3) . .
B26B B20B B19 B23B 65.9(4) . .
C12B B22B B19 B24A -25.3(4) . .
B23B B22B B19 B24A 15.3(3) . .
B21B B22B B19 B24A -121.0(3) . .
B27B B22B B19 B24A -87.6(4) . .
C12B B22B B19 B23A -56.9(4) . .
B23B B22B B19 B23A -16.3(4) . .
B21B B22B B19 B23A -152.6(5) . .
B27B B22B B19 B23A -119.2(5) . .
C12B B22B B19 B21B 95.7(4) . .
B23B B22B B19 B21B 136.2(3) . .
B27B B22B B19 B21B 33.3(3) . .
C12B B22B B19 B20A 32.5(5) . .
B23B B22B B19 B20A 73.0(4) . .
B21B B22B B19 B20A -63.2(4) . .
B27B B22B B19 B20A -29.9(4) . .
C12B B22B B19 B20B 54.6(4) . .
B23B B22B B19 B20B 95.1(3) . .
B21B B22B B19 B20B -41.1(3) . .
B27B B22B B19 B20B -7.8(4) . .
C12B B22B B19 B22A 115.2(5) . .
B23B B22B B19 B22A 155.8(5) . .
B21B B22B B19 B22A 19.5(4) . .
B27B B22B B19 B22A 52.9(4) . .
C12B B22B B19 B21A 85.6(3) . .
B23B B22B B19 B21A 126.2(3) . .
B21B B22B B19 B21A -10.1(2) . .
B27B B22B B19 B21A 23.3(3) . .
C12B B22B B19 B24B -5.3(4) . .
B23B B22B B19 B24B 35.3(3) . .
B21B B22B B19 B24B -101.0(3) . .
B27B B22B B19 B24B -67.6(4) . .
C12B B22B B19 B23B -40.5(3) . .
B21B B22B B19 B23B -136.2(3) . .
B27B B22B B19 B23B -102.9(4) . .
C13B B24B B19 B24A 67.2(7) . .
B25B B24B B19 B24A 128.5(8) . .
B23B B24B B19 B24A 25.9(6) . .
B20B B24B B19 B24A 163.2(8) . .
C13B B24B B19 B23A 29.2(4) . .
B25B B24B B19 B23A 90.5(4) . .
B23B B24B B19 B23A -12.1(3) . .
B20B B24B B19 B23A 125.2(3) . .
C13B B24B B19 B21B -54.3(4) . .
B25B B24B B19 B21B 7.0(4) . .
B23B B24B B19 B21B -95.7(3) . .
B20B B24B B19 B21B 41.6(3) . .
C13B B24B B19 B20A -113.3(5) . .
B25B B24B B19 B20A -51.9(4) . .
B23B B24B B19 B20A -154.6(5) . .
B20B B24B B19 B20A -17.3(4) . .
C13B B24B B19 B20B -96.0(4) . .
B25B B24B B19 B20B -34.7(3) . .
B23B B24B B19 B20B -137.3(4) . .
C13B B24B B19 B22A -23.7(5) . .
B25B B24B B19 B22A 37.6(5) . .
B23B B24B B19 B22A -65.0(3) . .
B20B B24B B19 B22A 72.3(3) . .
C13B B24B B19 B21A -80.6(4) . .
B25B B24B B19 B21A -19.3(4) . .
B23B B24B B19 B21A -121.9(3) . .
B20B B24B B19 B21A 15.3(3) . .
C13B B24B B19 B22B 6.0(4) . .
B25B B24B B19 B22B 67.3(4) . .
B23B B24B B19 B22B -35.3(3) . .
B20B B24B B19 B22B 102.0(3) . .
C13B B24B B19 B23B 41.3(3) . .
B25B B24B B19 B23B 102.6(4) . .
B20B B24B B19 B23B 137.3(4) . .
C12B B23B B19 B24A -112.9(5) . .
C13B B23B B19 B24A -55.7(4) . .
B22B B23B B19 B24A -153.4(5) . .
B24B B23B B19 B24A -16.8(4) . .
C12B B23B B19 B23A 57.8(5) . .
C13B B23B B19 B23A 115.0(6) . .
B22B B23B B19 B23A 17.3(4) . .
B24B B23B B19 B23A 153.8(6) . .
C12B B23B B19 B21B 3.1(4) . .
C13B B23B B19 B21B 60.4(4) . .
B22B B23B B19 B21B -37.4(3) . .
B24B B23B B19 B21B 99.2(3) . .
C12B B23B B19 B20A -80.4(4) . .
C13B B23B B19 B20A -23.2(4) . .
B22B B23B B19 B20A -120.9(3) . .
B24B B23B B19 B20A 15.7(3) . .
C12B B23B B19 B20B -59.8(4) . .
C13B B23B B19 B20B -2.5(4) . .
B22B B23B B19 B20B -100.3(3) . .
B24B B23B B19 B20B 36.3(3) . .
C12B B23B B19 B22A 28.1(3) . .
C13B B23B B19 B22A 85.3(4) . .
B22B B23B B19 B22A -12.4(3) . .
B24B B23B B19 B22A 124.2(3) . .
C12B B23B B19 B21A -24.1(4) . .
C13B B23B B19 B21A 33.2(4) . .
B22B B23B B19 B21A -64.6(3) . .
B24B B23B B19 B21A 72.0(3) . .
C12B B23B B19 B22B 40.5(3) . .
C13B B23B B19 B22B 97.7(4) . .
B24B B23B B19 B22B 136.6(3) . .
C12B B23B B19 B24B -96.1(4) . .
C13B B23B B19 B24B -38.8(3) . .
B22B B23B B19 B24B -136.6(3) . .
C14A C15A B36A B30A -64.8(4) . .
B31A C15A B36A B30A 39.7(3) . .
B32A C15A B36A B30A 4.2(5) . .
Co2 C15A B36A B30A -114.0(3) . .
C14A C15A B36A B31A -104.5(4) . .
B32A C15A B36A B31A -35.6(4) . .
Co2 C15A B36A B31A -153.7(3) . .
C14A C15A B36A B35A -1.5(4) . .
B31A C15A B36A B35A 103.0(4) . .
B32A C15A B36A B35A 67.5(4) . .
Co2 C15A B36A B35A -50.7(2) . .
C14A C15A B36A Co2 49.2(3) . .
B31A C15A B36A Co2 153.7(3) . .
B32A C15A B36A Co2 118.1(4) . .
C14A Co2 B36A C15A -35.3(2) . .
C13B Co2 B36A C15A 72.2(3) . .
C12B Co2 B36A C15A 48.5(5) . .
B25B Co2 B36A C15A 114.9(3) . .
B34A Co2 B36A C15A -85.2(3) . .
B26B Co2 B36A C15A 164.0(3) . .
B27B Co2 B36A C15A -164.3(4) . .
B35A Co2 B36A C15A -124.0(3) . .
C15B Co2 B36A C15A -1.4(3) . .
C13A Co2 B36A C15A 66.1(3) . .
C14A Co2 B36A B30A 57.1(3) . .
C15A Co2 B36A B30A 92.3(4) . .
C13B Co2 B36A B30A 164.6(3) . .
C12B Co2 B36A B30A 140.9(4) . .
B25B Co2 B36A B30A -152.8(4) . .
B34A Co2 B36A B30A 7.2(4) . .
B26B Co2 B36A B30A -103.6(4) . .
B27B Co2 B36A B30A -71.9(5) . .
B35A Co2 B36A B30A -31.7(3) . .
C15B Co2 B36A B30A 91.0(5) . .
C13A Co2 B36A B30A 158.4(3) . .
C14A Co2 B36A B31A -10.3(4) . .
C15A Co2 B36A B31A 25.0(3) . .
C13B Co2 B36A B31A 97.2(4) . .
C12B Co2 B36A B31A 73.5(5) . .
B25B Co2 B36A B31A 139.8(4) . .
B34A Co2 B36A B31A -60.2(4) . .
B26B Co2 B36A B31A -171.0(3) . .
B27B Co2 B36A B31A -139.3(4) . .
B35A Co2 B36A B31A -99.1(4) . .
C15B Co2 B36A B31A 23.6(3) . .
C13A Co2 B36A B31A 91.0(4) . .
C14A Co2 B36A B35A 88.8(2) . .
C15A Co2 B36A B35A 124.0(3) . .
C13B Co2 B36A B35A -163.7(2) . .
C12B Co2 B36A B35A 172.5(4) . .
B25B Co2 B36A B35A -121.1(3) . .
B34A Co2 B36A B35A 38.9(3) . .
B26B Co2 B36A B35A -71.9(3) . .
B27B Co2 B36A B35A -40.2(5) . .
C15B Co2 B36A B35A 122.7(4) . .
C13A Co2 B36A B35A -169.9(2) . .
C10 C11 B12 B11 38.94(17) . .
B16 C11 B12 B11 143.61(18) . .
Co1 C11 B12 B11 115.24(18) . .
C10 C11 B12 B10 -1.9(2) . .
B16 C11 B12 B10 102.78(19) . .
B11 C11 B12 B10 -40.83(17) . .
Co1 C11 B12 B10 74.4(2) . .
C10 C11 B12 B13 -64.2(2) . .
B16 C11 B12 B13 40.48(15) . .
B11 C11 B12 B13 -103.13(18) . .
Co1 C11 B12 B13 12.1(2) . .
C10 C11 B12 B16 -104.67(18) . .
B11 C11 B12 B16 -143.61(18) . .
Co1 C11 B12 B16 -28.37(16) . .
B16 B13 B12 C11 -39.90(15) . .
B10 B13 B12 C11 99.01(17) . .
B17 B13 B12 C11 -2.0(2) . .
B14 B13 B12 C11 61.64(19) . .
B16 B13 B12 B11 -102.31(18) . .
B10 B13 B12 B11 36.60(16) . .
B17 B13 B12 B11 -64.4(2) . .
B14 B13 B12 B11 -0.8(2) . .
B16 B13 B12 B10 -138.91(18) . .
B17 B13 B12 B10 -100.98(18) . .
B14 B13 B12 B10 -37.37(15) . .
B10 B13 B12 B16 138.91(18) . .
B17 B13 B12 B16 37.92(16) . .
B14 B13 B12 B16 101.54(18) . .
B13 B16 B12 C11 133.14(17) . .
B17 B16 B12 C11 95.85(17) . .
Co1 B16 B12 C11 25.29(14) . .
C11 B16 B12 B11 -32.95(16) . .
B13 B16 B12 B11 100.19(19) . .
B17 B16 B12 B11 62.9(2) . .
Co1 B16 B12 B11 -7.7(2) . .
C11 B16 B12 B10 -96.22(18) . .
B13 B16 B12 B10 36.92(16) . .
B17 B16 B12 B10 -0.4(2) . .
Co1 B16 B12 B10 -70.9(2) . .
C11 B16 B12 B13 -133.14(17) . .
B17 B16 B12 B13 -37.29(16) . .
Co1 B16 B12 B13 -107.85(17) . .
C11 C10 B15 B11 -39.06(17) . .
B18 C10 B15 B11 -143.99(18) . .
Co1 C10 B15 B11 -114.77(19) . .
C11 C10 B15 B10 2.0(2) . .
B18 C10 B15 B10 -102.91(19) . .
B11 C10 B15 B10 41.08(17) . .
Co1 C10 B15 B10 -73.7(2) . .
C11 C10 B15 B14 64.5(2) . .
B18 C10 B15 B14 -40.46(16) . .
B11 C10 B15 B14 103.53(19) . .
Co1 C10 B15 B14 -11.2(2) . .
C11 C10 B15 B18 104.94(18) . .
B11 C10 B15 B18 143.99(18) . .
Co1 C10 B15 B18 29.22(16) . .
B10 B14 B15 C10 -99.22(18) . .
B18 B14 B15 C10 39.71(15) . .
B13 B14 B15 C10 -61.4(2) . .
B17 B14 B15 C10 1.9(2) . .
B10 B14 B15 B11 -36.52(16) . .
B18 B14 B15 B11 102.42(18) . .
B13 B14 B15 B11 1.3(2) . .
B17 B14 B15 B11 64.6(2) . .
B18 B14 B15 B10 138.94(17) . .
B13 B14 B15 B10 37.78(15) . .
B17 B14 B15 B10 101.14(19) . .
B10 B14 B15 B18 -138.94(17) . .
B13 B14 B15 B18 -101.16(17) . .
B17 B14 B15 B18 -37.80(17) . .
C8 B5 B1 B6 40.66(16) . .
B4 B5 B1 B6 138.82(18) . .
B9 B5 B1 B6 102.32(19) . .
C8 B5 B1 B4 -98.17(18) . .
B6 B5 B1 B4 -138.82(18) . .
B9 B5 B1 B4 -36.50(17) . .
C8 B5 B1 B2 2.4(2) . .
B6 B5 B1 B2 -38.30(17) . .
B4 B5 B1 B2 100.52(18) . .
B9 B5 B1 B2 64.0(2) . .
C8 B5 B1 B3 -60.4(2) . .
B6 B5 B1 B3 -101.06(19) . .
B4 B5 B1 B3 37.76(17) . .
B9 B5 B1 B3 1.3(2) . .
B5 B4 B1 B6 -36.72(18) . .
B3 B4 B1 B6 100.8(2) . .
B9 B4 B1 B6 -0.1(2) . .
B8 B4 B1 B6 64.7(2) . .
B3 B4 B1 B5 137.53(18) . .
B9 B4 B1 B5 36.63(17) . .
B8 B4 B1 B5 101.44(18) . .
B5 B4 B1 B2 -99.91(19) . .
B3 B4 B1 B2 37.63(17) . .
B9 B4 B1 B2 -63.3(2) . .
B8 B4 B1 B2 1.5(2) . .
B5 B4 B1 B3 -137.53(18) . .
B9 B4 B1 B3 -100.91(18) . .
B8 B4 B1 B3 -36.09(16) . .
C9 B2 B1 B6 -40.67(15) . .
B3 B2 B1 B6 -138.87(17) . .
B7 B2 B1 B6 -101.83(19) . .
C9 B2 B1 B5 -2.4(2) . .
B6 B2 B1 B5 38.24(16) . .
B3 B2 B1 B5 -100.64(18) . .
B7 B2 B1 B5 -63.6(2) . .
C9 B2 B1 B4 60.5(2) . .
B6 B2 B1 B4 101.13(19) . .
B3 B2 B1 B4 -37.74(16) . .
B7 B2 B1 B4 -0.7(2) . .
C9 B2 B1 B3 98.20(17) . .
B6 B2 B1 B3 138.87(17) . .
B7 B2 B1 B3 37.04(16) . .
B2 B3 B1 B6 36.75(17) . .
B4 B3 B1 B6 -100.77(19) . .
B7 B3 B1 B6 -0.5(2) . .
B8 B3 B1 B6 -64.6(2) . .
B2 B3 B1 B5 99.81(19) . .
B4 B3 B1 B5 -37.71(17) . .
B7 B3 B1 B5 62.5(2) . .
B8 B3 B1 B5 -1.5(2) . .
B2 B3 B1 B4 137.52(17) . .
B7 B3 B1 B4 100.25(17) . .
B8 B3 B1 B4 36.16(16) . .
B4 B3 B1 B2 -137.52(17) . .
B7 B3 B1 B2 -37.27(16) . .
B8 B3 B1 B2 -101.36(19) . .
C10 B15 B10 B11 -41.18(16) . .
B14 B15 B10 B11 -139.29(17) . .
B18 B15 B10 B11 -102.42(19) . .
C10 B15 B10 B12 -3.1(2) . .
B11 B15 B10 B12 38.08(17) . .
B14 B15 B10 B12 -101.21(19) . .
B18 B15 B10 B12 -64.3(2) . .
C10 B15 B10 B14 98.11(18) . .
B11 B15 B10 B14 139.29(17) . .
B18 B15 B10 B14 36.87(16) . .
C10 B15 B10 B13 60.2(2) . .
B11 B15 B10 B13 101.33(19) . .
B14 B15 B10 B13 -37.95(16) . .
B18 B15 B10 B13 -1.1(2) . .
C11 B12 B10 B11 40.99(17) . .
B13 B12 B10 B11 138.91(18) . .
B16 B12 B10 B11 102.19(19) . .
C11 B12 B10 B15 3.0(2) . .
B11 B12 B10 B15 -37.95(17) . .
B13 B12 B10 B15 100.96(19) . .
B16 B12 B10 B15 64.2(2) . .
C11 B12 B10 B14 -60.2(2) . .
B11 B12 B10 B14 -101.17(19) . .
B13 B12 B10 B14 37.73(16) . .
B16 B12 B10 B14 1.0(2) . .
C11 B12 B10 B13 -97.91(18) . .
B11 B12 B10 B13 -138.91(18) . .
B16 B12 B10 B13 -36.71(16) . .
B15 B14 B10 B11 36.42(16) . .
B18 B14 B10 B11 -0.7(2) . .
B13 B14 B10 B11 -101.18(18) . .
B17 B14 B10 B11 -64.9(2) . .
B18 B14 B10 B15 -37.13(16) . .
B13 B14 B10 B15 -137.60(17) . .
B17 B14 B10 B15 -101.27(18) . .
B15 B14 B10 B12 99.99(18) . .
B18 B14 B10 B12 62.9(2) . .
B13 B14 B10 B12 -37.61(16) . .
B17 B14 B10 B12 -1.3(2) . .
B15 B14 B10 B13 137.60(17) . .
B18 B14 B10 B13 100.47(17) . .
B17 B14 B10 B13 36.33(16) . .
B12 B13 B10 B11 -36.89(17) . .
B16 B13 B10 B11 0.3(2) . .
B17 B13 B10 B11 64.6(2) . .
B14 B13 B10 B11 101.03(19) . .
B12 B13 B10 B15 -100.12(19) . .
B16 B13 B10 B15 -62.9(2) . .
B17 B13 B10 B15 1.4(2) . .
B14 B13 B10 B15 37.80(16) . .
B16 B13 B10 B12 37.20(17) . .
B17 B13 B10 B12 101.51(18) . .
B14 B13 B10 B12 137.92(17) . .
B12 B13 B10 B14 -137.92(17) . .
B16 B13 B10 B14 -100.72(18) . .
B17 B13 B10 B14 -36.41(16) . .
C14A B33A B29A B28 103.5(4) . .
B32A B33A B29A B28 40.7(3) . .
B34A B33A B29A B28 142.9(3) . .
C14A B33A B29A B34A -39.3(3) . .
B32A B33A B29A B34A -102.1(4) . .
B28 B33A B29A B34A -142.9(3) . .
C14A B33A B29A B35A -1.2(5) . .
B32A B33A B29A B35A -64.0(4) . .
B34A B33A B29A B35A 38.1(3) . .
B28 B33A B29A B35A -104.7(4) . .
C14A B33A B29A B30A 62.6(4) . .
B32A B33A B29A B30A -0.2(4) . .
B34A B33A B29A B30A 101.9(4) . .
B28 B33A B29A B30A -41.0(3) . .
B32B B28 B29A B33A -62.5(4) . .
B31B B28 B29A B33A -120.9(3) . .
B33B B28 B29A B33A -8.0(3) . .
B30A B28 B29A B33A -133.8(3) . .
B29B B28 B29A B33A 24.3(5) . .
B30B B28 B29A B33A -154.1(5) . .
B31A B28 B29A B33A -95.1(3) . .
B32A B28 B29A B33A -36.8(3) . .
B32B B28 B29A B34A -27.5(5) . .
B31B B28 B29A B34A -85.9(4) . .
B33B B28 B29A B34A 27.1(4) . .
B30A B28 B29A B34A -98.7(4) . .
B29B B28 B29A B34A 59.3(5) . .
B30B B28 B29A B34A -119.0(5) . .
B33A B28 B29A B34A 35.1(3) . .
B31A B28 B29A B34A -60.1(4) . .
B32A B28 B29A B34A -1.7(4) . .
B32B B28 B29A B35A 38.6(5) . .
B31B B28 B29A B35A -19.8(4) . .
B33B B28 B29A B35A 93.2(4) . .
B30A B28 B29A B35A -32.6(3) . .
B29B B28 B29A B35A 125.4(6) . .
B30B B28 B29A B35A -52.9(4) . .
B33A B28 B29A B35A 101.2(4) . .
B31A B28 B29A B35A 6.0(4) . .
B32A B28 B29A B35A 64.4(4) . .
B32B B28 B29A B30A 71.2(4) . .
B31B B28 B29A B30A 12.8(3) . .
B33B B28 B29A B30A 125.8(3) . .
B29B B28 B29A B30A 158.1(6) . .
B30B B28 B29A B30A -20.3(4) . .
B33A B28 B29A B30A 133.8(3) . .
B31A B28 B29A B30A 38.7(3) . .
B32A B28 B29A B30A 97.0(3) . .
C11 C10 B18 B14 -63.83(19) . .
B15 C10 B18 B14 40.04(15) . .
B11 C10 B18 B14 4.9(2) . .
Co1 C10 B18 B14 -114.36(15) . .
C11 C10 B18 B15 -103.87(18) . .
B11 C10 B18 B15 -35.15(17) . .
Co1 C10 B18 B15 -154.40(14) . .
C11 C10 B18 B17 -1.8(2) . .
B15 C10 B18 B17 102.03(17) . .
B11 C10 B18 B17 66.9(2) . .
Co1 C10 B18 B17 -52.37(12) . .
C11 C10 B18 Co1 50.53(13) . .
B15 C10 B18 Co1 154.40(14) . .
B11 C10 B18 Co1 119.25(16) . .
B15 B14 B18 C10 -39.18(15) . .
B10 B14 B18 C10 -2.3(2) . .
B13 B14 B18 C10 61.2(2) . .
B17 B14 B18 C10 98.94(17) . .
B10 B14 B18 B15 36.84(16) . .
B13 B14 B18 B15 100.42(19) . .
B17 B14 B18 B15 138.12(18) . .
B15 B14 B18 B17 -138.12(18) . .
B10 B14 B18 B17 -101.28(18) . .
B13 B14 B18 B17 -37.70(17) . .
B15 B14 B18 Co1 -106.69(18) . .
B10 B14 B18 Co1 -69.8(2) . .
B13 B14 B18 Co1 -6.3(2) . .
B17 B14 B18 Co1 31.43(16) . .
B11 B15 B18 C10 32.73(16) . .
B10 B15 B18 C10 96.43(19) . .
B14 B15 B18 C10 133.41(17) . .
C10 B15 B18 B14 -133.41(17) . .
B11 B15 B18 B14 -100.68(19) . .
B10 B15 B18 B14 -36.98(17) . .
C10 B15 B18 B17 -96.06(17) . .
B11 B15 B18 B17 -63.3(2) . .
B10 B15 B18 B17 0.4(2) . .
B14 B15 B18 B17 37.35(16) . .
C10 B15 B18 Co1 -25.86(14) . .
B11 B15 B18 Co1 6.9(2) . .
B10 B15 B18 Co1 70.6(2) . .
B14 B15 B18 Co1 107.55(17) . .
B13 B17 B18 C10 -59.76(19) . .
B14 B17 B18 C10 -97.37(17) . .
B16 B17 B18 C10 3.0(2) . .
Co1 B17 B18 C10 51.91(12) . .
B13 B17 B18 B14 37.60(16) . .
B16 B17 B18 B14 100.35(18) . .
Co1 B17 B18 B14 149.28(15) . .
B13 B17 B18 B15 0.5(2) . .
B14 B17 B18 B15 -37.12(16) . .
B16 B17 B18 B15 63.2(2) . .
Co1 B17 B18 B15 112.16(16) . .
B13 B17 B18 Co1 -111.67(15) . .
B14 B17 B18 Co1 -149.28(15) . .
B16 B17 B18 Co1 -48.92(12) . .
C11 Co1 B18 C10 -34.75(11) . .
C8 Co1 B18 C10 95.72(12) . .
C9 Co1 B18 C10 61.22(16) . .
B9 Co1 B18 C10 144.70(12) . .
B16 Co1 B18 C10 -83.66(12) . .
B17 Co1 B18 C10 -122.01(16) . .
B8 Co1 B18 C10 -176.29(11) . .
C11 Co1 B18 B14 57.33(17) . .
C8 Co1 B18 B14 -172.19(17) . .
C10 Co1 B18 B14 92.08(19) . .
C9 Co1 B18 B14 153.30(15) . .
B9 Co1 B18 B14 -123.21(17) . .
B16 Co1 B18 B14 8.43(17) . .
B17 Co1 B18 B14 -29.93(16) . .
B8 Co1 B18 B14 -84.2(2) . .
C11 Co1 B18 B15 -10.53(16) . .
C8 Co1 B18 B15 119.94(16) . .
C10 Co1 B18 B15 24.22(14) . .
C9 Co1 B18 B15 85.44(19) . .
B9 Co1 B18 B15 168.92(17) . .
B16 Co1 B18 B15 -59.44(17) . .
B17 Co1 B18 B15 -97.79(19) . .
B8 Co1 B18 B15 -152.07(15) . .
C11 Co1 B18 B17 87.26(12) . .
C8 Co1 B18 B17 -142.26(12) . .
C10 Co1 B18 B17 122.01(16) . .
C9 Co1 B18 B17 -176.77(12) . .
B9 Co1 B18 B17 -93.29(12) . .
B16 Co1 B18 B17 38.36(13) . .
B8 Co1 B18 B17 -54.28(16) . .
B15 C10 B11 C11 -138.49(18) . .
B18 C10 B11 C11 -102.72(18) . .
Co1 C10 B11 C11 -23.33(16) . .
C11 C10 B11 B15 138.49(18) . .
B18 C10 B11 B15 35.77(17) . .
Co1 C10 B11 B15 115.15(19) . .
C11 C10 B11 B10 97.36(18) . .
B15 C10 B11 B10 -41.12(16) . .
B18 C10 B11 B10 -5.4(2) . .
Co1 C10 B11 B10 74.0(2) . .
C11 C10 B11 B12 35.08(15) . .
B15 C10 B11 B12 -103.40(19) . .
B18 C10 B11 B12 -67.6(2) . .
Co1 C10 B11 B12 11.7(2) . .
B12 C11 B11 C10 138.59(18) . .
B16 C11 B11 C10 102.40(19) . .
Co1 C11 B11 C10 23.48(16) . .
C10 C11 B11 B15 -35.23(15) . .
B12 C11 B11 B15 103.35(19) . .
B16 C11 B11 B15 67.2(2) . .
Co1 C11 B11 B15 -11.7(2) . .
C10 C11 B11 B10 -97.50(19) . .
B12 C11 B11 B10 41.08(17) . .
B16 C11 B11 B10 4.9(2) . .
Co1 C11 B11 B10 -74.0(2) . .
C10 C11 B11 B12 -138.59(18) . .
B16 C11 B11 B12 -36.18(18) . .
Co1 C11 B11 B12 -115.10(19) . .
B10 B15 B11 C10 -132.72(18) . .
B14 B15 B11 C10 -96.03(17) . .
B18 B15 B11 C10 -32.15(16) . .
C10 B15 B11 C11 34.22(14) . .
B10 B15 B11 C11 -98.50(18) . .
B14 B15 B11 C11 -61.8(2) . .
B18 B15 B11 C11 2.1(2) . .
C10 B15 B11 B10 132.72(18) . .
B14 B15 B11 B10 36.69(16) . .
B18 B15 B11 B10 100.57(19) . .
C10 B15 B11 B12 94.29(18) . .
B10 B15 B11 B12 -38.43(16) . .
B14 B15 B11 B12 -1.7(2) . .
B18 B15 B11 B12 62.1(2) . .
B15 B10 B11 C10 39.89(15) . .
B12 B10 B11 C10 -97.31(18) . .
B14 B10 B11 C10 3.4(2) . .
B13 B10 B11 C10 -60.5(2) . .
B15 B10 B11 C11 97.43(18) . .
B12 B10 B11 C11 -39.77(16) . .
B14 B10 B11 C11 60.9(2) . .
B13 B10 B11 C11 -2.9(2) . .
B12 B10 B11 B15 -137.20(18) . .
B14 B10 B11 B15 -36.48(16) . .
B13 B10 B11 B15 -100.34(19) . .
B15 B10 B11 B12 137.20(18) . .
B14 B10 B11 B12 100.72(19) . .
B13 B10 B11 B12 36.86(17) . .
C11 B12 B11 C10 -34.14(15) . .
B10 B12 B11 C10 98.63(19) . .
B13 B12 B11 C10 61.7(2) . .
B16 B12 B11 C10 -1.7(2) . .
B10 B12 B11 C11 132.76(19) . .
B13 B12 B11 C11 95.88(18) . .
B16 B12 B11 C11 32.45(16) . .
C11 B12 B11 B15 -94.33(18) . .
B10 B12 B11 B15 38.43(16) . .
B13 B12 B11 B15 1.5(2) . .
B16 B12 B11 B15 -61.9(2) . .
C11 B12 B11 B10 -132.76(19) . .
B13 B12 B11 B10 -36.88(16) . .
B16 B12 B11 B10 -100.32(19) . .
B2 C9 B6 C8 -138.54(18) . .
B7 C9 B6 C8 -102.59(19) . .
Co1 C9 B6 C8 -23.46(16) . .
C8 C9 B6 B5 35.49(16) . .
B2 C9 B6 B5 -103.05(19) . .
B7 C9 B6 B5 -67.1(2) . .
Co1 C9 B6 B5 12.0(2) . .
C8 C9 B6 B1 97.64(18) . .
B2 C9 B6 B1 -40.90(17) . .
B7 C9 B6 B1 -4.9(2) . .
Co1 C9 B6 B1 74.2(2) . .
C8 C9 B6 B2 138.54(18) . .
B7 C9 B6 B2 35.95(18) . .
Co1 C9 B6 B2 115.09(19) . .
B5 C8 B6 C9 138.07(18) . .
B9 C8 B6 C9 102.39(19) . .
Co1 C8 B6 C9 23.64(16) . .
C9 C8 B6 B5 -138.07(18) . .
B9 C8 B6 B5 -35.68(18) . .
Co1 C8 B6 B5 -114.43(19) . .
C9 C8 B6 B1 -97.39(19) . .
B5 C8 B6 B1 40.68(17) . .
B9 C8 B6 B1 5.0(2) . .
Co1 C8 B6 B1 -73.8(2) . .
C9 C8 B6 B2 -35.18(16) . .
B5 C8 B6 B2 102.89(19) . .
B9 C8 B6 B2 67.2(2) . .
Co1 C8 B6 B2 -11.5(2) . .
C8 B5 B6 C9 -34.50(15) . .
B4 B5 B6 C9 61.8(2) . .
B1 B5 B6 C9 98.77(18) . .
B9 B5 B6 C9 -2.2(2) . .
B4 B5 B6 C8 96.29(18) . .
B1 B5 B6 C8 133.27(18) . .
B9 B5 B6 C8 32.25(16) . .
C8 B5 B6 B1 -133.27(18) . .
B4 B5 B6 B1 -36.98(16) . .
B9 B5 B6 B1 -101.02(19) . .
C8 B5 B6 B2 -94.59(18) . .
B4 B5 B6 B2 1.7(2) . .
B1 B5 B6 B2 38.68(16) . .
B9 B5 B6 B2 -62.3(2) . .
B5 B1 B6 C9 -97.04(18) . .
B4 B1 B6 C9 -60.3(2) . .
B2 B1 B6 C9 39.70(15) . .
B3 B1 B6 C9 3.1(2) . .
B5 B1 B6 C8 -39.47(16) . .
B4 B1 B6 C8 -2.7(2) . .
B2 B1 B6 C8 97.27(18) . .
B3 B1 B6 C8 60.6(2) . .
B4 B1 B6 B5 36.75(17) . .
B2 B1 B6 B5 136.74(17) . .
B3 B1 B6 B5 100.09(19) . .
B5 B1 B6 B2 -136.74(17) . .
B4 B1 B6 B2 -99.99(19) . .
B3 B1 B6 B2 -36.65(16) . .
B3 B2 B6 C9 -95.94(17) . .
B1 B2 B6 C9 -132.96(17) . .
B7 B2 B6 C9 -32.15(16) . .
C9 B2 B6 C8 34.17(15) . .
B3 B2 B6 C8 -61.8(2) . .
B1 B2 B6 C8 -98.79(18) . .
B7 B2 B6 C8 2.0(2) . .
C9 B2 B6 B5 94.28(18) . .
B3 B2 B6 B5 -1.7(2) . .
B1 B2 B6 B5 -38.68(16) . .
B7 B2 B6 B5 62.1(2) . .
C9 B2 B6 B1 132.96(17) . .
B3 B2 B6 B1 37.03(16) . .
B7 B2 B6 B1 100.81(19) . .
C15A B36A B30A B31A -39.3(3) . .
B35A B36A B30A B31A -139.0(4) . .
Co2 B36A B30A B31A -106.2(4) . .
C15A B36A B30A B28 -0.8(5) . .
B31A B36A B30A B28 38.5(3) . .
B35A B36A B30A B28 -100.5(4) . .
Co2 B36A B30A B28 -67.7(4) . .
C15A B36A B30A B35A 99.6(3) . .
B31A B36A B30A B35A 139.0(3) . .
Co2 B36A B30A B35A 32.8(3) . .
C15A B36A B30A B29A 61.6(4) . .
B31A B36A B30A B29A 101.0(4) . .
B35A B36A B30A B29A -38.0(3) . .
Co2 B36A B30A B29A -5.2(5) . .
B32B B28 B30A B31A 12.6(3) . .
B31B B28 B30A B31A -19.0(4) . .
B33B B28 B30A B31A 70.4(4) . .
B29A B28 B30A B31A 134.2(3) . .
B29B B28 B30A B31A 124.4(3) . .
B30B B28 B30A B31A 155.6(5) . .
B33A B28 B30A B31A 94.2(3) . .
B32A B28 B30A B31A 35.2(3) . .
B32B B28 B30A B36A -24.9(4) . .
B31B B28 B30A B36A -56.4(5) . .
B33B B28 B30A B36A 33.0(5) . .
B29A B28 B30A B36A 96.7(4) . .
B29B B28 B30A B36A 87.0(4) . .
B30B B28 B30A B36A 118.1(6) . .
B33A B28 B30A B36A 56.8(4) . .
B31A B28 B30A B36A -37.5(3) . .
B32A B28 B30A B36A -2.3(4) . .
B32B B28 B30A B35A -89.7(4) . .
B31B B28 B30A B35A -121.3(6) . .
B33B B28 B30A B35A -31.9(5) . .
B29A B28 B30A B35A 31.9(3) . .
B29B B28 B30A B35A 22.2(4) . .
B30B B28 B30A B35A 53.3(4) . .
B33A B28 B30A B35A -8.0(4) . .
B31A B28 B30A B35A -102.3(4) . .
B32A B28 B30A B35A -67.1(4) . .
B32B B28 B30A B29A -121.6(3) . .
B31B B28 B30A B29A -153.2(5) . .
B33B B28 B30A B29A -63.8(4) . .
B29B B28 B30A B29A -9.7(3) . .
B30B B28 B30A B29A 21.4(4) . .
B33A B28 B30A B29A -39.9(3) . .
B31A B28 B30A B29A -134.2(3) . .
B32A B28 B30A B29A -99.0(3) . .
B33A B29A B30A B31A -0.5(4) . .
B28 B29A B30A B31A -42.3(3) . .
B34A B29A B30A B31A 64.1(4) . .
B35A B29A B30A B31A 102.4(4) . .
B33A B29A B30A B36A -64.7(4) . .
B28 B29A B30A B36A -106.5(4) . .
B34A B29A B30A B36A 0.0(5) . .
B35A B29A B30A B36A 38.2(3) . .
B33A B29A B30A B28 41.8(3) . .
B34A B29A B30A B28 106.4(4) . .
B35A B29A B30A B28 144.7(3) . .
B33A B29A B30A B35A -102.9(4) . .
B28 B29A B30A B35A -144.7(3) . .
B34A B29A B30A B35A -38.3(3) . .
C15A C14A B34A B29A 64.0(4) . .
B33A C14A B34A B29A -39.6(3) . .
B32A C14A B34A B29A -4.6(5) . .
Co2 C14A B34A B29A 113.4(3) . .
C15A C14A B34A B33A 103.6(4) . .
B32A C14A B34A B33A 35.0(4) . .
Co2 C14A B34A B33A 153.0(3) . .
C15A C14A B34A B35A 2.1(4) . .
B33A C14A B34A B35A -101.5(3) . .
B32A C14A B34A B35A -66.5(4) . .
Co2 C14A B34A B35A 51.4(2) . .
C15A C14A B34A Co2 -49.4(3) . .
B33A C14A B34A Co2 -153.0(3) . .
B32A C14A B34A Co2 -118.0(4) . .
C15A C14A B34A Ag2A 139.3(6) . .
B33A C14A B34A Ag2A 35.8(8) . .
B32A C14A B34A Ag2A 70.7(9) . .
Co2 C14A B34A Ag2A -171.3(7) . .
B33A B29A B34A C14A 39.1(3) . .
B28 B29A B34A C14A 3.7(5) . .
B35A B29A B34A C14A -99.0(3) . .
B30A B29A B34A C14A -60.9(4) . .
B28 B29A B34A B33A -35.3(3) . .
B35A B29A B34A B33A -138.1(4) . .
B30A B29A B34A B33A -100.0(4) . .
B33A B29A B34A B35A 138.1(4) . .
B28 B29A B34A B35A 102.7(4) . .
B30A B29A B34A B35A 38.1(3) . .
B33A B29A B34A Co2 105.3(4) . .
B28 B29A B34A Co2 69.9(5) . .
B35A B29A B34A Co2 -32.8(3) . .
B30A B29A B34A Co2 5.3(5) . .
B33A B29A B34A Ag2A -116.5(3) . .
B28 B29A B34A Ag2A -151.8(4) . .
B35A B29A B34A Ag2A 105.4(2) . .
B30A B29A B34A Ag2A 143.6(3) . .
B29A B33A B34A C14A -133.4(4) . .
B32A B33A B34A C14A -32.4(4) . .
B28 B33A B34A C14A -99.9(4) . .
C14A B33A B34A B29A 133.4(4) . .
B32A B33A B34A B29A 101.0(4) . .
B28 B33A B34A B29A 33.4(3) . .
C14A B33A B34A B35A 96.1(4) . .
B29A B33A B34A B35A -37.3(3) . .
B32A B33A B34A B35A 63.7(5) . .
B28 B33A B34A B35A -3.9(5) . .
C14A B33A B34A Co2 26.7(3) . .
B29A B33A B34A Co2 -106.7(4) . .
B32A B33A B34A Co2 -5.7(5) . .
B28 B33A B34A Co2 -73.2(4) . .
C14A B33A B34A Ag2A -165.9(3) . .
B29A B33A B34A Ag2A 60.7(3) . .
B32A B33A B34A Ag2A 161.7(3) . .
B28 B33A B34A Ag2A 94.1(3) . .
C15A Co2 B34A C14A 34.8(3) . .
C13B Co2 B34A C14A -48.6(5) . .
C12B Co2 B34A C14A -75.6(3) . .
B25B Co2 B34A C14A 159.8(5) . .
B26B Co2 B34A C14A -168.7(3) . .
B27B Co2 B34A C14A -121.8(3) . .
B36A Co2 B34A C14A 84.3(3) . .
B35A Co2 B34A C14A 122.8(3) . .
C15B Co2 B34A C14A 57.0(3) . .
C13A Co2 B34A C14A -65.4(3) . .
C14A Co2 B34A B29A -91.4(4) . .
C15A Co2 B34A B29A -56.7(4) . .
C13B Co2 B34A B29A -140.0(4) . .
C12B Co2 B34A B29A -167.0(3) . .
B25B Co2 B34A B29A 68.4(7) . .
B26B Co2 B34A B29A 99.9(4) . .
B27B Co2 B34A B29A 146.8(4) . .
B36A Co2 B34A B29A -7.1(4) . .
B35A Co2 B34A B29A 31.4(3) . .
C15B Co2 B34A B29A -34.4(4) . .
C13A Co2 B34A B29A -156.8(3) . .
C14A Co2 B34A B33A -25.2(3) . .
C15A Co2 B34A B33A 9.5(3) . .
C13B Co2 B34A B33A -73.8(5) . .
C12B Co2 B34A B33A -100.9(3) . .
B25B Co2 B34A B33A 134.6(5) . .
B26B Co2 B34A B33A 166.1(3) . .
B27B Co2 B34A B33A -147.0(3) . .
B36A Co2 B34A B33A 59.1(3) . .
B35A Co2 B34A B33A 97.5(4) . .
C15B Co2 B34A B33A 31.7(3) . .
C13A Co2 B34A B33A -90.6(4) . .
C14A Co2 B34A B35A -122.8(3) . .
C15A Co2 B34A B35A -88.0(3) . .
C13B Co2 B34A B35A -171.4(3) . .
C12B Co2 B34A B35A 161.6(2) . .
B25B Co2 B34A B35A 37.0(6) . .
B26B Co2 B34A B35A 68.5(3) . .
B27B Co2 B34A B35A 115.4(2) . .
B36A Co2 B34A B35A -38.4(2) . .
C15B Co2 B34A B35A -65.8(2) . .
C13A Co2 B34A B35A 171.9(2) . .
C14A Co2 B34A Ag2A 174.4(5) . .
C15A Co2 B34A Ag2A -150.8(4) . .
C13B Co2 B34A Ag2A 125.8(4) . .
C12B Co2 B34A Ag2A 98.8(4) . .
B25B Co2 B34A Ag2A -25.8(7) . .
B26B Co2 B34A Ag2A 5.7(4) . .
B27B Co2 B34A Ag2A 52.6(3) . .
B36A Co2 B34A Ag2A -101.2(4) . .
B35A Co2 B34A Ag2A -62.8(3) . .
C15B Co2 B34A Ag2A -128.6(4) . .
C13A Co2 B34A Ag2A 109.1(4) . .
B27A Ag2A B34A C14A -179.5(7) 3_655 .
B21A Ag2A B34A C14A -117.0(9) 3_655 .
B27A Ag2A B34A B29A -97.7(3) 3_655 .
B21A Ag2A B34A B29A -35.2(7) 3_655 .
B27A Ag2A B34A B33A -149.2(2) 3_655 .
B21A Ag2A B34A B33A -86.6(7) 3_655 .
B27A Ag2A B34A B35A -40.8(3) 3_655 .
B21A Ag2A B34A B35A 21.7(7) 3_655 .
B27A Ag2A B34A Co2 12.8(5) 3_655 .
B21A Ag2A B34A Co2 75.3(7) 3_655 .
C15A B36A B35A B29A -59.5(4) . .
B30A B36A B35A B29A 38.3(3) . .
B31A B36A B35A B29A 1.7(5) . .
Co2 B36A B35A B29A -109.5(3) . .
C15A B36A B35A B34A 2.6(4) . .
B30A B36A B35A B34A 100.4(3) . .
B31A B36A B35A B34A 63.8(4) . .
Co2 B36A B35A B34A -47.4(2) . .
C15A B36A B35A B30A -97.7(3) . .
B31A B36A B35A B30A -36.6(3) . .
Co2 B36A B35A B30A -147.8(3) . .
C15A B36A B35A Co2 50.1(3) . .
B30A B36A B35A Co2 147.8(3) . .
B31A B36A B35A Co2 111.2(3) . .
B33A B29A B35A B36A 61.6(5) . .
B28 B29A B35A B36A -5.0(5) . .
B34A B29A B35A B36A 100.0(4) . .
B30A B29A B35A B36A -37.6(3) . .
B33A B29A B35A B34A -38.4(4) . .
B28 B29A B35A B34A -105.0(4) . .
B30A B29A B35A B34A -137.6(4) . .
B33A B29A B35A B30A 99.2(4) . .
B28 B29A B35A B30A 32.6(3) . .
B34A B29A B35A B30A 137.6(4) . .
B33A B29A B35A Co2 -6.6(5) . .
B28 B29A B35A Co2 -73.2(4) . .
B34A B29A B35A Co2 31.7(3) . .
B30A B29A B35A Co2 -105.8(4) . .
C14A B34A B35A B36A -2.8(4) . .
B29A B34A B35A B36A -99.7(3) . .
B33A B34A B35A B36A -63.0(4) . .
Co2 B34A B35A B36A 47.8(3) . .
Ag2A B34A B35A B36A -166.8(3) . .
C14A B34A B35A B29A 96.8(3) . .
B33A B34A B35A B29A 36.7(3) . .
Co2 B34A B35A B29A 147.5(3) . .
Ag2A B34A B35A B29A -67.1(2) . .
C14A B34A B35A B30A 59.0(4) . .
B29A B34A B35A B30A -37.9(3) . .
B33A B34A B35A B30A -1.2(5) . .
Co2 B34A B35A B30A 109.6(3) . .
Ag2A B34A B35A B30A -104.9(3) . .
C14A B34A B35A Co2 -50.7(2) . .
B29A B34A B35A Co2 -147.5(3) . .
B33A B34A B35A Co2 -110.8(3) . .
Ag2A B34A B35A Co2 145.43(19) . .
B31A B30A B35A B36A 37.5(3) . .
B28 B30A B35A B36A 105.3(4) . .
B29A B30A B35A B36A 136.9(4) . .
B31A B30A B35A B29A -99.4(4) . .
B36A B30A B35A B29A -136.9(4) . .
B28 B30A B35A B29A -31.6(3) . .
B31A B30A B35A B34A -62.0(4) . .
B36A B30A B35A B34A -99.5(4) . .
B28 B30A B35A B34A 5.8(5) . .
B29A B30A B35A B34A 37.4(3) . .
B31A B30A B35A Co2 5.7(5) . .
B36A B30A B35A Co2 -31.8(3) . .
B28 B30A B35A Co2 73.5(4) . .
B29A B30A B35A Co2 105.1(4) . .
C14A Co2 B35A B36A -87.5(3) . .
C15A Co2 B35A B36A -39.3(2) . .
C13B Co2 B35A B36A 41.5(5) . .
C12B Co2 B35A B36A -172.2(4) . .
B25B Co2 B35A B36A 65.3(2) . .
B34A Co2 B35A B36A -127.7(3) . .
B26B Co2 B35A B36A 113.5(3) . .
B27B Co2 B35A B36A 162.5(2) . .
C15B Co2 B35A B36A -24.5(2) . .
C14A Co2 B35A B29A 9.7(3) . .
C15A Co2 B35A B29A 57.9(3) . .
C13B Co2 B35A B29A 138.7(4) . .
C12B Co2 B35A B29A -74.9(5) . .
B25B Co2 B35A B29A 162.6(3) . .
B34A Co2 B35A B29A -30.5(3) . .
B26B Co2 B35A B29A -149.2(4) . .
B27B Co2 B35A B29A -100.3(3) . .
B36A Co2 B35A B29A 97.2(4) . .
C15B Co2 B35A B29A 72.7(3) . .
C14A Co2 B35A B34A 40.2(3) . .
C15A Co2 B35A B34A 88.4(3) . .
C13B Co2 B35A B34A 169.2(4) . .
C12B Co2 B35A B34A -44.4(5) . .
B25B Co2 B35A B34A -166.9(2) . .
B26B Co2 B35A B34A -118.7(3) . .
B27B Co2 B35A B34A -69.8(3) . .
B36A Co2 B35A B34A 127.7(3) . .
C15B Co2 B35A B34A 103.2(3) . .
C14A Co2 B35A B30A -57.3(4) . .
C15A Co2 B35A B30A -9.1(3) . .
C13B Co2 B35A B30A 71.7(6) . .
C12B Co2 B35A B30A -142.0(4) . .
B25B Co2 B35A B30A 95.5(3) . .
B34A Co2 B35A B30A -97.6(4) . .
B26B Co2 B35A B30A 143.7(4) . .
B27B Co2 B35A B30A -167.3(3) . .
B36A Co2 B35A B30A 30.2(3) . .
C15B Co2 B35A B30A 5.6(3) . .
B25A C13A C12A B23A -103.1(4) . .
B24A C13A C12A B23A -34.9(4) . .
Co2 C13A C12A B23A -156.5(3) . .
B25A C13A C12A B22A -62.9(4) . .
B23A C13A C12A B22A 40.2(3) . .
B24A C13A C12A B22A 5.3(5) . .
Co2 C13A C12A B22A -116.2(3) . .
B25A C13A C12A B27A -1.0(4) . .
B23A C13A C12A B27A 102.1(3) . .
B24A C13A C12A B27A 67.2(5) . .
Co2 C13A C12A B27A -54.3(2) . .
B25A C13A C12A Co2 53.3(3) . .
B23A C13A C12A Co2 156.5(3) . .
B24A C13A C12A Co2 121.6(4) . .
C14A Co2 C12A C13A 99.3(2) . .
C15A Co2 C12A C13A 60.9(3) . .
C13B Co2 C12A C13A -7.3(2) . .
C12B Co2 C12A C13A 22.2(4) . .
B25B Co2 C12A C13A -50.5(2) . .
B34A Co2 C12A C13A 149.5(2) . .
B26B Co2 C12A C13A -100.8(3) . .
B27B Co2 C12A C13A -139.1(4) . .
B35A Co2 C12A C13A -169.5(2) . .
C15B Co2 C12A C13A 57.9(4) . .
C14A Co2 C12A B23A 122.5(4) . .
C15A Co2 C12A B23A 84.1(4) . .
C13B Co2 C12A B23A 15.9(3) . .
C12B Co2 C12A B23A 45.5(4) . .
B25B Co2 C12A B23A -27.3(4) . .
B34A Co2 C12A B23A 172.7(4) . .
B26B Co2 C12A B23A -77.6(4) . .
B27B Co2 C12A B23A -115.9(5) . .
B35A Co2 C12A B23A -146.3(3) . .
C15B Co2 C12A B23A 81.1(5) . .
C13A Co2 C12A B23A 23.2(3) . .
C14A Co2 C12A B22A -168.2(4) . .
C15A Co2 C12A B22A 153.4(3) . .
C13B Co2 C12A B22A 85.2(4) . .
C12B Co2 C12A B22A 114.8(6) . .
B25B Co2 C12A B22A 42.0(4) . .
B34A Co2 C12A B22A -118.0(4) . .
B26B Co2 C12A B22A -8.3(4) . .
B27B Co2 C12A B22A -46.6(4) . .
B35A Co2 C12A B22A -77.0(4) . .
C15B Co2 C12A B22A 150.4(3) . .
C13A Co2 C12A B22A 92.5(4) . .
C14A Co2 C12A B27A -140.3(2) . .
C15A Co2 C12A B27A -178.7(2) . .
C13B Co2 C12A B27A 113.1(3) . .
C12B Co2 C12A B27A 142.7(5) . .
B25B Co2 C12A B27A 70.0(3) . .
B34A Co2 C12A B27A -90.1(3) . .
B26B Co2 C12A B27A 19.6(2) . .
B27B Co2 C12A B27A -18.7(3) . .
B35A Co2 C12A B27A -49.1(3) . .
C15B Co2 C12A B27A 178.3(3) . .
C13A Co2 C12A B27A 120.4(3) . .
C14A C15A B31A B30A 64.1(4) . .
B36A C15A B31A B30A -40.0(3) . .
B32A C15A B31A B30A 103.6(4) . .
Co2 C15A B31A B30A -10.4(5) . .
C14A C15A B31A B32A -39.5(3) . .
B36A C15A B31A B32A -143.6(4) . .
Co2 C15A B31A B32A -114.0(4) . .
C14A C15A B31A B36A 104.1(4) . .
B32A C15A B31A B36A 143.6(4) . .
Co2 C15A B31A B36A 29.6(4) . .
C14A C15A B31A B28 2.7(4) . .
B36A C15A B31A B28 -101.4(3) . .
B32A C15A B31A B28 42.2(3) . .
Co2 C15A B31A B28 -71.8(4) . .
B36A B30A B31A C15A 39.1(3) . .
B28 B30A B31A C15A -101.0(3) . .
B35A B30A B31A C15A 2.0(5) . .
B29A B30A B31A C15A -61.0(4) . .
B36A B30A B31A B32A 101.1(4) . .
B28 B30A B31A B32A -38.9(3) . .
B35A B30A B31A B32A 64.1(4) . .
B29A B30A B31A B32A 1.0(4) . .
B28 B30A B31A B36A -140.1(3) . .
B35A B30A B31A B36A -37.1(3) . .
B29A B30A B31A B36A -100.1(3) . .
B36A B30A B31A B28 140.1(3) . .
B35A B30A B31A B28 103.0(4) . .
B29A B30A B31A B28 40.0(3) . .
C14A B32A B31A C15A 34.3(3) . .
B33A B32A B31A C15A 94.3(4) . .
B28 B32A B31A C15A 133.1(3) . .
C15A B32A B31A B30A -95.5(4) . .
C14A B32A B31A B30A -61.2(4) . .
B33A B32A B31A B30A -1.2(5) . .
B28 B32A B31A B30A 37.7(3) . .
C15A B32A B31A B36A -32.1(3) . .
C14A B32A B31A B36A 2.2(5) . .
B33A B32A B31A B36A 62.2(5) . .
B28 B32A B31A B36A 101.1(4) . .
C15A B32A B31A B28 -133.1(3) . .
C14A B32A B31A B28 -98.9(3) . .
B33A B32A B31A B28 -38.8(3) . .
B30A B36A B31A C15A -133.8(4) . .
B35A B36A B31A C15A -96.4(4) . .
Co2 B36A B31A C15A -26.3(3) . .
C15A B36A B31A B30A 133.8(4) . .
B35A B36A B31A B30A 37.4(3) . .
Co2 B36A B31A B30A 107.5(4) . .
C15A B36A B31A B32A 32.7(3) . .
B30A B36A B31A B32A -101.1(4) . .
B35A B36A B31A B32A -63.7(5) . .
Co2 B36A B31A B32A 6.4(5) . .
C15A B36A B31A B28 98.3(4) . .
B30A B36A B31A B28 -35.4(3) . .
B35A B36A B31A B28 1.9(4) . .
Co2 B36A B31A B28 72.1(4) . .
B32B B28 B31A C15A -59.5(4) . .
B31B B28 B31A C15A 114.9(5) . .
B33B B28 B31A C15A -25.8(3) . .
B29A B28 B31A C15A 56.1(4) . .
B30A B28 B31A C15A 96.6(4) . .
B29B B28 B31A C15A 30.1(4) . .
B30B B28 B31A C15A 84.2(3) . .
B33A B28 B31A C15A -4.5(4) . .
B32A B28 B31A C15A -40.9(3) . .
B32B B28 B31A B30A -156.1(5) . .
B31B B28 B31A B30A 18.3(4) . .
B33B B28 B31A B30A -122.4(3) . .
B29A B28 B31A B30A -40.5(3) . .
B29B B28 B31A B30A -66.5(3) . .
B30B B28 B31A B30A -12.5(3) . .
B33A B28 B31A B30A -101.1(3) . .
B32A B28 B31A B30A -137.5(3) . .
B32B B28 B31A B32A -18.6(4) . .
B31B B28 B31A B32A 155.9(5) . .
B33B B28 B31A B32A 15.1(3) . .
B29A B28 B31A B32A 97.0(3) . .
B30A B28 B31A B32A 137.5(3) . .
B29B B28 B31A B32A 71.1(3) . .
B30B B28 B31A B32A 125.1(3) . .
B33A B28 B31A B32A 36.4(3) . .
B32B B28 B31A B36A -120.4(6) . .
B31B B28 B31A B36A 54.0(4) . .
B33B B28 B31A B36A -86.7(4) . .
B29A B28 B31A B36A -4.8(4) . .
B30A B28 B31A B36A 35.7(3) . .
B29B B28 B31A B36A -30.8(4) . .
B30B B28 B31A B36A 23.2(3) . .
B33A B28 B31A B36A -65.4(4) . .
B32A B28 B31A B36A -101.8(4) . .
B23A B19 B24A B25A 96.6(4) . .
B21B B19 B24A B25A 25.3(5) . .
B20A B19 B24A B25A -41.1(3) . .
B20B B19 B24A B25A -26.3(4) . .
B22A B19 B24A B25A 58.6(4) . .
B21A B19 B24A B25A -6.0(4) . .
B22B B19 B24A B25A 79.7(3) . .
B24B B19 B24A B25A -40.7(6) . .
B23B B19 B24A B25A 101.4(5) . .
B23A B19 B24A C13A 39.7(3) . .
B21B B19 B24A C13A -31.6(5) . .
B20A B19 B24A C13A -98.0(4) . .
B20B B19 B24A C13A -83.2(4) . .
B22A B19 B24A C13A 1.7(5) . .
B21A B19 B24A C13A -62.9(5) . .
B22B B19 B24A C13A 22.8(4) . .
B24B B19 B24A C13A -97.7(8) . .
B23B B19 B24A C13A 44.5(4) . .
B23A B19 B24A B20A 137.6(4) . .
B21B B19 B24A B20A 66.4(4) . .
B20B B19 B24A B20A 14.8(3) . .
B22A B19 B24A B20A 99.6(3) . .
B21A B19 B24A B20A 35.0(3) . .
B22B B19 B24A B20A 120.8(3) . .
B24B B19 B24A B20A 0.3(6) . .
B23B B19 B24A B20A 142.5(5) . .
B21B B19 B24A B23A -71.3(4) . .
B20A B19 B24A B23A -137.6(4) . .
B20B B19 B24A B23A -122.8(3) . .
B22A B19 B24A B23A -38.0(3) . .
B21A B19 B24A B23A -102.6(3) . .
B22B B19 B24A B23A -16.9(3) . .
B24B B19 B24A B23A -137.3(7) . .
B23B B19 B24A B23A 4.9(4) . .
C13A B25A B24A B19 -95.9(4) . .
B20A B25A B24A B19 42.9(3) . .
B26A B25A B24A B19 6.9(5) . .
Co2 B25A B24A B19 -72.3(4) . .
B20A B25A B24A C13A 138.8(4) . .
B26A B25A B24A C13A 102.8(4) . .
Co2 B25A B24A C13A 23.6(3) . .
C13A B25A B24A B20A -138.8(4) . .
B26A B25A B24A B20A -36.0(4) . .
Co2 B25A B24A B20A -115.2(4) . .
C13A B25A B24A B23A -34.9(3) . .
B20A B25A B24A B23A 103.8(4) . .
B26A B25A B24A B23A 67.9(5) . .
Co2 B25A B24A B23A -11.4(5) . .
B25A C13A B24A B19 99.2(4) . .
C12A C13A B24A B19 -4.5(6) . .
B23A C13A B24A B19 -39.9(3) . .
Co2 C13A B24A B19 75.0(5) . .
C12A C13A B24A B25A -103.7(4) . .
B23A C13A B24A B25A -139.1(4) . .
Co2 C13A B24A B25A -24.2(4) . .
B25A C13A B24A B20A 35.2(4) . .
C12A C13A B24A B20A -68.4(5) . .
B23A C13A B24A B20A -103.9(4) . .
Co2 C13A B24A B20A 11.0(6) . .
B25A C13A B24A B23A 139.1(4) . .
C12A C13A B24A B23A 35.4(4) . .
Co2 C13A B24A B23A 114.9(5) . .
B24A B19 B23A C13A -40.3(4) . .
B21B B19 B23A C13A 80.8(4) . .
B20A B19 B23A C13A -0.3(5) . .
B20B B19 B23A C13A 24.9(5) . .
B22A B19 B23A C13A 99.3(4) . .
B21A B19 B23A C13A 63.8(4) . .
B22B B19 B23A C13A 104.1(5) . .
B24B B19 B23A C13A -24.8(4) . .
B23B B19 B23A C13A -46.4(4) . .
B21B B19 B23A B24A 121.1(3) . .
B20A B19 B23A B24A 40.0(4) . .
B20B B19 B23A B24A 65.2(4) . .
B22A B19 B23A B24A 139.6(3) . .
B21A B19 B23A B24A 104.1(3) . .
B22B B19 B23A B24A 144.4(5) . .
B24B B19 B23A B24A 15.5(3) . .
B23B B19 B23A B24A -6.1(5) . .
B24A B19 B23A B22A -139.6(3) . .
B21B B19 B23A B22A -18.6(3) . .
B20A B19 B23A B22A -99.7(4) . .
B20B B19 B23A B22A -74.4(4) . .
B21A B19 B23A B22A -35.5(3) . .
B22B B19 B23A B22A 4.7(4) . .
B24B B19 B23A B22A -124.1(3) . .
B23B B19 B23A B22A -145.7(5) . .
B24A B19 B23A C12A -100.6(4) . .
B21B B19 B23A C12A 20.5(4) . .
B20A B19 B23A C12A -60.6(5) . .
B20B B19 B23A C12A -35.4(5) . .
B22A B19 B23A C12A 39.1(4) . .
B21A B19 B23A C12A 3.5(5) . .
B22B B19 B23A C12A 43.8(4) . .
B24B B19 B23A C12A -85.0(4) . .
B23B B19 B23A C12A -106.7(6) . .
B25A C13A B23A B19 0.7(5) . .
C12A C13A B23A B19 -105.1(4) . .
B24A C13A B23A B19 38.9(3) . .
Co2 C13A B23A B19 -78.2(5) . .
B25A C13A B23A B24A -38.2(4) . .
C12A C13A B23A B24A -144.0(4) . .
Co2 C13A B23A B24A -117.1(4) . .
B25A C13A B23A B22A 64.9(5) . .
C12A C13A B23A B22A -41.0(3) . .
B24A C13A B23A B22A 103.0(4) . .
Co2 C13A B23A B22A -14.1(5) . .
B25A C13A B23A C12A 105.8(4) . .
B24A C13A B23A C12A 144.0(4) . .
Co2 C13A B23A C12A 26.9(3) . .
B25A B24A B23A B19 -99.7(4) . .
C13A B24A B23A B19 -133.2(3) . .
B20A B24A B23A B19 -38.9(3) . .
B19 B24A B23A C13A 133.2(3) . .
B25A B24A B23A C13A 33.5(3) . .
B20A B24A B23A C13A 94.3(4) . .
B19 B24A B23A B22A 37.1(3) . .
B25A B24A B23A B22A -62.6(4) . .
C13A B24A B23A B22A -96.1(3) . .
B20A B24A B23A B22A -1.8(5) . .
B19 B24A B23A C12A 101.3(4) . .
B25A B24A B23A C12A 1.6(5) . .
C13A B24A B23A C12A -31.8(3) . .
B20A B24A B23A C12A 62.4(5) . .
C13A C12A B23A B19 93.3(4) . .
B22A C12A B23A B19 -39.8(3) . .
B27A C12A B23A B19 -3.3(5) . .
Co2 C12A B23A B19 68.5(5) . .
B22A C12A B23A C13A -133.1(4) . .
B27A C12A B23A C13A -96.6(4) . .
Co2 C12A B23A C13A -24.8(3) . .
C13A C12A B23A B24A 32.5(4) . .
B22A C12A B23A B24A -100.6(4) . .
B27A C12A B23A B24A -64.1(5) . .
Co2 C12A B23A B24A 7.6(5) . .
C13A C12A B23A B22A 133.1(4) . .
B27A C12A B23A B22A 36.5(4) . .
Co2 C12A B23A B22A 108.2(4) . .
C13A B23A B22A B19 -97.3(4) . .
B24A B23A B22A B19 -34.9(3) . .
C12A B23A B22A B19 -137.0(3) . .
B19 B23A B22A C12A 137.0(3) . .
C13A B23A B22A C12A 39.7(3) . .
B24A B23A B22A C12A 102.1(4) . .
B19 B23A B22A B21A 36.0(3) . .
C13A B23A B22A B21A -61.3(4) . .
B24A B23A B22A B21A 1.1(4) . .
C12A B23A B22A B21A -101.0(4) . .
B19 B23A B22A B27A 99.6(3) . .
C13A B23A B22A B27A 2.3(5) . .
B24A B23A B22A B27A 64.7(4) . .
C12A B23A B22A B27A -37.4(3) . .
B24A B19 B22A B23A 39.1(4) . .
B21B B19 B22A B23A 141.1(5) . .
B20A B19 B22A B23A 105.8(3) . .
B20B B19 B22A B23A 118.4(3) . .
B21A B19 B22A B23A 140.6(3) . .
B22B B19 B22A B23A -4.5(4) . .
B24B B19 B22A B23A 64.2(3) . .
B23B B19 B22A B23A 15.5(3) . .
B24A B19 B22A C12A 1.4(4) . .
B23A B19 B22A C12A -37.8(3) . .
B21B B19 B22A C12A 103.3(5) . .
B20A B19 B22A C12A 68.0(4) . .
B20B B19 B22A C12A 80.6(3) . .
B21A B19 B22A C12A 102.9(3) . .
B22B B19 B22A C12A -42.3(4) . .
B24B B19 B22A C12A 26.4(4) . .
B23B B19 B22A C12A -22.3(3) . .
B24A B19 B22A B21A -101.5(4) . .
B23A B19 B22A B21A -140.6(3) . .
B21B B19 B22A B21A 0.4(4) . .
B20A B19 B22A B21A -34.9(3) . .
B20B B19 B22A B21A -22.2(3) . .
B22B B19 B22A B21A -145.1(5) . .
B24B B19 B22A B21A -76.4(3) . .
B23B B19 B22A B21A -125.2(3) . .
B24A B19 B22A B27A -62.5(4) . .
B23A B19 B22A B27A -101.6(4) . .
B21B B19 B22A B27A 39.5(4) . .
B20A B19 B22A B27A 4.2(4) . .
B20B B19 B22A B27A 16.8(3) . .
B21A B19 B22A B27A 39.0(3) . .
B22B B19 B22A B27A -106.1(5) . .
B24B B19 B22A B27A -37.4(4) . .
B23B B19 B22A B27A -86.1(3) . .
C13A C12A B22A B23A -39.9(4) . .
B27A C12A B22A B23A -139.1(4) . .
Co2 C12A B22A B23A -109.5(4) . .
C13A C12A B22A B19 -3.8(4) . .
B23A C12A B22A B19 36.1(3) . .
B27A C12A B22A B19 -103.0(3) . .
Co2 C12A B22A B19 -73.3(4) . .
C13A C12A B22A B21A 60.9(4) . .
B23A C12A B22A B21A 100.9(4) . .
B27A C12A B22A B21A -38.2(3) . .
Co2 C12A B22A B21A -8.6(5) . .
C13A C12A B22A B27A 99.1(4) . .
B23A C12A B22A B27A 139.1(4) . .
Co2 C12A B22A B27A 29.6(3) . .
C13A B25A B20A B24A 39.6(4) . .
B26A B25A B20A B24A 143.6(4) . .
Co2 B25A B20A B24A 116.6(4) . .
C13A B25A B20A B19 0.7(5) . .
B24A B25A B20A B19 -38.9(3) . .
B26A B25A B20A B19 104.7(4) . .
Co2 B25A B20A B19 77.6(5) . .
C13A B25A B20A B21A -63.5(5) . .
B24A B25A B20A B21A -103.1(4) . .
B26A B25A B20A B21A 40.5(4) . .
Co2 B25A B20A B21A 13.4(5) . .
C13A B25A B20A B26A -104.0(4) . .
B24A B25A B20A B26A -143.6(4) . .
Co2 B25A B20A B26A -27.1(4) . .
B19 B24A B20A B25A -131.9(4) . .
C13A B24A B20A B25A -33.7(4) . .
B23A B24A B20A B25A -94.4(4) . .
B25A B24A B20A B19 131.9(4) . .
C13A B24A B20A B19 98.2(4) . .
B23A B24A B20A B19 37.5(3) . .
B19 B24A B20A B21A -35.7(3) . .
B25A B24A B20A B21A 96.2(4) . .
C13A B24A B20A B21A 62.5(5) . .
B23A B24A B20A B21A 1.8(5) . .
B19 B24A B20A B26A -99.2(4) . .
B25A B24A B20A B26A 32.6(4) . .
C13A B24A B20A B26A -1.1(5) . .
B23A B24A B20A B26A -61.7(5) . .
B24A B19 B20A B25A 40.7(3) . .
B23A B19 B20A B25A -0.2(5) . .
B21B B19 B20A B25A -83.0(4) . .
B20B B19 B20A B25A -99.6(8) . .
B22A B19 B20A B25A -65.9(4) . .
B21A B19 B20A B25A -100.8(4) . .
B22B B19 B20A B25A -32.7(5) . .
B24B B19 B20A B25A 40.5(4) . .
B23B B19 B20A B25A 19.7(4) . .
B23A B19 B20A B24A -40.9(4) . .
B21B B19 B20A B24A -123.7(3) . .
B20B B19 B20A B24A -140.3(7) . .
B22A B19 B20A B24A -106.5(3) . .
B21A B19 B20A B24A -141.5(3) . .
B22B B19 B20A B24A -73.4(4) . .
B24B B19 B20A B24A -0.2(4) . .
B23B B19 B20A B24A -21.0(3) . .
B24A B19 B20A B21A 141.5(3) . .
B23A B19 B20A B21A 100.6(3) . .
B21B B19 B20A B21A 17.8(2) . .
B20B B19 B20A B21A 1.2(6) . .
B22A B19 B20A B21A 34.9(3) . .
B22B B19 B20A B21A 68.1(3) . .
B24B B19 B20A B21A 141.2(5) . .
B23B B19 B20A B21A 120.5(3) . .
B24A B19 B20A B26A 101.6(4) . .
B23A B19 B20A B26A 60.7(4) . .
B21B B19 B20A B26A -22.1(3) . .
B20B B19 B20A B26A -38.7(6) . .
B22A B19 B20A B26A -5.0(4) . .
B21A B19 B20A B26A -39.9(3) . .
B22B B19 B20A B26A 28.2(4) . .
B24B B19 B20A B26A 101.4(5) . .
B23B B19 B20A B26A 80.6(3) . .
B21A B26A B20A B25A 133.3(4) . .
B27A B26A B20A B25A 96.0(3) . .
Co2 B26A B20A B25A 24.8(3) . .
B25A B26A B20A B24A -32.7(4) . .
B21A B26A B20A B24A 100.6(4) . .
B27A B26A B20A B24A 63.4(5) . .
Co2 B26A B20A B24A -7.9(6) . .
B25A B26A B20A B19 -92.1(4) . .
B21A B26A B20A B19 41.2(3) . .
B27A B26A B20A B19 3.9(4) . .
Co2 B26A B20A B19 -67.3(4) . .
B25A B26A B20A B21A -133.3(4) . .
B27A B26A B20A B21A -37.3(3) . .
Co2 B26A B20A B21A -108.5(4) . .
B25A B26A B27A B21A 97.0(3) . .
B20A B26A B27A B21A 37.1(3) . .
Co2 B26A B27A B21A 151.1(3) . .
B25A B26A B27A B22A 58.5(4) . .
B21A B26A B27A B22A -38.5(3) . .
B20A B26A B27A B22A -1.4(4) . .
Co2 B26A B27A B22A 112.7(3) . .
B25A B26A B27A C12A -3.4(4) . .
B21A B26A B27A C12A -100.4(3) . .
B20A B26A B27A C12A -63.3(4) . .
Co2 B26A B27A C12A 50.7(2) . .
B25A B26A B27A Co2 -54.1(2) . .
B21A B26A B27A Co2 -151.1(3) . .
B20A B26A B27A Co2 -114.0(3) . .
B25A B26A B27A Ag2A 160.2(3) . 3_655
B21A B26A B27A Ag2A 63.2(2) . 3_655
B20A B26A B27A Ag2A 100.3(3) . 3_655
Co2 B26A B27A Ag2A -145.68(19) . 3_655
B23A B22A B27A B21A -100.1(4) . .
B19 B22A B27A B21A -39.9(3) . .
C12A B22A B27A B21A -137.2(4) . .
B23A B22A B27A B26A -61.9(4) . .
B19 B22A B27A B26A -1.7(4) . .
C12A B22A B27A B26A -98.9(3) . .
B21A B22A B27A B26A 38.3(3) . .
B23A B22A B27A C12A 37.0(4) . .
B19 B22A B27A C12A 97.2(4) . .
B21A B22A B27A C12A 137.2(4) . .
B23A B22A B27A Co2 8.6(5) . .
B19 B22A B27A Co2 68.7(4) . .
C12A B22A B27A Co2 -28.5(3) . .
B21A B22A B27A Co2 108.7(3) . .
B23A B22A B27A Ag2A -160.1(3) . 3_655
B19 B22A B27A Ag2A -99.9(3) . 3_655
C12A B22A B27A Ag2A 162.9(3) . 3_655
B21A B22A B27A Ag2A -59.9(2) . 3_655
C13A C12A B27A B21A -59.6(4) . .
B23A C12A B27A B21A 1.7(5) . .
B22A C12A B27A B21A 37.9(3) . .
Co2 C12A B27A B21A -113.9(3) . .
C13A C12A B27A B26A 2.7(4) . .
B23A C12A B27A B26A 64.0(4) . .
B22A C12A B27A B26A 100.3(3) . .
Co2 C12A B27A B26A -51.5(2) . .
C13A C12A B27A B22A -97.5(3) . .
B23A C12A B27A B22A -36.2(4) . .
Co2 C12A B27A B22A -151.8(3) . .
C13A C12A B27A Co2 54.3(3) . .
B23A C12A B27A Co2 115.6(4) . .
B22A C12A B27A Co2 151.8(3) . .
C13A C12A B27A Ag2A -138.1(6) . 3_655
B23A C12A B27A Ag2A -76.8(8) . 3_655
B22A C12A B27A Ag2A -40.6(6) . 3_655
Co2 C12A B27A Ag2A 167.6(6) . 3_655
C14A Co2 B27A B21A 153.8(3) . .
C13B Co2 B27A B21A 38.1(4) . .
C12B Co2 B27A B21A 80.6(4) . .
B25B Co2 B27A B21A -8.5(3) . .
B34A Co2 B27A B21A -171.3(3) . .
B26B Co2 B27A B21A -41.5(4) . .
B27B Co2 B27A B21A 116.1(6) . .
B36A Co2 B27A B21A -78.9(4) . .
B35A Co2 B27A B21A -118.8(4) . .
C15B Co2 B27A B21A -82.2(5) . .
C13A Co2 B27A B21A 56.1(3) . .
C14A Co2 B27A B26A -178.0(2) . .
C13B Co2 B27A B26A 66.3(3) . .
C12B Co2 B27A B26A 108.8(3) . .
B25B Co2 B27A B26A 19.8(3) . .
B34A Co2 B27A B26A -143.1(2) . .
B26B Co2 B27A B26A -13.3(4) . .
B27B Co2 B27A B26A 144.3(5) . .
B36A Co2 B27A B26A -50.7(3) . .
B35A Co2 B27A B26A -90.5(3) . .
C15B Co2 B27A B26A -53.9(5) . .
C13A Co2 B27A B26A 84.3(3) . .
C14A Co2 B27A B22A 85.0(4) . .
C13B Co2 B27A B22A -30.6(3) . .
C12B Co2 B27A B22A 11.9(3) . .
B25B Co2 B27A B22A -77.2(3) . .
B34A Co2 B27A B22A 120.0(3) . .
B26B Co2 B27A B22A -110.2(5) . .
B27B Co2 B27A B22A 47.4(4) . .
B36A Co2 B27A B22A -147.6(3) . .
B35A Co2 B27A B22A 172.5(3) . .
C15B Co2 B27A B22A -150.9(4) . .
C13A Co2 B27A B22A -12.6(3) . .
C14A Co2 B27A C12A 57.9(3) . .
C13B Co2 B27A C12A -57.7(3) . .
C12B Co2 B27A C12A -15.3(2) . .
B25B Co2 B27A C12A -104.3(3) . .
B34A Co2 B27A C12A 92.8(3) . .
B26B Co2 B27A C12A -137.3(5) . .
B27B Co2 B27A C12A 20.3(4) . .
B36A Co2 B27A C12A -174.7(3) . .
B35A Co2 B27A C12A 145.4(3) . .
C15B Co2 B27A C12A -178.0(4) . .
C13A Co2 B27A C12A -39.7(2) . .
C14A Co2 B27A Ag2A -113.2(4) . 3_655
C13B Co2 B27A Ag2A 131.1(4) . 3_655
C12B Co2 B27A Ag2A 173.6(4) . 3_655
B25B Co2 B27A Ag2A 84.6(4) . 3_655
B34A Co2 B27A Ag2A -78.3(4) . 3_655
B26B Co2 B27A Ag2A 51.5(4) . 3_655
B27B Co2 B27A Ag2A -150.9(7) . 3_655
B36A Co2 B27A Ag2A 14.1(5) . 3_655
B35A Co2 B27A Ag2A -25.7(4) . 3_655
C15B Co2 B27A Ag2A 10.9(7) . 3_655
C13A Co2 B27A Ag2A 149.2(4) . 3_655
B25A B20A B21A B26A -40.2(3) . .
B24A B20A B21A B26A -102.1(4) . .
B19 B20A B21A B26A -135.1(3) . .
B25A B20A B21A B27A -2.7(5) . .
B24A B20A B21A B27A -64.6(5) . .
B19 B20A B21A B27A -97.6(4) . .
B26A B20A B21A B27A 37.5(3) . .
B25A B20A B21A B22A 60.8(4) . .
B24A B20A B21A B22A -1.1(5) . .
B19 B20A B21A B22A -34.1(3) . .
B26A B20A B21A B22A 101.0(3) . .
B25A B20A B21A B19 95.0(4) . .
B24A B20A B21A B19 33.0(3) . .
B26A B20A B21A B19 135.1(3) . .
B25A B20A B21A Ag2A -82.9(6) . 3_655
B24A B20A B21A Ag2A -144.8(5) . 3_655
B19 B20A B21A Ag2A -177.8(6) . 3_655
B26A B20A B21A Ag2A -42.7(5) . 3_655
B25A B26A B21A B20A 39.0(3) . .
B27A B26A B21A B20A 138.4(3) . .
Co2 B26A B21A B20A 108.3(4) . .
B25A B26A B21A B27A -99.4(3) . .
B20A B26A B21A B27A -138.4(3) . .
Co2 B26A B21A B27A -30.1(3) . .
B25A B26A B21A B22A -60.6(4) . .
B20A B26A B21A B22A -99.6(4) . .
B27A B26A B21A B22A 38.7(3) . .
Co2 B26A B21A B22A 8.7(5) . .
B25A B26A B21A B19 0.7(4) . .
B20A B26A B21A B19 -38.3(3) . .
B27A B26A B21A B19 100.1(3) . .
Co2 B26A B21A B19 70.0(4) . .
B25A B26A B21A Ag2A -161.9(3) . 3_655
B20A B26A B21A Ag2A 159.1(3) . 3_655
B27A B26A B21A Ag2A -62.5(2) . 3_655
Co2 B26A B21A Ag2A -92.6(3) . 3_655
B26A B27A B21A B20A -37.6(3) . .
B22A B27A B21A B20A 98.9(4) . .
C12A B27A B21A B20A 61.4(4) . .
Co2 B27A B21A B20A -7.7(5) . .
Ag2A B27A B21A B20A -146.4(3) 3_655 .
B22A B27A B21A B26A 136.5(3) . .
C12A B27A B21A B26A 98.9(4) . .
Co2 B27A B21A B26A 29.9(3) . .
Ag2A B27A B21A B26A -108.8(2) 3_655 .
B26A B27A B21A B22A -136.5(3) . .
C12A B27A B21A B22A -37.6(3) . .
Co2 B27A B21A B22A -106.6(3) . .
Ag2A B27A B21A B22A 114.7(2) 3_655 .
B26A B27A B21A B19 -98.6(3) . .
B22A B27A B21A B19 37.9(3) . .
C12A B27A B21A B19 0.3(4) . .
Co2 B27A B21A B19 -68.7(4) . .
Ag2A B27A B21A B19 152.6(3) 3_655 .
B26A B27A B21A Ag2A 108.8(2) . 3_655
B22A B27A B21A Ag2A -114.7(2) . 3_655
C12A B27A B21A Ag2A -152.3(3) . 3_655
Co2 B27A B21A Ag2A 138.7(3) . 3_655
B23A B22A B21A B20A 0.0(4) . .
B19 B22A B21A B20A 33.9(3) . .
C12A B22A B21A B20A -63.7(4) . .
B27A B22A B21A B20A -102.4(3) . .
B23A B22A B21A B26A 63.6(4) . .
B19 B22A B21A B26A 97.4(3) . .
C12A B22A B21A B26A -0.1(5) . .
B27A B22A B21A B26A -38.8(3) . .
B23A B22A B21A B27A 102.4(3) . .
B19 B22A B21A B27A 136.3(3) . .
C12A B22A B21A B27A 38.7(3) . .
B23A B22A B21A B19 -33.9(3) . .
C12A B22A B21A B19 -97.6(4) . .
B27A B22A B21A B19 -136.3(3) . .
B23A B22A B21A Ag2A 161.6(3) . 3_655
B19 B22A B21A Ag2A -164.5(2) . 3_655
C12A B22A B21A Ag2A 98.0(3) . 3_655
B27A B22A B21A Ag2A 59.3(2) . 3_655
B24A B19 B21A B20A -36.0(3) . .
B23A B19 B21A B20A -104.8(3) . .
B21B B19 B21A B20A -141.5(5) . .
B20B B19 B21A B20A -0.8(4) . .
B22A B19 B21A B20A -141.0(3) . .
B22B B19 B21A B20A -123.6(3) . .
B24B B19 B21A B20A -23.2(3) . .
B23B B19 B21A B20A -75.0(3) . .
B24A B19 B21A B26A 3.4(4) . .
B23A B19 B21A B26A -65.3(4) . .
B21B B19 B21A B26A -102.0(5) . .
B20A B19 B21A B26A 39.5(3) . .
B20B B19 B21A B26A 38.7(4) . .
B22A B19 B21A B26A -101.5(4) . .
B22B B19 B21A B26A -84.1(3) . .
B24B B19 B21A B26A 16.3(4) . .
B23B B19 B21A B26A -35.6(4) . .
B24A B19 B21A B27A 66.3(4) . .
B23A B19 B21A B27A -2.4(4) . .
B21B B19 B21A B27A -39.1(4) . .
B20A B19 B21A B27A 102.4(3) . .
B20B B19 B21A B27A 101.6(4) . .
B22A B19 B21A B27A -38.6(3) . .
B22B B19 B21A B27A -21.2(3) . .
B24B B19 B21A B27A 79.2(3) . .
B23B B19 B21A B27A 27.3(4) . .
B24A B19 B21A B22A 104.9(3) . .
B23A B19 B21A B22A 36.2(3) . .
B21B B19 B21A B22A -0.5(4) . .
B20A B19 B21A B22A 141.0(3) . .
B20B B19 B21A B22A 140.2(4) . .
B22B B19 B21A B22A 17.4(2) . .
B24B B19 B21A B22A 117.8(3) . .
B23B B19 B21A B22A 66.0(3) . .
B24A B19 B21A Ag2A 141.4(5) . 3_655
B23A B19 B21A Ag2A 72.6(6) . 3_655
B21B B19 B21A Ag2A 36.0(5) . 3_655
B20A B19 B21A Ag2A 177.4(7) . 3_655
B20B B19 B21A Ag2A 176.7(8) . 3_655
B22A B19 B21A Ag2A 36.4(6) . 3_655
B22B B19 B21A Ag2A 53.9(6) . 3_655
B24B B19 B21A Ag2A 154.3(6) . 3_655
B23B B19 B21A Ag2A 102.4(6) . 3_655
